data_2104243
loop_
_publ_author_name
'Siegler, Maxime A.'
'Hao, Xiang'
'Parkin, Sean'
'Brock, Carolyn Pratt'

_publ_section_title
;
 Five more phases of the structural family
 [<i>M</i>(H~2~O)~2~(15-crown-5)](NO~3~)~2~
;
_journal_issue 6
_journal_name_full 'Acta Crystallographica Section B'
_journal_page_first 738
_journal_page_last 749
_journal_paper_doi 10.1107/S0108768108034046
_journal_volume 64
_journal_year 2008
_chemical_formula_moiety 'C10 H24 O7 Zn 2+, 2(N O3 1-)'
_chemical_formula_sum 'C10 H24 N2 O13 Zn'
_chemical_formula_weight 445.68
_chemical_name_systematic
;
 diaqua(15-crown-5)zinc(II) nitrate
;
_space_group_IT_number 4
_symmetry_cell_setting monoclinic
_symmetry_space_group_name_Hall 'P 2yb (1/2*x,y,-1/2*x+z)'
_symmetry_space_group_name_H-M 'B 1 21 1'
_atom_sites_solution_hydrogens geom
_atom_sites_solution_primary direct
_atom_sites_solution_secondary difmap
_audit_creation_method SHELXL-97
_cell_angle_alpha 90.00
_cell_angle_beta 96.99(2)
_cell_angle_gamma 90.00
_cell_formula_units_Z 32
_cell_length_a 14.737(2)
_cell_length_b 14.050(2)
_cell_length_c 69.935(5)
_cell_measurement_reflns_used 8519
_cell_measurement_temperature 313(2)
_cell_measurement_theta_max 68.25
_cell_measurement_theta_min 4.12
_cell_volume 14373(3)
_computing_cell_refinement 'Saintplus in APEX2 (Bruker-Nonius,2004)'
_computing_data_collection 'APEX2 (Bruker-Nonius, 2004)'
_computing_data_reduction 'Saintplus in APEX2 (Bruker-Nonius,2004)'
_computing_molecular_graphics 'Mercury (Macrae et al., 2008)'
_computing_publication_material
;
SHELXL-97 (Sheldrick, 2008) and local procedures
;
_computing_structure_refinement 'SHELXL-97 (Sheldrick, 2008)'
_computing_structure_solution 'SHELXS-97 (Sheldrick, 2008)'
_diffrn_ambient_temperature 313(2)
_diffrn_detector_area_resol_mean 18
_diffrn_measured_fraction_theta_full 0.990
_diffrn_measured_fraction_theta_max 0.990
_diffrn_measurement_device_type 'Bruker-Nonius X8 Proteum'
_diffrn_measurement_method '\w and \f scans'
_diffrn_radiation_monochromator 'graded multi-layer optics'
_diffrn_radiation_source 'fine-focus rotating anode'
_diffrn_radiation_type CuK\a
_diffrn_radiation_wavelength 1.54178
_diffrn_reflns_av_R_equivalents 0.0458
_diffrn_reflns_av_sigmaI/netI 0.0477
_diffrn_reflns_limit_h_max 17
_diffrn_reflns_limit_h_min -16
_diffrn_reflns_limit_k_max 16
_diffrn_reflns_limit_k_min -16
_diffrn_reflns_limit_l_max 83
_diffrn_reflns_limit_l_min -83
_diffrn_reflns_number 91322
_diffrn_reflns_theta_full 68.25
_diffrn_reflns_theta_max 68.25
_diffrn_reflns_theta_min 1.27
_diffrn_standards_number 0
_exptl_absorpt_coefficient_mu 2.561
_exptl_absorpt_correction_T_max 0.7486
_exptl_absorpt_correction_T_min 0.5138
_exptl_absorpt_correction_type multi-scan
_exptl_absorpt_process_details 'SADABS in APEX2 (Bruker-Nonius, 2004)'
_exptl_crystal_colour colorless
_exptl_crystal_density_diffrn 1.648
_exptl_crystal_density_method 'not measured'
_exptl_crystal_description block
_exptl_crystal_F_000 7424
_exptl_crystal_size_max 0.30
_exptl_crystal_size_mid 0.15
_exptl_crystal_size_min 0.12
_refine_diff_density_max 0.642
_refine_diff_density_min -0.461
_refine_ls_extinction_coef 0.000049(3)
_refine_ls_extinction_expression Fc^*^=kFc[1+0.001xFc^2^\l^3^/sin(2\q)]^-1/4^
_refine_ls_extinction_method SHELXL
_refine_ls_goodness_of_fit_ref 1.455
_refine_ls_hydrogen_treatment mixed
_refine_ls_matrix_type full
_refine_ls_number_parameters 892
_refine_ls_number_reflns 25529
_refine_ls_number_restraints 3244
_refine_ls_restrained_S_all 1.413
_refine_ls_R_factor_all 0.1038
_refine_ls_R_factor_gt 0.0549
_refine_ls_shift/su_max 0.002
_refine_ls_shift/su_mean 0.000
_refine_ls_structure_factor_coef Fsqd
_refine_ls_weighting_details 'calc w=1/[\s^2^(Fo^2^)+(0.0500P)^2^+0.0000P] where P=(Fo^2^+2Fc^2^)/3'
_refine_ls_weighting_scheme calc
_refine_ls_wR_factor_gt 0.1584
_refine_ls_wR_factor_ref 0.1893
_reflns_number_gt 12218
_reflns_number_total 25529
_reflns_threshold_expression >2sigma(I)
_cod_data_source_file bs5069.cif
_cod_data_source_block ZnZprime8
_cod_original_sg_symbol_H-M B2(1)
_cod_database_code 2104243
_cod_database_fobs_code 2104243

loop_
_symmetry_equiv_pos_as_xyz
'x, y, z'
'-x, y+1/2, -z'
'x+1/2, y, z+1/2'
'-x+1/2, y+1/2, -z+1/2'

loop_
_atom_site_type_symbol
_atom_site_label
_atom_site_fract_x
_atom_site_fract_y
_atom_site_fract_z
_atom_site_U_iso_or_equiv
_atom_site_adp_type
_atom_site_calc_flag
_atom_site_refinement_flags
_atom_site_occupancy
_atom_site_disorder_assembly
_atom_site_disorder_group
O O6_1 0.1808(4) 0.6748(4) 0.08070(7) 0.0602(3) Uani d D 1 . .
H H1W_1 0.141(3) 0.671(5) 0.0714(6) 0.090 Uiso d D 1 . .
H H2W_1 0.162(4) 0.714(4) 0.0878(7) 0.090 Uiso d D 1 . .
O O7_1 0.3119(4) 0.4397(4) 0.10216(7) 0.0610(3) Uani d D 1 . .
H H3W_1 0.312(4) 0.388(2) 0.0970(8) 0.092 Uiso d D 1 . .
H H4W_1 0.315(5) 0.431(4) 0.11376(19) 0.092 Uiso d D 1 . .
Zn Zn1_1 0.24537(6) 0.55483(8) 0.091118(11) 0.03835(10) Uani d D 1 . .
O O1_1 0.1259(2) 0.5232(3) 0.10725(6) 0.0472(2) Uani d D 1 . .
O O2_1 0.1594(3) 0.4507(4) 0.07371(6) 0.0504(2) Uani d D 1 . .
O O3_1 0.2969(3) 0.5458(4) 0.06248(5) 0.0521(3) Uani d D 1 . .
O O4_1 0.3824(3) 0.6297(4) 0.09395(6) 0.0589(3) Uani d D 1 . .
O O5_1 0.2684(3) 0.6214(4) 0.11884(6) 0.0516(2) Uani d D 1 . .
C C1_1 0.0779(5) 0.4367(6) 0.10060(10) 0.0642(4) Uani d D 1 . .
H H11_1 0.0182 0.4343 0.1051 0.077 Uiso calc R 1 . .
H H12_1 0.1124 0.3810 0.1054 0.077 Uiso calc R 1 . .
C C2_1 0.0687(4) 0.4402(7) 0.07904(10) 0.0658(4) Uani d D 1 . .
H H21_1 0.0409 0.3821 0.0736 0.079 Uiso calc R 1 . .
H H22_1 0.0308 0.4936 0.0743 0.079 Uiso calc R 1 . .
C C3_1 0.1635(4) 0.4566(6) 0.05355(8) 0.0574(4) Uani d D 1 . .
H H31_1 0.1307 0.5122 0.0482 0.069 Uiso calc R 1 . .
H H32_1 0.1370 0.4004 0.0471 0.069 Uiso calc R 1 . .
C C4_1 0.2639(4) 0.4641(5) 0.05129(9) 0.0547(4) Uani d D 1 . .
H H41_1 0.2962 0.4070 0.0561 0.066 Uiso calc R 1 . .
H H42_1 0.2723 0.4727 0.0379 0.066 Uiso calc R 1 . .
C C5_1 0.3938(4) 0.5600(7) 0.06348(9) 0.0705(5) Uani d D 1 . .
H H51_1 0.4114 0.5708 0.0507 0.085 Uiso calc R 1 . .
H H52_1 0.4266 0.5049 0.0691 0.085 Uiso calc R 1 . .
C C6_1 0.4142(5) 0.6454(6) 0.07588(10) 0.0750(5) Uani d D 1 . .
H H61_1 0.4796 0.6571 0.0777 0.090 Uiso calc R 1 . .
H H62_1 0.3843 0.7009 0.0697 0.090 Uiso calc R 1 . .
C C7_1 0.3847(5) 0.7089(6) 0.10665(10) 0.0682(4) Uani d D 1 . .
H H71_1 0.3495 0.7611 0.1004 0.082 Uiso calc R 1 . .
H H72_1 0.4472 0.7302 0.1100 0.082 Uiso calc R 1 . .
C C8_1 0.3455(5) 0.6794(6) 0.12420(9) 0.0649(4) Uani d D 1 . .
H H81_1 0.3908 0.6443 0.1327 0.078 Uiso calc R 1 . .
H H82_1 0.3278 0.7351 0.1311 0.078 Uiso calc R 1 . .
C C9_1 0.2007(4) 0.6159(5) 0.13191(9) 0.0519(3) Uani d D 1 . .
H H91_1 0.1595 0.6699 0.1301 0.062 Uiso calc R 1 . .
H H92_1 0.2297 0.6163 0.1451 0.062 Uiso calc R 1 . .
C C10_1 0.1500(4) 0.5269(6) 0.12782(8) 0.0554(4) Uani d D 1 . .
H H101_1 0.1877 0.4727 0.1322 0.066 Uiso calc R 1 . .
H H102_1 0.0954 0.5262 0.1343 0.066 Uiso calc R 1 . .
O O6_2 0.3231(4) 0.4408(4) 0.23153(7) 0.0602(3) Uani d D 1 . .
H H1W_2 0.339(4) 0.396(3) 0.2252(7) 0.090 Uiso d D 1 . .
H H2W_2 0.312(4) 0.418(4) 0.2418(4) 0.090 Uiso d D 1 . .
O O7_2 0.1885(4) 0.6699(4) 0.20965(7) 0.0610(3) Uani d D 1 . .
H H3W_2 0.169(4) 0.710(4) 0.2164(8) 0.092 Uiso d D 1 . .
H H4W_2 0.154(3) 0.662(5) 0.1999(5) 0.092 Uiso d D 1 . .
Zn Zn2_2 0.25519(6) 0.55332(8) 0.220863(11) 0.03835(10) Uani d D 1 . .
O O1_2 0.3785(3) 0.5850(3) 0.20454(6) 0.0472(2) Uani d D 1 . .
O O2_2 0.3418(3) 0.6582(4) 0.23820(6) 0.0504(2) Uani d D 1 . .
O O3_2 0.2048(3) 0.5619(4) 0.24948(5) 0.0521(3) Uani d D 1 . .
O O4_2 0.1193(3) 0.4763(4) 0.21803(6) 0.0589(3) Uani d D 1 . .
O O5_2 0.2328(3) 0.4864(4) 0.19306(6) 0.0516(2) Uani d D 1 . .
C C1_2 0.4204(5) 0.6722(6) 0.21124(10) 0.0642(4) Uani d D 1 . .
H H11_2 0.3825 0.7257 0.2066 0.077 Uiso calc R 1 . .
H H12_2 0.4797 0.6789 0.2067 0.077 Uiso calc R 1 . .
C C2_2 0.4309(4) 0.6687(7) 0.23289(10) 0.0658(4) Uani d D 1 . .
H H21_2 0.4691 0.6154 0.2376 0.079 Uiso calc R 1 . .
H H22_2 0.4587 0.7269 0.2383 0.079 Uiso calc R 1 . .
C C3_2 0.3353(4) 0.6547(6) 0.25841(8) 0.0574(4) Uani d D 1 . .
H H31_2 0.3588 0.7130 0.2646 0.069 Uiso calc R 1 . .
H H32_2 0.3701 0.6015 0.2643 0.069 Uiso calc R 1 . .
C C4_2 0.2356(4) 0.6432(5) 0.26052(9) 0.0547(4) Uani d D 1 . .
H H41_2 0.2274 0.6340 0.2739 0.066 Uiso calc R 1 . .
H H42_2 0.2017 0.6992 0.2558 0.066 Uiso calc R 1 . .
C C5_2 0.1099(4) 0.5422(7) 0.24847(10) 0.0705(5) Uani d D 1 . .
H H51_2 0.0747 0.5954 0.2427 0.085 Uiso calc R 1 . .
H H52_2 0.0930 0.5321 0.2613 0.085 Uiso calc R 1 . .
C C6_2 0.0910(5) 0.4552(7) 0.23660(10) 0.0750(5) Uani d D 1 . .
H H61_2 0.1252 0.4015 0.2425 0.090 Uiso calc R 1 . .
H H62_2 0.0264 0.4398 0.2353 0.090 Uiso calc R 1 . .
C C7_2 0.1210(5) 0.3972(6) 0.20542(10) 0.0682(4) Uani d D 1 . .
H H71_2 0.0601 0.3707 0.2026 0.082 Uiso calc R 1 . .
H H72_2 0.1611 0.3481 0.2114 0.082 Uiso calc R 1 . .
C C8_2 0.1545(5) 0.4304(6) 0.18744(10) 0.0649(4) Uani d D 1 . .
H H81_2 0.1700 0.3766 0.1798 0.078 Uiso calc R 1 . .
H H82_2 0.1079 0.4679 0.1799 0.078 Uiso calc R 1 . .
C C9_2 0.3000(4) 0.4898(6) 0.18046(9) 0.0519(3) Uani d D 1 . .
H H91_2 0.2719 0.4874 0.1672 0.062 Uiso calc R 1 . .
H H92_2 0.3415 0.4364 0.1828 0.062 Uiso calc R 1 . .
C C10_2 0.3506(4) 0.5824(6) 0.18438(8) 0.0554(4) Uani d D 1 . .
H H101_2 0.4033 0.5850 0.1773 0.066 Uiso calc R 1 . .
H H102_2 0.3110 0.6359 0.1805 0.066 Uiso calc R 1 . .
O O6_3 0.1877(4) 0.6758(4) 0.33239(7) 0.0602(3) Uani d D 1 . .
H H1W_3 0.179(4) 0.720(3) 0.3395(7) 0.090 Uiso d D 1 . .
H H2W_3 0.151(3) 0.678(5) 0.3228(5) 0.090 Uiso d D 1 . .
O O7_3 0.3072(4) 0.4355(4) 0.35382(7) 0.0610(3) Uani d D 1 . .
H H3W_3 0.333(4) 0.393(4) 0.3486(8) 0.092 Uiso d D 1 . .
H H4W_3 0.321(4) 0.429(5) 0.36541(19) 0.092 Uiso d D 1 . .
Zn Zn3_3 0.24698(9) 0.55410(13) 0.34239(2) 0.03835(10) Uani d PD 0.738(2) A 1
O O1_3 0.1233(3) 0.5277(4) 0.35800(6) 0.0472(2) Uani d PD 0.738(2) A 1
O O2_3 0.1598(3) 0.4509(4) 0.32478(7) 0.0504(2) Uani d PD 0.738(2) A 1
O O3_3 0.3007(3) 0.5436(5) 0.31397(6) 0.0521(3) Uani d PD 0.738(2) A 1
O O4_3 0.3870(4) 0.6236(4) 0.34621(7) 0.0589(3) Uani d PD 0.738(2) A 1
O O5_3 0.2710(3) 0.6171(4) 0.37081(6) 0.0516(2) Uani d PD 0.738(2) A 1
C C1_3 0.0759(6) 0.4428(7) 0.35092(12) 0.0642(4) Uani d PD 0.738(2) A 1
H H11_3 0.0155 0.4407 0.3551 0.077 Uiso calc PR 0.738(2) A 1
H H12_3 0.1095 0.3867 0.3558 0.077 Uiso calc PR 0.738(2) A 1
C C2_3 0.0685(5) 0.4459(8) 0.32938(11) 0.0658(4) Uani d PD 0.738(2) A 1
H H21_3 0.0384 0.3891 0.3238 0.079 Uiso calc PR 0.738(2) A 1
H H22_3 0.0339 0.5012 0.3244 0.079 Uiso calc PR 0.738(2) A 1
C C3_3 0.1656(6) 0.4538(7) 0.30450(10) 0.0574(4) Uani d PD 0.738(2) A 1
H H31_3 0.1318 0.5077 0.2986 0.069 Uiso calc PR 0.738(2) A 1
H H32_3 0.1410 0.3959 0.2983 0.069 Uiso calc PR 0.738(2) A 1
C C4_3 0.2655(5) 0.4632(7) 0.30263(11) 0.0547(4) Uani d PD 0.738(2) A 1
H H41_3 0.2977 0.4057 0.3072 0.066 Uiso calc PR 0.738(2) A 1
H H42_3 0.2742 0.4727 0.2892 0.066 Uiso calc PR 0.738(2) A 1
C C5_3 0.3968(5) 0.5548(8) 0.31549(12) 0.0705(5) Uani d PD 0.738(2) A 1
H H51_3 0.4160 0.5649 0.3029 0.085 Uiso calc PR 0.738(2) A 1
H H52_3 0.4272 0.4985 0.3212 0.085 Uiso calc PR 0.738(2) A 1
C C6_3 0.4198(7) 0.6394(8) 0.32805(12) 0.0750(5) Uani d PD 0.738(2) A 1
H H61_3 0.4855 0.6489 0.3299 0.090 Uiso calc PR 0.738(2) A 1
H H62_3 0.3916 0.6960 0.3220 0.090 Uiso calc PR 0.738(2) A 1
C C7_3 0.3887(7) 0.7037(7) 0.35859(12) 0.0682(4) Uani d PD 0.738(2) A 1
H H71_3 0.3528 0.7551 0.3523 0.082 Uiso calc PR 0.738(2) A 1
H H72_3 0.4510 0.7259 0.3618 0.082 Uiso calc PR 0.738(2) A 1
C C8_3 0.3504(6) 0.6745(8) 0.37610(12) 0.0649(4) Uani d PD 0.738(2) A 1
H H81_3 0.3955 0.6385 0.3844 0.078 Uiso calc PR 0.738(2) A 1
H H82_3 0.3340 0.7302 0.3831 0.078 Uiso calc PR 0.738(2) A 1
C C9_3 0.2008(5) 0.6170(7) 0.38307(11) 0.0519(3) Uani d PD 0.738(2) A 1
H H91_3 0.1622 0.6727 0.3807 0.062 Uiso calc PR 0.738(2) A 1
H H92_3 0.2270 0.6174 0.3965 0.062 Uiso calc PR 0.738(2) A 1
C C10_3 0.1465(6) 0.5281(6) 0.37854(10) 0.0554(4) Uani d PD 0.738(2) A 1
H H101_3 0.1824 0.4724 0.3827 0.066 Uiso calc PR 0.738(2) A 1
H H102_3 0.0917 0.5285 0.3849 0.066 Uiso calc PR 0.738(2) A 1
Zn Zn9_9 0.2500(2) 0.5530(3) 0.34526(4) 0.03835(10) Uani d PGD 0.262(2) A 2
O O1_9 0.3727(3) 0.5796(5) 0.33017(7) 0.0472(2) Uani d PGD 0.262(2) A 2
O O2_9 0.3409(4) 0.6485(5) 0.36294(7) 0.0504(2) Uani d PGD 0.262(2) A 2
O O3_9 0.1958(4) 0.5675(5) 0.37309(5) 0.0521(3) Uani d PGD 0.262(2) A 2
O O4_9 0.1122(3) 0.4841(5) 0.34257(8) 0.0589(3) Uani d PGD 0.262(2) A 2
O O5_9 0.2269(4) 0.4874(5) 0.31820(5) 0.0516(2) Uani d PGD 0.262(2) A 2
C C1_9 0.4239(4) 0.6611(6) 0.33672(10) 0.0642(4) Uani d PGD 0.262(2) A 2
H H1A_9 0.3917 0.7180 0.3319 0.077 Uiso d PG 0.262(2) A 2
H H1B_9 0.4842 0.6602 0.3322 0.077 Uiso d PG 0.262(2) A 2
C C2_9 0.4335(4) 0.6592(7) 0.35774(10) 0.0658(4) Uani d PGD 0.262(2) A 2
H H2A_9 0.4721 0.6065 0.3626 0.079 Uiso d PG 0.262(2) A 2
H H2B_9 0.4611 0.7174 0.3630 0.079 Uiso d PG 0.262(2) A 2
C C3_9 0.3325(5) 0.6480(7) 0.38309(7) 0.0574(4) Uani d PGD 0.262(2) A 2
H H3A_9 0.3602 0.7043 0.3892 0.069 Uiso d PG 0.262(2) A 2
H H3B_9 0.3628 0.5928 0.3892 0.069 Uiso d PG 0.262(2) A 2
C C4_9 0.2317(6) 0.6456(7) 0.38450(7) 0.0547(4) Uani d PGD 0.262(2) A 2
H H4A_9 0.2205 0.6373 0.3977 0.066 Uiso d PG 0.262(2) A 2
H H4B_9 0.2027 0.7041 0.3797 0.066 Uiso d PG 0.262(2) A 2
C C5_9 0.1009(4) 0.5555(7) 0.37247(9) 0.0705(5) Uani d PGD 0.262(2) A 2
H H5A_9 0.0684 0.6107 0.3669 0.085 Uiso d PG 0.262(2) A 2
H H5B_9 0.0841 0.5462 0.3853 0.085 Uiso d PG 0.262(2) A 2
C C6_9 0.0765(4) 0.4683(7) 0.36011(10) 0.0750(5) Uani d PGD 0.262(2) A 2
H H6A_9 0.1040 0.4121 0.3664 0.090 Uiso d PG 0.262(2) A 2
H H6B_9 0.0101 0.4599 0.3579 0.090 Uiso d PG 0.262(2) A 2
C C7_9 0.1070(5) 0.4061(6) 0.32940(10) 0.0682(4) Uani d PGD 0.262(2) A 2
H H7A_9 0.0433 0.3865 0.3262 0.082 Uiso d PG 0.262(2) A 2
H H7B_9 0.1420 0.3529 0.3352 0.082 Uiso d PG 0.262(2) A 2
C C8_9 0.1444(5) 0.4357(6) 0.31226(8) 0.0649(4) Uani d PGD 0.262(2) A 2
H H8A_9 0.1579 0.3811 0.3047 0.078 Uiso d PG 0.262(2) A 2
H H8B_9 0.1004 0.4754 0.3045 0.078 Uiso d PG 0.262(2) A 2
C C9_9 0.2962(5) 0.4884(7) 0.30554(7) 0.0519(3) Uani d PGD 0.262(2) A 2
H H9A_9 0.2680 0.4873 0.2923 0.062 Uiso d PG 0.262(2) A 2
H H9B_9 0.3359 0.4334 0.3078 0.062 Uiso d PG 0.262(2) A 2
C C10_9 0.3511(5) 0.5772(7) 0.30952(7) 0.0554(4) Uani d PGD 0.262(2) A 2
H H10A_9 0.4070 0.5754 0.3033 0.066 Uiso d PG 0.262(2) A 2
H H10B_9 0.3151 0.6322 0.3050 0.066 Uiso d PG 0.262(2) A 2
O O6_4 0.1787(4) 0.6742(4) 0.45647(7) 0.0602(3) Uani d D 1 . .
H H1W_4 0.147(3) 0.702(4) 0.4635(7) 0.090 Uiso d D 1 . .
H H2W_4 0.147(3) 0.668(5) 0.4461(4) 0.090 Uiso d D 1 . .
O O7_4 0.3161(4) 0.4444(4) 0.47854(7) 0.0610(3) Uani d D 1 . .
H H3W_4 0.324(5) 0.393(2) 0.4737(9) 0.092 Uiso d D 1 . .
H H4W_4 0.339(4) 0.444(5) 0.4897(3) 0.092 Uiso d D 1 . .
Zn Zn4_4 0.24614(6) 0.55535(8) 0.467320(11) 0.03835(10) Uani d D 1 . .
O O1_4 0.1272(3) 0.5213(3) 0.48330(6) 0.0472(2) Uani d D 1 . .
O O2_4 0.1620(3) 0.4479(4) 0.45026(6) 0.0504(2) Uani d D 1 . .
O O3_4 0.2970(3) 0.5469(4) 0.43863(5) 0.0521(3) Uani d D 1 . .
O O4_4 0.3809(3) 0.6345(4) 0.46959(6) 0.0589(3) Uani d D 1 . .
O O5_4 0.2684(3) 0.6222(4) 0.49484(6) 0.0516(2) Uani d D 1 . .
C C1_4 0.0813(5) 0.4344(6) 0.47689(10) 0.0642(4) Uani d D 1 . .
H H11_4 0.0215 0.4312 0.4813 0.077 Uiso calc R 1 . .
H H12_4 0.1167 0.3796 0.4819 0.077 Uiso calc R 1 . .
C C2_4 0.0724(4) 0.4360(7) 0.45529(10) 0.0658(4) Uani d D 1 . .
H H21_4 0.0460 0.3769 0.4500 0.079 Uiso calc R 1 . .
H H22_4 0.0335 0.4883 0.4503 0.079 Uiso calc R 1 . .
C C3_4 0.1672(4) 0.4538(6) 0.43000(8) 0.0574(4) Uani d D 1 . .
H H31_4 0.1329 0.5082 0.4245 0.069 Uiso calc R 1 . .
H H32_4 0.1426 0.3966 0.4235 0.069 Uiso calc R 1 . .
C C4_4 0.2673(4) 0.4645(6) 0.42793(9) 0.0547(4) Uani d D 1 . .
H H41_4 0.3012 0.4089 0.4330 0.066 Uiso calc R 1 . .
H H42_4 0.2761 0.4721 0.4145 0.066 Uiso calc R 1 . .
C C5_4 0.3919(4) 0.5679(7) 0.43900(10) 0.0705(5) Uani d D 1 . .
H H51_4 0.4065 0.5805 0.4261 0.085 Uiso calc R 1 . .
H H52_4 0.4287 0.5148 0.4443 0.085 Uiso calc R 1 . .
C C6_4 0.4096(5) 0.6535(7) 0.45134(10) 0.0750(5) Uani d D 1 . .
H H61_4 0.4743 0.6687 0.4528 0.090 Uiso calc R 1 . .
H H62_4 0.3762 0.7075 0.4454 0.090 Uiso calc R 1 . .
C C7_4 0.3819(6) 0.7130(6) 0.48219(10) 0.0682(4) Uani d D 1 . .
H H71_4 0.3444 0.7639 0.4761 0.082 Uiso calc R 1 . .
H H72_4 0.4439 0.7366 0.4852 0.082 Uiso calc R 1 . .
C C8_4 0.3458(5) 0.6825(6) 0.50014(10) 0.0649(4) Uani d D 1 . .
H H81_4 0.3925 0.6482 0.5084 0.078 Uiso calc R 1 . .
H H82_4 0.3278 0.7377 0.5071 0.078 Uiso calc R 1 . .
C C9_4 0.1999(4) 0.6182(6) 0.50763(9) 0.0519(3) Uani d D 1 . .
H H91_4 0.1581 0.6714 0.5053 0.062 Uiso calc R 1 . .
H H92_4 0.2279 0.6207 0.5209 0.062 Uiso calc R 1 . .
C C10_4 0.1502(5) 0.5264(6) 0.50375(8) 0.0554(4) Uani d D 1 . .
H H101_4 0.1888 0.4732 0.5083 0.066 Uiso calc R 1 . .
H H102_4 0.0954 0.5251 0.5102 0.066 Uiso calc R 1 . .
O O6_5 0.3207(4) 0.4381(4) 0.60671(7) 0.0602(3) Uani d D 1 . .
H H1W_5 0.314(4) 0.423(4) 0.6177(3) 0.090 Uiso d D 1 . .
H H2W_5 0.337(4) 0.391(3) 0.6013(7) 0.090 Uiso d D 1 . .
O O7_5 0.1935(4) 0.6727(4) 0.58506(7) 0.0610(3) Uani d D 1 . .
H H3W_5 0.168(4) 0.709(4) 0.5917(8) 0.092 Uiso d D 1 . .
H H4W_5 0.154(3) 0.653(4) 0.5768(6) 0.092 Uiso d D 1 . .
Zn Zn5_5 0.25629(5) 0.55471(8) 0.596288(10) 0.03835(10) Uani d D 1 . .
O O1_5 0.3798(2) 0.5842(3) 0.58019(6) 0.0472(2) Uani d D 1 . .
O O2_5 0.3440(3) 0.6575(4) 0.61364(6) 0.0504(2) Uani d D 1 . .
O O3_5 0.2043(3) 0.5642(4) 0.62472(5) 0.0521(3) Uani d D 1 . .
O O4_5 0.1178(3) 0.4805(4) 0.59272(6) 0.0589(3) Uani d D 1 . .
O O5_5 0.2332(3) 0.4886(4) 0.56844(6) 0.0516(2) Uani d D 1 . .
C C1_5 0.4252(5) 0.6692(6) 0.58707(10) 0.0642(4) Uani d D 1 . .
H H11_5 0.3898 0.7244 0.5823 0.077 Uiso calc R 1 . .
H H12_5 0.4848 0.6730 0.5826 0.077 Uiso calc R 1 . .
C C2_5 0.4352(4) 0.6667(7) 0.60869(9) 0.0658(4) Uani d D 1 . .
H H21_5 0.4725 0.6130 0.6136 0.079 Uiso calc R 1 . .
H H22_5 0.4633 0.7248 0.6140 0.079 Uiso calc R 1 . .
C C3_5 0.3373(4) 0.6521(6) 0.63411(8) 0.0574(4) Uani d D 1 . .
H H31_5 0.3629 0.7087 0.6406 0.069 Uiso calc R 1 . .
H H32_5 0.3699 0.5969 0.6397 0.069 Uiso calc R 1 . .
C C4_5 0.2371(4) 0.6442(6) 0.63597(9) 0.0547(4) Uani d D 1 . .
H H41_5 0.2277 0.6351 0.6493 0.066 Uiso calc R 1 . .
H H42_5 0.2052 0.7015 0.6312 0.066 Uiso calc R 1 . .
C C5_5 0.1074(4) 0.5501(7) 0.62297(9) 0.0705(5) Uani d D 1 . .
H H51_5 0.0760 0.6045 0.6167 0.085 Uiso calc R 1 . .
H H52_5 0.0876 0.5424 0.6356 0.085 Uiso calc R 1 . .
C C6_5 0.0863(5) 0.4636(7) 0.61133(10) 0.0750(5) Uani d D 1 . .
H H61_5 0.1174 0.4090 0.6176 0.090 Uiso calc R 1 . .
H H62_5 0.0210 0.4514 0.6098 0.090 Uiso calc R 1 . .
C C7_5 0.1173(5) 0.4022(6) 0.58040(10) 0.0682(4) Uani d D 1 . .
H H71_5 0.0553 0.3788 0.5772 0.082 Uiso calc R 1 . .
H H72_5 0.1543 0.3513 0.5866 0.082 Uiso calc R 1 . .
C C8_5 0.1547(5) 0.4323(6) 0.56268(9) 0.0649(4) Uani d D 1 . .
H H81_5 0.1710 0.3772 0.5555 0.078 Uiso calc R 1 . .
H H82_5 0.1096 0.4691 0.5545 0.078 Uiso calc R 1 . .
C C9_5 0.3016(4) 0.4908(5) 0.55597(9) 0.0519(3) Uani d D 1 . .
H H91_5 0.2743 0.4878 0.5426 0.062 Uiso calc R 1 . .
H H92_5 0.3430 0.4374 0.5585 0.062 Uiso calc R 1 . .
C C10_5 0.3519(4) 0.5834(6) 0.55991(8) 0.0554(4) Uani d D 1 . .
H H101_5 0.4046 0.5865 0.5529 0.066 Uiso calc R 1 . .
H H102_5 0.3122 0.6370 0.5562 0.066 Uiso calc R 1 . .
O O6_6 0.1864(4) 0.6757(4) 0.70626(7) 0.0602(3) Uani d D 1 . .
H H1W_6 0.152(3) 0.671(5) 0.6962(5) 0.090 Uiso d D 1 . .
H H2W_6 0.157(4) 0.708(4) 0.7131(7) 0.090 Uiso d D 1 . .
O O7_6 0.3093(4) 0.4361(4) 0.72773(7) 0.0610(3) Uani d D 1 . .
H H3W_6 0.327(4) 0.428(4) 0.7392(3) 0.092 Uiso d D 1 . .
H H4W_6 0.316(5) 0.385(2) 0.7225(8) 0.092 Uiso d D 1 . .
Zn Zn6_6 0.24672(6) 0.55358(8) 0.716570(11) 0.03835(10) Uani d D 1 . .
O O1_6 0.1246(3) 0.5251(4) 0.73216(6) 0.0472(2) Uani d D 1 . .
O O2_6 0.1597(3) 0.4516(4) 0.69876(6) 0.0504(2) Uani d D 1 . .
O O3_6 0.3003(3) 0.5437(4) 0.68805(5) 0.0521(3) Uani d D 1 . .
O O4_6 0.3860(3) 0.6243(4) 0.71988(6) 0.0589(3) Uani d D 1 . .
O O5_6 0.2696(3) 0.6195(4) 0.74450(6) 0.0516(2) Uani d D 1 . .
C C1_6 0.0771(5) 0.4396(6) 0.72531(10) 0.0642(4) Uani d D 1 . .
H H11_6 0.0169 0.4373 0.7296 0.077 Uiso calc R 1 . .
H H12_6 0.1111 0.3837 0.7301 0.077 Uiso calc R 1 . .
C C2_6 0.0692(4) 0.4432(7) 0.70399(10) 0.0658(4) Uani d D 1 . .
H H21_6 0.0404 0.3857 0.6985 0.079 Uiso calc R 1 . .
H H22_6 0.0325 0.4974 0.6992 0.079 Uiso calc R 1 . .
C C3_6 0.1664(4) 0.4563(6) 0.67872(8) 0.0574(4) Uani d D 1 . .
H H31_6 0.1343 0.5117 0.6731 0.069 Uiso calc R 1 . .
H H32_6 0.1403 0.3998 0.6722 0.069 Uiso calc R 1 . .
C C4_6 0.2659(4) 0.4630(6) 0.67694(9) 0.0547(4) Uani d D 1 . .
H H41_6 0.2971 0.4055 0.6818 0.066 Uiso calc R 1 . .
H H42_6 0.2754 0.4711 0.6636 0.066 Uiso calc R 1 . .
C C5_6 0.3964(4) 0.5564(7) 0.68934(10) 0.0705(5) Uani d D 1 . .
H H51_6 0.4147 0.5679 0.6767 0.085 Uiso calc R 1 . .
H H52_6 0.4279 0.5002 0.6948 0.085 Uiso calc R 1 . .
C C6_6 0.4190(5) 0.6404(7) 0.70210(10) 0.0750(5) Uani d D 1 . .
H H61_6 0.4846 0.6498 0.7041 0.090 Uiso calc R 1 . .
H H62_6 0.3910 0.6972 0.6961 0.090 Uiso calc R 1 . .
C C7_6 0.3878(5) 0.7045(6) 0.73258(10) 0.0682(4) Uani d D 1 . .
H H71_6 0.3521 0.7562 0.7264 0.082 Uiso calc R 1 . .
H H72_6 0.4502 0.7264 0.7359 0.082 Uiso calc R 1 . .
C C8_6 0.3492(5) 0.6746(6) 0.75009(10) 0.0649(4) Uani d D 1 . .
H H81_6 0.3937 0.6372 0.7582 0.078 Uiso calc R 1 . .
H H82_6 0.3338 0.7301 0.7573 0.078 Uiso calc R 1 . .
C C9_6 0.2001(4) 0.6161(6) 0.75713(9) 0.0519(3) Uani d D 1 . .
H H91_6 0.1603 0.6710 0.7551 0.062 Uiso calc R 1 . .
H H92_6 0.2276 0.6160 0.7705 0.062 Uiso calc R 1 . .
C C10_6 0.1472(5) 0.5271(6) 0.75271(8) 0.0554(4) Uani d D 1 . .
H H101_6 0.1836 0.4719 0.7571 0.066 Uiso calc R 1 . .
H H102_6 0.0921 0.5272 0.7590 0.066 Uiso calc R 1 . .
O O6_7 0.3209(4) 0.4439(4) 0.85543(7) 0.0602(3) Uani d D 1 . .
H H1W_7 0.318(4) 0.399(3) 0.8480(6) 0.090 Uiso d D 1 . .
H H2W_7 0.321(4) 0.421(4) 0.8662(3) 0.090 Uiso d D 1 . .
O O7_7 0.1817(4) 0.6712(4) 0.83348(7) 0.0610(3) Uani d D 1 . .
H H3W_7 0.159(4) 0.713(4) 0.8396(8) 0.092 Uiso d D 1 . .
H H4W_7 0.146(3) 0.661(5) 0.8238(6) 0.092 Uiso d D 1 . .
Zn Zn7_7 0.25142(10) 0.55458(13) 0.84518(2) 0.03835(10) Uani d PD 0.735(2) B 1
O O1_7 0.3744(3) 0.5843(4) 0.82902(6) 0.0472(2) Uani d PD 0.735(2) B 1
O O2_7 0.3364(4) 0.6602(4) 0.86229(7) 0.0504(2) Uani d PD 0.735(2) B 1
O O3_7 0.2015(3) 0.5614(5) 0.87367(6) 0.0521(3) Uani d PD 0.735(2) B 1
O O4_7 0.1169(4) 0.4743(5) 0.84245(8) 0.0589(3) Uani d PD 0.735(2) B 1
O O5_7 0.2289(4) 0.4874(4) 0.81715(7) 0.0516(2) Uani d PD 0.735(2) B 1
C C1_7 0.4166(6) 0.6717(7) 0.83564(12) 0.0642(4) Uani d PD 0.735(2) B 1
H H11_7 0.3790 0.7251 0.8308 0.077 Uiso calc PR 0.735(2) B 1
H H12_7 0.4760 0.6778 0.8311 0.077 Uiso calc PR 0.735(2) B 1
C C2_7 0.4271(5) 0.6706(8) 0.85726(11) 0.0658(4) Uani d PD 0.735(2) B 1
H H21_7 0.4653 0.6179 0.8622 0.079 Uiso calc PR 0.735(2) B 1
H H22_7 0.4543 0.7295 0.8624 0.079 Uiso calc PR 0.735(2) B 1
C C3_7 0.3306(5) 0.6590(7) 0.88256(10) 0.0574(4) Uani d PD 0.735(2) B 1
H H31_7 0.3523 0.7186 0.8884 0.069 Uiso calc PR 0.735(2) B 1
H H32_7 0.3667 0.6073 0.8887 0.069 Uiso calc PR 0.735(2) B 1
C C4_7 0.2304(5) 0.6449(7) 0.88431(11) 0.0547(4) Uani d PD 0.735(2) B 1
H H41_7 0.2213 0.6373 0.8977 0.066 Uiso calc PR 0.735(2) B 1
H H42_7 0.1955 0.6996 0.8791 0.066 Uiso calc PR 0.735(2) B 1
C C5_7 0.1085(5) 0.5401(8) 0.87339(12) 0.0705(5) Uani d PD 0.735(2) B 1
H H51_7 0.0713 0.5925 0.8678 0.085 Uiso calc PR 0.735(2) B 1
H H52_7 0.0940 0.5290 0.8864 0.085 Uiso calc PR 0.735(2) B 1
C C6_7 0.0905(7) 0.4519(8) 0.86133(12) 0.0750(5) Uani d PD 0.735(2) B 1
H H61_7 0.1263 0.3990 0.8671 0.090 Uiso calc PR 0.735(2) B 1
H H62_7 0.0263 0.4349 0.8603 0.090 Uiso calc PR 0.735(2) B 1
C C7_7 0.1196(7) 0.3949(7) 0.82974(12) 0.0682(4) Uani d PD 0.735(2) B 1
H H71_7 0.0590 0.3674 0.8269 0.082 Uiso calc PR 0.735(2) B 1
H H72_7 0.1604 0.3463 0.8357 0.082 Uiso calc PR 0.735(2) B 1
C C8_7 0.1522(6) 0.4289(8) 0.81194(11) 0.0649(4) Uani d PD 0.735(2) B 1
H H81_7 0.1690 0.3754 0.8043 0.078 Uiso calc PR 0.735(2) B 1
H H82_7 0.1045 0.4647 0.8043 0.078 Uiso calc PR 0.735(2) B 1
C C9_7 0.2988(5) 0.4901(7) 0.80488(11) 0.0519(3) Uani d PD 0.735(2) B 1
H H91_7 0.2724 0.4861 0.7915 0.062 Uiso calc PR 0.735(2) B 1
H H92_7 0.3403 0.4369 0.8076 0.062 Uiso calc PR 0.735(2) B 1
C C10_7 0.3489(6) 0.5816(7) 0.80848(10) 0.0554(4) Uani d PD 0.735(2) B 1
H H101_7 0.4026 0.5832 0.8017 0.066 Uiso calc PR 0.735(2) B 1
H H102_7 0.3098 0.6351 0.8043 0.066 Uiso calc PR 0.735(2) B 1
Zn Zn10_10 0.2465(2) 0.5528(3) 0.84259(4) 0.03835(10) Uani d PGD 0.265(2) B 2
O O1_10 0.1293(3) 0.5149(5) 0.85890(7) 0.0472(2) Uani d PGD 0.265(2) B 2
O O2_10 0.1633(4) 0.4486(5) 0.82565(7) 0.0504(2) Uani d PGD 0.265(2) B 2
O O3_10 0.2978(4) 0.5442(5) 0.81464(5) 0.0521(3) Uani d PGD 0.265(2) B 2
O O4_10 0.3780(3) 0.6334(5) 0.84486(8) 0.0589(3) Uani d PGD 0.265(2) B 2
O O5_10 0.2664(4) 0.6202(5) 0.86976(6) 0.0516(2) Uani d PGD 0.265(2) B 2
C C1_10 0.0841(5) 0.4267(6) 0.85232(10) 0.0642(4) Uani d PGD 0.265(2) B 2
H H1A_10 0.0241 0.4217 0.8568 0.077 Uiso d PG 0.265(2) B 2
H H1B_10 0.1212 0.3728 0.8570 0.077 Uiso d PG 0.265(2) B 2
C C2_10 0.0740(4) 0.4302(6) 0.83048(10) 0.0658(4) Uani d PGD 0.265(2) B 2
H H2A_10 0.0511 0.3703 0.8251 0.079 Uiso d PG 0.265(2) B 2
H H2B_10 0.0316 0.4799 0.8257 0.079 Uiso d PG 0.265(2) B 2
C C3_10 0.1674(5) 0.4494(7) 0.80563(7) 0.0574(4) Uani d PGD 0.265(2) B 2
H H3A_10 0.1308 0.5010 0.7996 0.069 Uiso d PG 0.265(2) B 2
H H3B_10 0.1444 0.3903 0.7999 0.069 Uiso d PG 0.265(2) B 2
C C4_10 0.2678(6) 0.4624(7) 0.80326(8) 0.0547(4) Uani d PGD 0.265(2) B 2
H H4A_10 0.3031 0.4070 0.8078 0.066 Uiso d PG 0.265(2) B 2
H H4B_10 0.2753 0.4729 0.7899 0.066 Uiso d PG 0.265(2) B 2
C C5_10 0.3954(4) 0.5655(7) 0.81520(9) 0.0705(5) Uani d PGD 0.265(2) B 2
H H5A_10 0.4116 0.5755 0.8024 0.085 Uiso d PG 0.265(2) B 2
H H5B_10 0.4327 0.5142 0.8212 0.085 Uiso d PG 0.265(2) B 2
C C6_10 0.4095(5) 0.6530(7) 0.82677(10) 0.0750(5) Uani d PGD 0.265(2) B 2
H H6A_10 0.4743 0.6702 0.8285 0.090 Uiso d PG 0.265(2) B 2
H H6B_10 0.3746 0.7049 0.8204 0.090 Uiso d PG 0.265(2) B 2
C C7_10 0.3783(5) 0.7136(6) 0.85686(11) 0.0682(4) Uani d PGD 0.265(2) B 2
H H7A_10 0.3389 0.7628 0.8507 0.082 Uiso d PG 0.265(2) B 2
H H7B_10 0.4404 0.7386 0.8597 0.082 Uiso d PG 0.265(2) B 2
C C8_10 0.3421(6) 0.6806(6) 0.87526(9) 0.0649(4) Uani d PGD 0.265(2) B 2
H H8A_10 0.3900 0.6469 0.8833 0.078 Uiso d PG 0.265(2) B 2
H H8B_10 0.3227 0.7344 0.8824 0.078 Uiso d PG 0.265(2) B 2
C C9_10 0.2014(6) 0.6133(7) 0.88299(7) 0.0519(3) Uani d PGD 0.265(2) B 2
H H9A_10 0.1576 0.6651 0.8812 0.062 Uiso d PG 0.265(2) B 2
H H9B_10 0.2320 0.6151 0.8960 0.062 Uiso d PG 0.265(2) B 2
C C10_10 0.1536(5) 0.5210(7) 0.87905(7) 0.0554(4) Uani d PGD 0.265(2) B 2
H H10A_10 0.1942 0.4692 0.8835 0.066 Uiso d PG 0.265(2) B 2
H H10B_10 0.0988 0.5178 0.8856 0.066 Uiso d PG 0.265(2) B 2
O O6_8 0.3115(4) 0.4364(4) 0.98062(7) 0.0602(3) Uani d D 1 . .
H H1W_8 0.331(4) 0.397(3) 0.9736(7) 0.090 Uiso d D 1 . .
H H2W_8 0.318(4) 0.413(4) 0.9914(3) 0.090 Uiso d D 1 . .
O O7_8 0.1911(4) 0.6745(4) 0.95898(7) 0.0610(3) Uani d D 1 . .
H H3W_8 0.177(4) 0.719(3) 0.9656(8) 0.092 Uiso d D 1 . .
H H4W_8 0.151(3) 0.674(5) 0.9498(6) 0.092 Uiso d D 1 . .
Zn Zn8_8 0.25162(6) 0.55572(8) 0.970240(10) 0.03835(10) Uani d D 1 . .
O O1_8 0.3777(2) 0.5821(4) 0.95497(6) 0.0472(2) Uani d D 1 . .
O O2_8 0.3410(3) 0.6556(4) 0.98810(6) 0.0504(2) Uani d D 1 . .
O O3_8 0.1994(3) 0.5655(4) 0.99869(5) 0.0521(3) Uani d D 1 . .
O O4_8 0.1132(3) 0.4842(4) 0.96657(6) 0.0589(3) Uani d D 1 . .
O O5_8 0.2289(3) 0.4901(4) 0.94257(6) 0.0516(2) Uani d D 1 . .
C C1_8 0.4248(5) 0.6659(6) 0.96177(10) 0.0642(4) Uani d D 1 . .
H H11_8 0.3915 0.7220 0.9568 0.077 Uiso calc R 1 . .
H H12_8 0.4853 0.6674 0.9576 0.077 Uiso calc R 1 . .
C C2_8 0.4318(4) 0.6637(7) 0.98345(9) 0.0658(4) Uani d D 1 . .
H H21_8 0.4682 0.6098 0.9885 0.079 Uiso calc R 1 . .
H H22_8 0.4601 0.7216 0.9889 0.079 Uiso calc R 1 . .
C C3_8 0.3334(4) 0.6517(6) 1.00823(8) 0.0574(4) Uani d D 1 . .
H H31_8 0.3594 0.7084 1.0147 0.069 Uiso calc R 1 . .
H H32_8 0.3651 0.5964 1.0140 0.069 Uiso calc R 1 . .
C C4_8 0.2322(4) 0.6454(6) 1.00990(9) 0.0547(4) Uani d D 1 . .
H H41_8 0.2220 0.6368 1.0232 0.066 Uiso calc R 1 . .
H H42_8 0.2012 0.7030 1.0050 0.066 Uiso calc R 1 . .
C C5_8 0.1028(4) 0.5531(7) 0.99692(9) 0.0705(5) Uani d D 1 . .
H H51_8 0.0720 0.6079 0.9906 0.085 Uiso calc R 1 . .
H H52_8 0.0825 0.5456 1.0095 0.085 Uiso calc R 1 . .
C C6_8 0.0823(5) 0.4661(7) 0.98516(10) 0.0750(5) Uani d D 1 . .
H H61_8 0.1142 0.4117 0.9913 0.090 Uiso calc R 1 . .
H H62_8 0.0172 0.4531 0.9836 0.090 Uiso calc R 1 . .
C C7_8 0.1121(5) 0.4046(6) 0.95434(10) 0.0682(4) Uani d D 1 . .
H H71_8 0.0500 0.3816 0.9512 0.082 Uiso calc R 1 . .
H H72_8 0.1487 0.3537 0.9607 0.082 Uiso calc R 1 . .
C C8_8 0.1505(5) 0.4346(6) 0.93641(10) 0.0649(4) Uani d D 1 . .
H H81_8 0.1670 0.3793 0.9293 0.078 Uiso calc R 1 . .
H H82_8 0.1061 0.4718 0.9282 0.078 Uiso calc R 1 . .
C C9_8 0.2987(4) 0.4903(6) 0.93020(9) 0.0519(3) Uani d D 1 . .
H H91_8 0.2720 0.4902 0.9168 0.062 Uiso calc R 1 . .
H H92_8 0.3372 0.4345 0.9325 0.062 Uiso calc R 1 . .
C C10_8 0.3535(5) 0.5788(6) 0.93467(8) 0.0554(4) Uani d D 1 . .
H H101_8 0.4081 0.5776 0.9282 0.066 Uiso calc R 1 . .
H H102_8 0.3178 0.6344 0.9303 0.066 Uiso calc R 1 . .
N N1_11 0.0807(4) 0.7424(4) 0.03601(8) 0.0483(3) Uani d D 1 . .
O O8_11 0.0568(4) 0.6727(5) 0.04438(10) 0.1026(5) Uani d D 1 . .
O O9_11 0.1530(4) 0.7782(5) 0.04336(8) 0.0830(4) Uani d D 1 . .
O O10_11 0.0420(4) 0.7714(5) 0.02059(8) 0.0857(4) Uani d D 1 . .
N N2_12 0.1022(4) 0.7340(4) 0.16436(8) 0.0462(3) Uani d D 1 . .
O O8_12 0.0900(4) 0.6618(4) 0.17383(8) 0.0800(4) Uani d D 1 . .
O O9_12 0.1766(4) 0.7751(5) 0.16820(8) 0.0796(4) Uani d D 1 . .
O O10_12 0.0473(4) 0.7615(6) 0.15122(8) 0.0895(4) Uani d D 1 . .
N N3_13 0.0852(4) 0.7400(4) 0.28785(8) 0.0483(3) Uani d D 1 . .
O O8_13 0.0700(5) 0.6693(5) 0.29738(9) 0.1026(5) Uani d D 1 . .
O O9_13 0.1532(4) 0.7850(5) 0.29427(7) 0.0830(4) Uani d D 1 . .
O O10_13 0.0435(4) 0.7586(5) 0.27199(8) 0.0857(4) Uani d D 1 . .
N N4_14 0.0840(4) 0.7395(5) 0.41200(8) 0.0483(3) Uani d D 1 . .
O O8_14 0.0623(5) 0.6686(5) 0.42014(10) 0.1026(5) Uani d D 1 . .
O O9_14 0.1596(4) 0.7732(5) 0.41879(8) 0.0830(4) Uani d D 1 . .
O O10_14 0.0444(4) 0.7765(5) 0.39746(8) 0.0857(4) Uani d D 1 . .
N N5_15 0.1004(4) 0.7361(4) 0.54003(8) 0.0462(3) Uani d D 1 . .
O O8_15 0.0917(4) 0.6625(4) 0.54948(8) 0.0800(4) Uani d D 1 . .
O O9_15 0.1698(4) 0.7827(5) 0.54432(8) 0.0796(4) Uani d D 1 . .
O O10_15 0.0451(4) 0.7553(6) 0.52624(8) 0.0895(4) Uani d D 1 . .
N N6_16 0.0821(4) 0.7424(4) 0.66173(8) 0.0483(3) Uani d D 1 . .
O O8_16 0.0629(5) 0.6724(5) 0.67073(9) 0.1026(5) Uani d D 1 . .
O O9_16 0.1508(4) 0.7842(5) 0.66909(8) 0.0830(4) Uani d D 1 . .
O O10_16 0.0431(4) 0.7653(5) 0.64592(8) 0.0857(4) Uani d D 1 . .
N N7_17 0.0948(4) 0.7345(4) 0.78838(8) 0.0462(3) Uani d D 1 . .
O O8_17 0.0812(4) 0.6626(4) 0.79766(7) 0.0800(4) Uani d D 1 . .
O O9_17 0.1709(4) 0.7727(5) 0.79323(8) 0.0796(4) Uani d D 1 . .
O O10_17 0.0453(4) 0.7664(6) 0.77498(8) 0.0895(4) Uani d D 1 . .
N N8_18 0.0921(4) 0.7375(4) 0.91405(8) 0.0462(3) Uani d D 1 . .
O O8_18 0.0854(4) 0.6655(4) 0.92405(8) 0.0800(4) Uani d D 1 . .
O O9_18 0.1606(4) 0.7861(5) 0.91887(8) 0.0796(4) Uani d D 1 . .
O O10_18 0.0417(4) 0.7530(6) 0.89911(8) 0.0895(4) Uani d D 1 . .
N N9_19 0.4023(4) 0.3760(4) 0.14737(8) 0.0462(3) Uani d D 1 . .
O O8_19 0.4103(4) 0.4486(4) 0.13805(8) 0.0800(4) Uani d D 1 . .
O O9_19 0.3324(4) 0.3272(5) 0.14369(8) 0.0796(4) Uani d D 1 . .
O O10_19 0.4573(4) 0.3482(6) 0.16062(8) 0.0895(4) Uani d D 1 . .
N N10_20 0.4174(4) 0.3677(5) 0.27615(8) 0.0483(3) Uani d D 1 . .
O O8_20 0.4454(4) 0.4372(5) 0.26855(9) 0.1026(5) Uani d D 1 . .
O O9_20 0.3471(4) 0.3275(5) 0.26937(8) 0.0830(4) Uani d D 1 . .
O O10_20 0.4582(4) 0.3378(5) 0.29127(8) 0.0857(4) Uani d D 1 . .
N N11_21 0.4102(4) 0.3736(4) 0.39871(7) 0.0462(3) Uani d D 1 . .
O O8_21 0.4184(4) 0.4425(4) 0.38869(8) 0.0800(4) Uani d D 1 . .
O O9_21 0.3475(4) 0.3141(4) 0.39463(8) 0.0796(4) Uani d D 1 . .
O O10_21 0.4621(4) 0.3574(5) 0.41317(8) 0.0895(4) Uani d D 1 . .
N N12_22 0.4018(4) 0.3758(4) 0.52330(8) 0.0462(3) Uani d D 1 . .
O O8_22 0.4182(4) 0.4483(4) 0.51466(8) 0.0800(4) Uani d D 1 . .
O O9_22 0.3277(4) 0.3347(5) 0.51951(8) 0.0796(4) Uani d D 1 . .
O O10_22 0.4559(4) 0.3426(6) 0.53665(8) 0.0895(4) Uani d D 1 . .
N N13_23 0.4224(4) 0.3690(4) 0.65110(8) 0.0483(3) Uani d D 1 . .
O O8_23 0.4465(4) 0.4381(5) 0.64270(9) 0.1026(5) Uani d D 1 . .
O O9_23 0.3542(4) 0.3221(5) 0.64480(8) 0.0830(4) Uani d D 1 . .
O O10_23 0.4623(4) 0.3425(5) 0.66656(8) 0.0857(4) Uani d D 1 . .
N N14_24 0.4042(4) 0.3745(4) 0.77269(8) 0.0462(3) Uani d D 1 . .
O O8_24 0.4104(4) 0.4464(4) 0.76302(8) 0.0800(4) Uani d D 1 . .
O O9_24 0.3393(4) 0.3182(5) 0.76900(8) 0.0796(4) Uani d D 1 . .
O O10_24 0.4607(4) 0.3537(6) 0.78644(8) 0.0895(4) Uani d D 1 . .
N N15_25 0.4098(4) 0.3699(4) 0.89988(8) 0.0483(3) Uani d D 1 . .
O O8_25 0.4384(4) 0.4412(4) 0.89278(9) 0.1026(5) Uani d D 1 . .
O O9_25 0.3355(4) 0.3349(5) 0.89390(8) 0.0830(4) Uani d D 1 . .
O O10_25 0.4554(4) 0.3348(5) 0.91404(8) 0.0857(4) Uani d D 1 . .
N N16_26 0.4184(4) 0.3721(4) 1.02478(8) 0.0483(3) Uani d D 1 . .
O O8_26 0.4330(5) 0.4404(5) 1.01535(9) 0.1026(5) Uani d D 1 . .
O O9_26 0.3572(4) 0.3138(5) 1.01947(8) 0.0830(4) Uani d D 1 . .
O O10_26 0.4650(4) 0.3549(5) 1.04001(8) 0.0857(4) Uani d D 1 . .

loop_
_atom_site_aniso_label
_atom_site_aniso_U_11
_atom_site_aniso_U_22
_atom_site_aniso_U_33
_atom_site_aniso_U_12
_atom_site_aniso_U_13
_atom_site_aniso_U_23
O6_1 0.0823(7) 0.0512(6) 0.0462(5) 0.0229(5) 0.0038(5) -0.0008(4)
O7_1 0.0739(7) 0.0524(6) 0.0537(5) 0.0249(5) -0.0046(5) -0.0038(4)
Zn1_1 0.03781(15) 0.03849(15) 0.03912(13) 0.00208(6) 0.00617(9) -0.00227(6)
O1_1 0.0438(5) 0.0515(5) 0.0476(5) -0.0053(4) 0.0110(4) -0.0020(4)
O2_1 0.0476(5) 0.0558(5) 0.0481(5) -0.0017(4) 0.0062(4) -0.0063(4)
O3_1 0.0528(6) 0.0558(6) 0.0503(5) -0.0015(4) 0.0166(5) -0.0089(4)
O4_1 0.0550(6) 0.0661(6) 0.0581(5) -0.0163(5) 0.0167(4) -0.0086(4)
O5_1 0.0504(5) 0.0590(5) 0.0465(5) -0.0106(4) 0.0099(4) -0.0150(4)
C1_1 0.0566(9) 0.0615(9) 0.0783(10) -0.0205(7) 0.0232(7) -0.0108(7)
C2_1 0.0491(9) 0.0722(10) 0.0762(10) -0.0165(7) 0.0084(7) -0.0195(8)
C3_1 0.0737(10) 0.0528(8) 0.0434(7) -0.0024(7) -0.0015(6) -0.0120(6)
C4_1 0.0738(10) 0.0499(7) 0.0420(7) 0.0090(7) 0.0128(6) -0.0075(5)
C5_1 0.0613(12) 0.0922(13) 0.0633(10) -0.0080(8) 0.0294(9) -0.0081(8)
C6_1 0.0677(10) 0.0921(12) 0.0707(10) -0.0293(9) 0.0304(8) -0.0074(9)
C7_1 0.0717(11) 0.0631(9) 0.0703(9) -0.0257(8) 0.0104(8) -0.0121(7)
C8_1 0.0649(10) 0.0689(10) 0.0600(9) -0.0214(8) 0.0035(7) -0.0190(7)
C9_1 0.0576(8) 0.0608(8) 0.0386(6) 0.0064(7) 0.0108(6) -0.0036(6)
C10_1 0.0573(9) 0.0638(8) 0.0472(7) -0.0011(8) 0.0158(6) 0.0073(6)
O6_2 0.0823(7) 0.0512(6) 0.0462(5) 0.0229(5) 0.0038(5) -0.0008(4)
O7_2 0.0739(7) 0.0524(6) 0.0537(5) 0.0249(5) -0.0046(5) -0.0038(4)
Zn2_2 0.03781(15) 0.03849(15) 0.03912(13) 0.00208(6) 0.00617(9) -0.00227(6)
O1_2 0.0438(5) 0.0515(5) 0.0476(5) -0.0053(4) 0.0110(4) -0.0020(4)
O2_2 0.0476(5) 0.0558(5) 0.0481(5) -0.0017(4) 0.0062(4) -0.0063(4)
O3_2 0.0528(6) 0.0558(6) 0.0503(5) -0.0015(4) 0.0166(5) -0.0089(4)
O4_2 0.0550(6) 0.0661(6) 0.0581(5) -0.0163(5) 0.0167(4) -0.0086(4)
O5_2 0.0504(5) 0.0590(5) 0.0465(5) -0.0106(4) 0.0099(4) -0.0150(4)
C1_2 0.0566(9) 0.0615(9) 0.0783(10) -0.0205(7) 0.0232(7) -0.0108(7)
C2_2 0.0491(9) 0.0722(10) 0.0762(10) -0.0165(7) 0.0084(7) -0.0195(8)
C3_2 0.0737(10) 0.0528(8) 0.0434(7) -0.0024(7) -0.0015(6) -0.0120(6)
C4_2 0.0738(10) 0.0499(7) 0.0420(7) 0.0090(7) 0.0128(6) -0.0075(5)
C5_2 0.0613(12) 0.0922(13) 0.0633(10) -0.0080(8) 0.0294(9) -0.0081(8)
C6_2 0.0677(10) 0.0921(12) 0.0707(10) -0.0293(9) 0.0304(8) -0.0074(9)
C7_2 0.0717(11) 0.0631(9) 0.0703(9) -0.0257(8) 0.0104(8) -0.0121(7)
C8_2 0.0649(10) 0.0689(10) 0.0600(9) -0.0214(8) 0.0035(7) -0.0190(7)
C9_2 0.0576(8) 0.0608(8) 0.0386(6) 0.0064(7) 0.0108(6) -0.0036(6)
C10_2 0.0573(9) 0.0638(8) 0.0472(7) -0.0011(8) 0.0158(6) 0.0073(6)
O6_3 0.0823(7) 0.0512(6) 0.0462(5) 0.0229(5) 0.0038(5) -0.0008(4)
O7_3 0.0739(7) 0.0524(6) 0.0537(5) 0.0249(5) -0.0046(5) -0.0038(4)
Zn3_3 0.03781(15) 0.03849(15) 0.03912(13) 0.00208(6) 0.00617(9) -0.00227(6)
O1_3 0.0438(5) 0.0515(5) 0.0476(5) -0.0053(4) 0.0110(4) -0.0020(4)
O2_3 0.0476(5) 0.0558(5) 0.0481(5) -0.0017(4) 0.0062(4) -0.0063(4)
O3_3 0.0528(6) 0.0558(6) 0.0503(5) -0.0015(4) 0.0166(5) -0.0089(4)
O4_3 0.0550(6) 0.0661(6) 0.0581(5) -0.0163(5) 0.0167(4) -0.0086(4)
O5_3 0.0504(5) 0.0590(5) 0.0465(5) -0.0106(4) 0.0099(4) -0.0150(4)
C1_3 0.0566(9) 0.0615(9) 0.0783(10) -0.0205(7) 0.0232(7) -0.0108(7)
C2_3 0.0491(9) 0.0722(10) 0.0762(10) -0.0165(7) 0.0084(7) -0.0195(8)
C3_3 0.0737(10) 0.0528(8) 0.0434(7) -0.0024(7) -0.0015(6) -0.0120(6)
C4_3 0.0738(10) 0.0499(7) 0.0420(7) 0.0090(7) 0.0128(6) -0.0075(5)
C5_3 0.0613(12) 0.0922(13) 0.0633(10) -0.0080(8) 0.0294(9) -0.0081(8)
C6_3 0.0677(10) 0.0921(12) 0.0707(10) -0.0293(9) 0.0304(8) -0.0074(9)
C7_3 0.0717(11) 0.0631(9) 0.0703(9) -0.0257(8) 0.0104(8) -0.0121(7)
C8_3 0.0649(10) 0.0689(10) 0.0600(9) -0.0214(8) 0.0035(7) -0.0190(7)
C9_3 0.0576(8) 0.0608(8) 0.0386(6) 0.0064(7) 0.0108(6) -0.0036(6)
C10_3 0.0573(9) 0.0638(8) 0.0472(7) -0.0011(8) 0.0158(6) 0.0073(6)
Zn9_9 0.03781(15) 0.03849(15) 0.03912(13) 0.00208(6) 0.00617(9) -0.00227(6)
O1_9 0.0438(5) 0.0515(5) 0.0476(5) -0.0053(4) 0.0110(4) -0.0020(4)
O2_9 0.0476(5) 0.0558(5) 0.0481(5) -0.0017(4) 0.0062(4) -0.0063(4)
O3_9 0.0528(6) 0.0558(6) 0.0503(5) -0.0015(4) 0.0166(5) -0.0089(4)
O4_9 0.0550(6) 0.0661(6) 0.0581(5) -0.0163(5) 0.0167(4) -0.0086(4)
O5_9 0.0504(5) 0.0590(5) 0.0465(5) -0.0106(4) 0.0099(4) -0.0150(4)
C1_9 0.0566(9) 0.0615(9) 0.0783(10) -0.0205(7) 0.0232(7) -0.0108(7)
C2_9 0.0491(9) 0.0722(10) 0.0762(10) -0.0165(7) 0.0084(7) -0.0195(8)
C3_9 0.0737(10) 0.0528(8) 0.0434(7) -0.0024(7) -0.0015(6) -0.0120(6)
C4_9 0.0738(10) 0.0499(7) 0.0420(7) 0.0090(7) 0.0128(6) -0.0075(5)
C5_9 0.0613(12) 0.0922(13) 0.0633(10) -0.0080(8) 0.0294(9) -0.0081(8)
C6_9 0.0677(10) 0.0921(12) 0.0707(10) -0.0293(9) 0.0304(8) -0.0074(9)
C7_9 0.0717(11) 0.0631(9) 0.0703(9) -0.0257(8) 0.0104(8) -0.0121(7)
C8_9 0.0649(10) 0.0689(10) 0.0600(9) -0.0214(8) 0.0035(7) -0.0190(7)
C9_9 0.0576(8) 0.0608(8) 0.0386(6) 0.0064(7) 0.0108(6) -0.0036(6)
C10_9 0.0573(9) 0.0638(8) 0.0472(7) -0.0011(8) 0.0158(6) 0.0073(6)
O6_4 0.0823(7) 0.0512(6) 0.0462(5) 0.0229(5) 0.0038(5) -0.0008(4)
O7_4 0.0739(7) 0.0524(6) 0.0537(5) 0.0249(5) -0.0046(5) -0.0038(4)
Zn4_4 0.03781(15) 0.03849(15) 0.03912(13) 0.00208(6) 0.00617(9) -0.00227(6)
O1_4 0.0438(5) 0.0515(5) 0.0476(5) -0.0053(4) 0.0110(4) -0.0020(4)
O2_4 0.0476(5) 0.0558(5) 0.0481(5) -0.0017(4) 0.0062(4) -0.0063(4)
O3_4 0.0528(6) 0.0558(6) 0.0503(5) -0.0015(4) 0.0166(5) -0.0089(4)
O4_4 0.0550(6) 0.0661(6) 0.0581(5) -0.0163(5) 0.0167(4) -0.0086(4)
O5_4 0.0504(5) 0.0590(5) 0.0465(5) -0.0106(4) 0.0099(4) -0.0150(4)
C1_4 0.0566(9) 0.0615(9) 0.0783(10) -0.0205(7) 0.0232(7) -0.0108(7)
C2_4 0.0491(9) 0.0722(10) 0.0762(10) -0.0165(7) 0.0084(7) -0.0195(8)
C3_4 0.0737(10) 0.0528(8) 0.0434(7) -0.0024(7) -0.0015(6) -0.0120(6)
C4_4 0.0738(10) 0.0499(7) 0.0420(7) 0.0090(7) 0.0128(6) -0.0075(5)
C5_4 0.0613(12) 0.0922(13) 0.0633(10) -0.0080(8) 0.0294(9) -0.0081(8)
C6_4 0.0677(10) 0.0921(12) 0.0707(10) -0.0293(9) 0.0304(8) -0.0074(9)
C7_4 0.0717(11) 0.0631(9) 0.0703(9) -0.0257(8) 0.0104(8) -0.0121(7)
C8_4 0.0649(10) 0.0689(10) 0.0600(9) -0.0214(8) 0.0035(7) -0.0190(7)
C9_4 0.0576(8) 0.0608(8) 0.0386(6) 0.0064(7) 0.0108(6) -0.0036(6)
C10_4 0.0573(9) 0.0638(8) 0.0472(7) -0.0011(8) 0.0158(6) 0.0073(6)
O6_5 0.0823(7) 0.0512(6) 0.0462(5) 0.0229(5) 0.0038(5) -0.0008(4)
O7_5 0.0739(7) 0.0524(6) 0.0537(5) 0.0249(5) -0.0046(5) -0.0038(4)
Zn5_5 0.03781(15) 0.03849(15) 0.03912(13) 0.00208(6) 0.00617(9) -0.00227(6)
O1_5 0.0438(5) 0.0515(5) 0.0476(5) -0.0053(4) 0.0110(4) -0.0020(4)
O2_5 0.0476(5) 0.0558(5) 0.0481(5) -0.0017(4) 0.0062(4) -0.0063(4)
O3_5 0.0528(6) 0.0558(6) 0.0503(5) -0.0015(4) 0.0166(5) -0.0089(4)
O4_5 0.0550(6) 0.0661(6) 0.0581(5) -0.0163(5) 0.0167(4) -0.0086(4)
O5_5 0.0504(5) 0.0590(5) 0.0465(5) -0.0106(4) 0.0099(4) -0.0150(4)
C1_5 0.0566(9) 0.0615(9) 0.0783(10) -0.0205(7) 0.0232(7) -0.0108(7)
C2_5 0.0491(9) 0.0722(10) 0.0762(10) -0.0165(7) 0.0084(7) -0.0195(8)
C3_5 0.0737(10) 0.0528(8) 0.0434(7) -0.0024(7) -0.0015(6) -0.0120(6)
C4_5 0.0738(10) 0.0499(7) 0.0420(7) 0.0090(7) 0.0128(6) -0.0075(5)
C5_5 0.0613(12) 0.0922(13) 0.0633(10) -0.0080(8) 0.0294(9) -0.0081(8)
C6_5 0.0677(10) 0.0921(12) 0.0707(10) -0.0293(9) 0.0304(8) -0.0074(9)
C7_5 0.0717(11) 0.0631(9) 0.0703(9) -0.0257(8) 0.0104(8) -0.0121(7)
C8_5 0.0649(10) 0.0689(10) 0.0600(9) -0.0214(8) 0.0035(7) -0.0190(7)
C9_5 0.0576(8) 0.0608(8) 0.0386(6) 0.0064(7) 0.0108(6) -0.0036(6)
C10_5 0.0573(9) 0.0638(8) 0.0472(7) -0.0011(8) 0.0158(6) 0.0073(6)
O6_6 0.0823(7) 0.0512(6) 0.0462(5) 0.0229(5) 0.0038(5) -0.0008(4)
O7_6 0.0739(7) 0.0524(6) 0.0537(5) 0.0249(5) -0.0046(5) -0.0038(4)
Zn6_6 0.03781(15) 0.03849(15) 0.03912(13) 0.00208(6) 0.00617(9) -0.00227(6)
O1_6 0.0438(5) 0.0515(5) 0.0476(5) -0.0053(4) 0.0110(4) -0.0020(4)
O2_6 0.0476(5) 0.0558(5) 0.0481(5) -0.0017(4) 0.0062(4) -0.0063(4)
O3_6 0.0528(6) 0.0558(6) 0.0503(5) -0.0015(4) 0.0166(5) -0.0089(4)
O4_6 0.0550(6) 0.0661(6) 0.0581(5) -0.0163(5) 0.0167(4) -0.0086(4)
O5_6 0.0504(5) 0.0590(5) 0.0465(5) -0.0106(4) 0.0099(4) -0.0150(4)
C1_6 0.0566(9) 0.0615(9) 0.0783(10) -0.0205(7) 0.0232(7) -0.0108(7)
C2_6 0.0491(9) 0.0722(10) 0.0762(10) -0.0165(7) 0.0084(7) -0.0195(8)
C3_6 0.0737(10) 0.0528(8) 0.0434(7) -0.0024(7) -0.0015(6) -0.0120(6)
C4_6 0.0738(10) 0.0499(7) 0.0420(7) 0.0090(7) 0.0128(6) -0.0075(5)
C5_6 0.0613(12) 0.0922(13) 0.0633(10) -0.0080(8) 0.0294(9) -0.0081(8)
C6_6 0.0677(10) 0.0921(12) 0.0707(10) -0.0293(9) 0.0304(8) -0.0074(9)
C7_6 0.0717(11) 0.0631(9) 0.0703(9) -0.0257(8) 0.0104(8) -0.0121(7)
C8_6 0.0649(10) 0.0689(10) 0.0600(9) -0.0214(8) 0.0035(7) -0.0190(7)
C9_6 0.0576(8) 0.0608(8) 0.0386(6) 0.0064(7) 0.0108(6) -0.0036(6)
C10_6 0.0573(9) 0.0638(8) 0.0472(7) -0.0011(8) 0.0158(6) 0.0073(6)
O6_7 0.0823(7) 0.0512(6) 0.0462(5) 0.0229(5) 0.0038(5) -0.0008(4)
O7_7 0.0739(7) 0.0524(6) 0.0537(5) 0.0249(5) -0.0046(5) -0.0038(4)
Zn7_7 0.03781(15) 0.03849(15) 0.03912(13) 0.00208(6) 0.00617(9) -0.00227(6)
O1_7 0.0438(5) 0.0515(5) 0.0476(5) -0.0053(4) 0.0110(4) -0.0020(4)
O2_7 0.0476(5) 0.0558(5) 0.0481(5) -0.0017(4) 0.0062(4) -0.0063(4)
O3_7 0.0528(6) 0.0558(6) 0.0503(5) -0.0015(4) 0.0166(5) -0.0089(4)
O4_7 0.0550(6) 0.0661(6) 0.0581(5) -0.0163(5) 0.0167(4) -0.0086(4)
O5_7 0.0504(5) 0.0590(5) 0.0465(5) -0.0106(4) 0.0099(4) -0.0150(4)
C1_7 0.0566(9) 0.0615(9) 0.0783(10) -0.0205(7) 0.0232(7) -0.0108(7)
C2_7 0.0491(9) 0.0722(10) 0.0762(10) -0.0165(7) 0.0084(7) -0.0195(8)
C3_7 0.0737(10) 0.0528(8) 0.0434(7) -0.0024(7) -0.0015(6) -0.0120(6)
C4_7 0.0738(10) 0.0499(7) 0.0420(7) 0.0090(7) 0.0128(6) -0.0075(5)
C5_7 0.0613(12) 0.0922(13) 0.0633(10) -0.0080(8) 0.0294(9) -0.0081(8)
C6_7 0.0677(10) 0.0921(12) 0.0707(10) -0.0293(9) 0.0304(8) -0.0074(9)
C7_7 0.0717(11) 0.0631(9) 0.0703(9) -0.0257(8) 0.0104(8) -0.0121(7)
C8_7 0.0649(10) 0.0689(10) 0.0600(9) -0.0214(8) 0.0035(7) -0.0190(7)
C9_7 0.0576(8) 0.0608(8) 0.0386(6) 0.0064(7) 0.0108(6) -0.0036(6)
C10_7 0.0573(9) 0.0638(8) 0.0472(7) -0.0011(8) 0.0158(6) 0.0073(6)
Zn10_10 0.03781(15) 0.03849(15) 0.03912(13) 0.00208(6) 0.00617(9) -0.00227(6)
O1_10 0.0438(5) 0.0515(5) 0.0476(5) -0.0053(4) 0.0110(4) -0.0020(4)
O2_10 0.0476(5) 0.0558(5) 0.0481(5) -0.0017(4) 0.0062(4) -0.0063(4)
O3_10 0.0528(6) 0.0558(6) 0.0503(5) -0.0015(4) 0.0166(5) -0.0089(4)
O4_10 0.0550(6) 0.0661(6) 0.0581(5) -0.0163(5) 0.0167(4) -0.0086(4)
O5_10 0.0504(5) 0.0590(5) 0.0465(5) -0.0106(4) 0.0099(4) -0.0150(4)
C1_10 0.0566(9) 0.0615(9) 0.0783(10) -0.0205(7) 0.0232(7) -0.0108(7)
C2_10 0.0491(9) 0.0722(10) 0.0762(10) -0.0165(7) 0.0084(7) -0.0195(8)
C3_10 0.0737(10) 0.0528(8) 0.0434(7) -0.0024(7) -0.0015(6) -0.0120(6)
C4_10 0.0738(10) 0.0499(7) 0.0420(7) 0.0090(7) 0.0128(6) -0.0075(5)
C5_10 0.0613(12) 0.0922(13) 0.0633(10) -0.0080(8) 0.0294(9) -0.0081(8)
C6_10 0.0677(10) 0.0921(12) 0.0707(10) -0.0293(9) 0.0304(8) -0.0074(9)
C7_10 0.0717(11) 0.0631(9) 0.0703(9) -0.0257(8) 0.0104(8) -0.0121(7)
C8_10 0.0649(10) 0.0689(10) 0.0600(9) -0.0214(8) 0.0035(7) -0.0190(7)
C9_10 0.0576(8) 0.0608(8) 0.0386(6) 0.0064(7) 0.0108(6) -0.0036(6)
C10_10 0.0573(9) 0.0638(8) 0.0472(7) -0.0011(8) 0.0158(6) 0.0073(6)
O6_8 0.0823(7) 0.0512(6) 0.0462(5) 0.0229(5) 0.0038(5) -0.0008(4)
O7_8 0.0739(7) 0.0524(6) 0.0537(5) 0.0249(5) -0.0046(5) -0.0038(4)
Zn8_8 0.03781(15) 0.03849(15) 0.03912(13) 0.00208(6) 0.00617(9) -0.00227(6)
O1_8 0.0438(5) 0.0515(5) 0.0476(5) -0.0053(4) 0.0110(4) -0.0020(4)
O2_8 0.0476(5) 0.0558(5) 0.0481(5) -0.0017(4) 0.0062(4) -0.0063(4)
O3_8 0.0528(6) 0.0558(6) 0.0503(5) -0.0015(4) 0.0166(5) -0.0089(4)
O4_8 0.0550(6) 0.0661(6) 0.0581(5) -0.0163(5) 0.0167(4) -0.0086(4)
O5_8 0.0504(5) 0.0590(5) 0.0465(5) -0.0106(4) 0.0099(4) -0.0150(4)
C1_8 0.0566(9) 0.0615(9) 0.0783(10) -0.0205(7) 0.0232(7) -0.0108(7)
C2_8 0.0491(9) 0.0722(10) 0.0762(10) -0.0165(7) 0.0084(7) -0.0195(8)
C3_8 0.0737(10) 0.0528(8) 0.0434(7) -0.0024(7) -0.0015(6) -0.0120(6)
C4_8 0.0738(10) 0.0499(7) 0.0420(7) 0.0090(7) 0.0128(6) -0.0075(5)
C5_8 0.0613(12) 0.0922(13) 0.0633(10) -0.0080(8) 0.0294(9) -0.0081(8)
C6_8 0.0677(10) 0.0921(12) 0.0707(10) -0.0293(9) 0.0304(8) -0.0074(9)
C7_8 0.0717(11) 0.0631(9) 0.0703(9) -0.0257(8) 0.0104(8) -0.0121(7)
C8_8 0.0649(10) 0.0689(10) 0.0600(9) -0.0214(8) 0.0035(7) -0.0190(7)
C9_8 0.0576(8) 0.0608(8) 0.0386(6) 0.0064(7) 0.0108(6) -0.0036(6)
C10_8 0.0573(9) 0.0638(8) 0.0472(7) -0.0011(8) 0.0158(6) 0.0073(6)
N1_11 0.0554(7) 0.0394(6) 0.0514(6) 0.0020(5) 0.0123(5) -0.0033(4)
O8_11 0.1348(13) 0.0658(8) 0.1142(10) -0.0210(8) 0.0430(9) 0.0218(7)
O9_11 0.0848(9) 0.0939(10) 0.0665(7) -0.0219(7) -0.0057(6) -0.0093(6)
O10_11 0.0823(9) 0.0930(9) 0.0762(7) 0.0166(7) -0.0132(6) 0.0106(6)
N2_12 0.0540(7) 0.0409(6) 0.0445(5) 0.0046(5) 0.0091(5) -0.0016(4)
O8_12 0.0977(9) 0.0637(7) 0.0783(7) -0.0254(6) 0.0091(6) 0.0150(5)
O9_12 0.0942(9) 0.0712(8) 0.0701(7) -0.0298(7) -0.0038(6) 0.0068(5)
O10_12 0.0770(8) 0.1017(10) 0.0841(8) 0.0232(7) -0.0134(7) 0.0091(7)
N3_13 0.0554(7) 0.0394(6) 0.0514(6) 0.0020(5) 0.0123(5) -0.0033(4)
O8_13 0.1348(13) 0.0658(8) 0.1142(10) -0.0210(8) 0.0430(9) 0.0218(7)
O9_13 0.0848(9) 0.0939(10) 0.0665(7) -0.0219(7) -0.0057(6) -0.0093(6)
O10_13 0.0823(9) 0.0930(9) 0.0762(7) 0.0166(7) -0.0132(6) 0.0106(6)
N4_14 0.0554(7) 0.0394(6) 0.0514(6) 0.0020(5) 0.0123(5) -0.0033(4)
O8_14 0.1348(13) 0.0658(8) 0.1142(10) -0.0210(8) 0.0430(9) 0.0218(7)
O9_14 0.0848(9) 0.0939(10) 0.0665(7) -0.0219(7) -0.0057(6) -0.0093(6)
O10_14 0.0823(9) 0.0930(9) 0.0762(7) 0.0166(7) -0.0132(6) 0.0106(6)
N5_15 0.0540(7) 0.0409(6) 0.0445(5) 0.0046(5) 0.0091(5) -0.0016(4)
O8_15 0.0977(9) 0.0637(7) 0.0783(7) -0.0254(6) 0.0091(6) 0.0150(5)
O9_15 0.0942(9) 0.0712(8) 0.0701(7) -0.0298(7) -0.0038(6) 0.0068(5)
O10_15 0.0770(8) 0.1017(10) 0.0841(8) 0.0232(7) -0.0134(7) 0.0091(7)
N6_16 0.0554(7) 0.0394(6) 0.0514(6) 0.0020(5) 0.0123(5) -0.0033(4)
O8_16 0.1348(13) 0.0658(8) 0.1142(10) -0.0210(8) 0.0430(9) 0.0218(7)
O9_16 0.0848(9) 0.0939(10) 0.0665(7) -0.0219(7) -0.0057(6) -0.0093(6)
O10_16 0.0823(9) 0.0930(9) 0.0762(7) 0.0166(7) -0.0132(6) 0.0106(6)
N7_17 0.0540(7) 0.0409(6) 0.0445(5) 0.0046(5) 0.0091(5) -0.0016(4)
O8_17 0.0977(9) 0.0637(7) 0.0783(7) -0.0254(6) 0.0091(6) 0.0150(5)
O9_17 0.0942(9) 0.0712(8) 0.0701(7) -0.0298(7) -0.0038(6) 0.0068(5)
O10_17 0.0770(8) 0.1017(10) 0.0841(8) 0.0232(7) -0.0134(7) 0.0091(7)
N8_18 0.0540(7) 0.0409(6) 0.0445(5) 0.0046(5) 0.0091(5) -0.0016(4)
O8_18 0.0977(9) 0.0637(7) 0.0783(7) -0.0254(6) 0.0091(6) 0.0150(5)
O9_18 0.0942(9) 0.0712(8) 0.0701(7) -0.0298(7) -0.0038(6) 0.0068(5)
O10_18 0.0770(8) 0.1017(10) 0.0841(8) 0.0232(7) -0.0134(7) 0.0091(7)
N9_19 0.0540(7) 0.0409(6) 0.0445(5) 0.0046(5) 0.0091(5) -0.0016(4)
O8_19 0.0977(9) 0.0637(7) 0.0783(7) -0.0254(6) 0.0091(6) 0.0150(5)
O9_19 0.0942(9) 0.0712(8) 0.0701(7) -0.0298(7) -0.0038(6) 0.0068(5)
O10_19 0.0770(8) 0.1017(10) 0.0841(8) 0.0232(7) -0.0134(7) 0.0091(7)
N10_20 0.0554(7) 0.0394(6) 0.0514(6) 0.0020(5) 0.0123(5) -0.0033(4)
O8_20 0.1348(13) 0.0658(8) 0.1142(10) -0.0210(8) 0.0430(9) 0.0218(7)
O9_20 0.0848(9) 0.0939(10) 0.0665(7) -0.0219(7) -0.0057(6) -0.0093(6)
O10_20 0.0823(9) 0.0930(9) 0.0762(7) 0.0166(7) -0.0132(6) 0.0106(6)
N11_21 0.0540(7) 0.0409(6) 0.0445(5) 0.0046(5) 0.0091(5) -0.0016(4)
O8_21 0.0977(9) 0.0637(7) 0.0783(7) -0.0254(6) 0.0091(6) 0.0150(5)
O9_21 0.0942(9) 0.0712(8) 0.0701(7) -0.0298(7) -0.0038(6) 0.0068(5)
O10_21 0.0770(8) 0.1017(10) 0.0841(8) 0.0232(7) -0.0134(7) 0.0091(7)
N12_22 0.0540(7) 0.0409(6) 0.0445(5) 0.0046(5) 0.0091(5) -0.0016(4)
O8_22 0.0977(9) 0.0637(7) 0.0783(7) -0.0254(6) 0.0091(6) 0.0150(5)
O9_22 0.0942(9) 0.0712(8) 0.0701(7) -0.0298(7) -0.0038(6) 0.0068(5)
O10_22 0.0770(8) 0.1017(10) 0.0841(8) 0.0232(7) -0.0134(7) 0.0091(7)
N13_23 0.0554(7) 0.0394(6) 0.0514(6) 0.0020(5) 0.0123(5) -0.0033(4)
O8_23 0.1348(13) 0.0658(8) 0.1142(10) -0.0210(8) 0.0430(9) 0.0218(7)
O9_23 0.0848(9) 0.0939(10) 0.0665(7) -0.0219(7) -0.0057(6) -0.0093(6)
O10_23 0.0823(9) 0.0930(9) 0.0762(7) 0.0166(7) -0.0132(6) 0.0106(6)
N14_24 0.0540(7) 0.0409(6) 0.0445(5) 0.0046(5) 0.0091(5) -0.0016(4)
O8_24 0.0977(9) 0.0637(7) 0.0783(7) -0.0254(6) 0.0091(6) 0.0150(5)
O9_24 0.0942(9) 0.0712(8) 0.0701(7) -0.0298(7) -0.0038(6) 0.0068(5)
O10_24 0.0770(8) 0.1017(10) 0.0841(8) 0.0232(7) -0.0134(7) 0.0091(7)
N15_25 0.0554(7) 0.0394(6) 0.0514(6) 0.0020(5) 0.0123(5) -0.0033(4)
O8_25 0.1348(13) 0.0658(8) 0.1142(10) -0.0210(8) 0.0430(9) 0.0218(7)
O9_25 0.0848(9) 0.0939(10) 0.0665(7) -0.0219(7) -0.0057(6) -0.0093(6)
O10_25 0.0823(9) 0.0930(9) 0.0762(7) 0.0166(7) -0.0132(6) 0.0106(6)
N16_26 0.0554(7) 0.0394(6) 0.0514(6) 0.0020(5) 0.0123(5) -0.0033(4)
O8_26 0.1348(13) 0.0658(8) 0.1142(10) -0.0210(8) 0.0430(9) 0.0218(7)
O9_26 0.0848(9) 0.0939(10) 0.0665(7) -0.0219(7) -0.0057(6) -0.0093(6)
O10_26 0.0823(9) 0.0930(9) 0.0762(7) 0.0166(7) -0.0132(6) 0.0106(6)

loop_
_atom_type_symbol
_atom_type_description
_atom_type_scat_dispersion_real
_atom_type_scat_dispersion_imag
_atom_type_scat_source
C C 0.0181 0.0091 'International Tables Vol C Tables 4.2.6.8 and 6.1.1.4'
H H 0.0000 0.0000 'International Tables Vol C Tables 4.2.6.8 and 6.1.1.4'
N N 0.0311 0.0180 'International Tables Vol C Tables 4.2.6.8 and 6.1.1.4'
O O 0.0492 0.0322 'International Tables Vol C Tables 4.2.6.8 and 6.1.1.4'
Zn Zn -1.5491 0.6778 'International Tables Vol C Tables 4.2.6.8 and 6.1.1.4'

loop_
_geom_angle_atom_site_label_1
_geom_angle_atom_site_label_2
_geom_angle_atom_site_label_3
_geom_angle
Zn1_1 O6_1 H1W_1 119(5)
Zn1_1 O6_1 H2W_1 122(5)
H1W_1 O6_1 H2W_1 106(2)
Zn1_1 O7_1 H3W_1 125(5)
Zn1_1 O7_1 H4W_1 118(5)
H3W_1 O7_1 H4W_1 107(2)
O7_1 Zn1_1 O6_1 177.7(3)
O7_1 Zn1_1 O5_1 89.3(2)
O6_1 Zn1_1 O5_1 88.7(2)
O7_1 Zn1_1 O2_1 84.2(2)
O6_1 Zn1_1 O2_1 98.1(2)
O5_1 Zn1_1 O2_1 143.85(16)
O7_1 Zn1_1 O3_1 95.5(2)
O6_1 Zn1_1 O3_1 85.5(2)
O5_1 Zn1_1 O3_1 143.49(17)
O2_1 Zn1_1 O3_1 72.64(16)
O7_1 Zn1_1 O1_1 91.3(2)
O6_1 Zn1_1 O1_1 89.0(2)
O5_1 Zn1_1 O1_1 71.35(14)
O2_1 Zn1_1 O1_1 73.31(15)
O3_1 Zn1_1 O1_1 144.32(16)
O7_1 Zn1_1 O4_1 87.2(2)
O6_1 Zn1_1 O4_1 91.1(2)
O5_1 Zn1_1 O4_1 71.12(15)
O2_1 Zn1_1 O4_1 143.49(15)
O3_1 Zn1_1 O4_1 72.99(15)
O1_1 Zn1_1 O4_1 142.45(16)
C10_1 O1_1 C1_1 113.7(5)
C10_1 O1_1 Zn1_1 112.4(3)
C1_1 O1_1 Zn1_1 112.7(3)
C3_1 O2_1 C2_1 114.7(5)
C3_1 O2_1 Zn1_1 114.7(4)
C2_1 O2_1 Zn1_1 114.5(4)
C5_1 O3_1 C4_1 113.9(5)
C5_1 O3_1 Zn1_1 113.2(3)
C4_1 O3_1 Zn1_1 113.8(4)
C6_1 O4_1 C7_1 116.7(6)
C6_1 O4_1 Zn1_1 112.5(4)
C7_1 O4_1 Zn1_1 111.8(4)
C8_1 O5_1 C9_1 117.5(5)
C8_1 O5_1 Zn1_1 121.8(3)
C9_1 O5_1 Zn1_1 120.4(3)
O1_1 C1_1 C2_1 106.0(6)
O1_1 C1_1 H11_1 110.5
C2_1 C1_1 H11_1 110.5
O1_1 C1_1 H12_1 110.5
C2_1 C1_1 H12_1 110.5
H11_1 C1_1 H12_1 108.7
O2_1 C2_1 C1_1 106.9(5)
O2_1 C2_1 H21_1 110.3
C1_1 C2_1 H21_1 110.3
O2_1 C2_1 H22_1 110.3
C1_1 C2_1 H22_1 110.3
H21_1 C2_1 H22_1 108.6
O2_1 C3_1 C4_1 105.6(5)
O2_1 C3_1 H31_1 110.6
C4_1 C3_1 H31_1 110.6
O2_1 C3_1 H32_1 110.6
C4_1 C3_1 H32_1 110.6
H31_1 C3_1 H32_1 108.7
O3_1 C4_1 C3_1 105.6(5)
O3_1 C4_1 H41_1 110.6
C3_1 C4_1 H41_1 110.6
O3_1 C4_1 H42_1 110.6
C3_1 C4_1 H42_1 110.6
H41_1 C4_1 H42_1 108.8
O3_1 C5_1 C6_1 105.7(5)
O3_1 C5_1 H51_1 110.6
C6_1 C5_1 H51_1 110.6
O3_1 C5_1 H52_1 110.6
C6_1 C5_1 H52_1 110.6
H51_1 C5_1 H52_1 108.7
O4_1 C6_1 C5_1 109.1(6)
O4_1 C6_1 H61_1 109.9
C5_1 C6_1 H61_1 109.9
O4_1 C6_1 H62_1 109.9
C5_1 C6_1 H62_1 109.9
H61_1 C6_1 H62_1 108.3
O4_1 C7_1 C8_1 108.5(6)
O4_1 C7_1 H71_1 110.0
C8_1 C7_1 H71_1 110.0
O4_1 C7_1 H72_1 110.0
C8_1 C7_1 H72_1 110.0
H71_1 C7_1 H72_1 108.4
O5_1 C8_1 C7_1 108.9(5)
O5_1 C8_1 H81_1 109.9
C7_1 C8_1 H81_1 109.9
O5_1 C8_1 H82_1 109.9
C7_1 C8_1 H82_1 109.9
H81_1 C8_1 H82_1 108.3
O5_1 C9_1 C10_1 107.4(5)
O5_1 C9_1 H91_1 110.2
C10_1 C9_1 H91_1 110.2
O5_1 C9_1 H92_1 110.2
C10_1 C9_1 H92_1 110.2
H91_1 C9_1 H92_1 108.5
O1_1 C10_1 C9_1 106.5(5)
O1_1 C10_1 H101_1 110.4
C9_1 C10_1 H101_1 110.4
O1_1 C10_1 H102_1 110.4
C9_1 C10_1 H102_1 110.4
H101_1 C10_1 H102_1 108.6
Zn2_2 O6_2 H1W_2 125(5)
Zn2_2 O6_2 H2W_2 120(4)
H1W_2 O6_2 H2W_2 106(2)
Zn2_2 O7_2 H3W_2 122(5)
Zn2_2 O7_2 H4W_2 116(5)
H3W_2 O7_2 H4W_2 111(3)
O6_2 Zn2_2 O7_2 178.5(3)
O6_2 Zn2_2 O5_2 90.4(2)
O7_2 Zn2_2 O5_2 89.4(2)
O6_2 Zn2_2 O2_2 95.4(2)
O7_2 Zn2_2 O2_2 83.9(2)
O5_2 Zn2_2 O2_2 143.34(16)
O6_2 Zn2_2 O3_2 85.0(2)
O7_2 Zn2_2 O3_2 96.1(2)
O5_2 Zn2_2 O3_2 143.88(17)
O2_2 Zn2_2 O3_2 72.76(16)
O6_2 Zn2_2 O4_2 93.0(2)
O7_2 Zn2_2 O4_2 88.3(2)
O5_2 Zn2_2 O4_2 71.03(15)
O2_2 Zn2_2 O4_2 144.25(16)
O3_2 Zn2_2 O4_2 73.48(16)
O6_2 Zn2_2 O1_2 87.0(2)
O7_2 Zn2_2 O1_2 91.6(2)
O5_2 Zn2_2 O1_2 71.31(15)
O2_2 Zn2_2 O1_2 72.90(15)
O3_2 Zn2_2 O1_2 143.73(16)
O4_2 Zn2_2 O1_2 142.34(16)
C10_2 O1_2 C1_2 114.2(5)
C10_2 O1_2 Zn2_2 109.6(3)
C1_2 O1_2 Zn2_2 109.8(4)
C2_2 O2_2 C3_2 116.1(5)
C2_2 O2_2 Zn2_2 114.7(4)
C3_2 O2_2 Zn2_2 114.6(4)
C5_2 O3_2 C4_2 115.5(5)
C5_2 O3_2 Zn2_2 112.4(3)
C4_2 O3_2 Zn2_2 114.4(4)
C7_2 O4_2 C6_2 115.2(6)
C7_2 O4_2 Zn2_2 110.3(4)
C6_2 O4_2 Zn2_2 111.7(4)
C9_2 O5_2 C8_2 117.3(5)
C9_2 O5_2 Zn2_2 120.7(4)
C8_2 O5_2 Zn2_2 121.7(3)
O1_2 C1_2 C2_2 106.9(6)
O1_2 C1_2 H11_2 110.3
C2_2 C1_2 H11_2 110.3
O1_2 C1_2 H12_2 110.3
C2_2 C1_2 H12_2 110.3
H11_2 C1_2 H12_2 108.6
O2_2 C2_2 C1_2 106.5(5)
O2_2 C2_2 H21_2 110.4
C1_2 C2_2 H21_2 110.4
O2_2 C2_2 H22_2 110.4
C1_2 C2_2 H22_2 110.4
H21_2 C2_2 H22_2 108.6
O2_2 C3_2 C4_2 106.5(5)
O2_2 C3_2 H31_2 110.4
C4_2 C3_2 H31_2 110.4
O2_2 C3_2 H32_2 110.4
C4_2 C3_2 H32_2 110.4
H31_2 C3_2 H32_2 108.6
O3_2 C4_2 C3_2 106.6(5)
O3_2 C4_2 H41_2 110.4
C3_2 C4_2 H41_2 110.4
O3_2 C4_2 H42_2 110.4
C3_2 C4_2 H42_2 110.4
H41_2 C4_2 H42_2 108.6
O3_2 C5_2 C6_2 107.7(6)
O3_2 C5_2 H51_2 110.2
C6_2 C5_2 H51_2 110.2
O3_2 C5_2 H52_2 110.2
C6_2 C5_2 H52_2 110.2
H51_2 C5_2 H52_2 108.5
O4_2 C6_2 C5_2 106.2(6)
O4_2 C6_2 H61_2 110.5
C5_2 C6_2 H61_2 110.5
O4_2 C6_2 H62_2 110.5
C5_2 C6_2 H62_2 110.5
H61_2 C6_2 H62_2 108.7
O4_2 C7_2 C8_2 108.2(6)
O4_2 C7_2 H71_2 110.1
C8_2 C7_2 H71_2 110.1
O4_2 C7_2 H72_2 110.0
C8_2 C7_2 H72_2 110.0
H71_2 C7_2 H72_2 108.4
O5_2 C8_2 C7_2 106.6(6)
O5_2 C8_2 H81_2 110.4
C7_2 C8_2 H81_2 110.4
O5_2 C8_2 H82_2 110.4
C7_2 C8_2 H82_2 110.4
H81_2 C8_2 H82_2 108.6
O5_2 C9_2 C10_2 106.6(5)
O5_2 C9_2 H91_2 110.4
C10_2 C9_2 H91_2 110.4
O5_2 C9_2 H92_2 110.4
C10_2 C9_2 H92_2 110.4
H91_2 C9_2 H92_2 108.6
O1_2 C10_2 C9_2 106.2(5)
O1_2 C10_2 H101_2 110.5
C9_2 C10_2 H101_2 110.5
O1_2 C10_2 H102_2 110.5
C9_2 C10_2 H102_2 110.5
H101_2 C10_2 H102_2 108.7
Zn3_3 O6_3 Zn9_9 4.89(9)
Zn3_3 O6_3 H1W_3 122(5)
Zn9_9 O6_3 H1W_3 117(5)
Zn3_3 O6_3 H2W_3 123(5)
Zn9_9 O6_3 H2W_3 127(5)
H1W_3 O6_3 H2W_3 109(3)
Zn9_9 O7_3 Zn3_3 5.23(9)
Zn9_9 O7_3 H3W_3 135(5)
Zn3_3 O7_3 H3W_3 130(5)
Zn9_9 O7_3 H4W_3 117(5)
Zn3_3 O7_3 H4W_3 123(5)
H3W_3 O7_3 H4W_3 106(2)
O6_3 Zn3_3 O7_3 176.9(3)
O6_3 Zn3_3 O5_3 89.3(2)
O7_3 Zn3_3 O5_3 87.6(2)
O6_3 Zn3_3 O2_3 99.6(2)
O7_3 Zn3_3 O2_3 82.9(2)
O5_3 Zn3_3 O2_3 143.0(2)
O6_3 Zn3_3 O3_3 86.1(2)
O7_3 Zn3_3 O3_3 96.4(2)
O5_3 Zn3_3 O3_3 143.9(2)
O2_3 Zn3_3 O3_3 72.88(19)
O6_3 Zn3_3 O1_3 88.0(2)
O7_3 Zn3_3 O1_3 90.9(2)
O5_3 Zn3_3 O1_3 71.11(18)
O2_3 Zn3_3 O1_3 73.38(18)
O3_3 Zn3_3 O1_3 144.23(19)
O6_3 Zn3_3 O4_3 91.4(3)
O7_3 Zn3_3 O4_3 87.6(2)
O5_3 Zn3_3 O4_3 70.78(19)
O2_3 Zn3_3 O4_3 143.8(2)
O3_3 Zn3_3 O4_3 73.59(19)
O1_3 Zn3_3 O4_3 141.89(19)
C10_3 O1_3 C1_3 113.2(6)
C10_3 O1_3 Zn3_3 112.0(4)
C1_3 O1_3 Zn3_3 110.8(4)
C2_3 O2_3 C3_3 113.4(6)
C2_3 O2_3 Zn3_3 114.1(5)
C3_3 O2_3 Zn3_3 115.7(5)
C5_3 O3_3 C4_3 114.7(6)
C5_3 O3_3 Zn3_3 112.7(4)
C4_3 O3_3 Zn3_3 113.5(4)
C7_3 O4_3 C6_3 115.9(7)
C7_3 O4_3 Zn3_3 111.2(5)
C6_3 O4_3 Zn3_3 111.3(5)
C9_3 O5_3 C8_3 118.4(5)
C9_3 O5_3 Zn3_3 120.2(4)
C8_3 O5_3 Zn3_3 120.3(4)
O1_3 C1_3 C2_3 107.1(7)
O1_3 C1_3 H11_3 110.3
C2_3 C1_3 H11_3 110.3
O1_3 C1_3 H12_3 110.3
C2_3 C1_3 H12_3 110.3
H11_3 C1_3 H12_3 108.5
H6A_9 C1_3 H6B_9 84.7
O2_3 C2_3 C1_3 105.9(6)
O2_3 C2_3 H21_3 110.6
C1_3 C2_3 H21_3 110.6
O2_3 C2_3 H22_3 110.6
C1_3 C2_3 H22_3 110.6
H21_3 C2_3 H22_3 108.7
O2_3 C3_3 C4_3 105.4(6)
O2_3 C3_3 H31_3 110.7
C4_3 C3_3 H31_3 110.7
O2_3 C3_3 H32_3 110.7
C4_3 C3_3 H32_3 110.7
H31_3 C3_3 H32_3 108.8
H8A_9 C3_3 H8B_9 101.2
O3_3 C4_3 C3_3 108.2(6)
O3_3 C4_3 H41_3 110.1
C3_3 C4_3 H41_3 110.1
O3_3 C4_3 H42_3 110.1
C3_3 C4_3 H42_3 110.1
H41_3 C4_3 H42_3 108.4
H9A_9 C4_3 H9B_9 107.5
O3_3 C5_3 C6_3 106.7(7)
O3_3 C5_3 H51_3 110.4
C6_3 C5_3 H51_3 110.4
O3_3 C5_3 H52_3 110.4
C6_3 C5_3 H52_3 110.4
H51_3 C5_3 H52_3 108.6
O4_3 C6_3 C5_3 108.8(7)
O4_3 C6_3 H61_3 109.9
C5_3 C6_3 H61_3 109.9
O4_3 C6_3 H62_3 109.9
C5_3 C6_3 H62_3 109.9
H61_3 C6_3 H62_3 108.3
H1A_9 C6_3 H1B_9 90.4
O4_3 C7_3 C8_3 107.9(7)
O4_3 C7_3 H71_3 110.1
C8_3 C7_3 H71_3 110.1
O4_3 C7_3 H72_3 110.1
C8_3 C7_3 H72_3 110.1
H71_3 C7_3 H72_3 108.4
O5_3 C8_3 C7_3 109.1(6)
O5_3 C8_3 H81_3 109.9
C7_3 C8_3 H81_3 109.9
O5_3 C8_3 H82_3 109.9
C7_3 C8_3 H82_3 109.9
H81_3 C8_3 H82_3 108.3
H3A_9 C8_3 H3B_9 76.3
O5_3 C9_3 C10_3 106.4(6)
O5_3 C9_3 H91_3 110.4
C10_3 C9_3 H91_3 110.4
O5_3 C9_3 H92_3 110.4
C10_3 C9_3 H92_3 110.4
H91_3 C9_3 H92_3 108.6
H4A_9 C9_3 H4B_9 84.9
O1_3 C10_3 C9_3 105.8(6)
O1_3 C10_3 H101_3 110.6
C9_3 C10_3 H101_3 110.6
O1_3 C10_3 H102_3 110.6
C9_3 C10_3 H102_3 110.6
H101_3 C10_3 H102_3 108.7
O7_3 Zn9_9 O5_9 85.4(3)
O7_3 Zn9_9 O6_3 173.0(3)
O5_9 Zn9_9 O6_3 87.7(2)
O7_3 Zn9_9 O2_9 97.9(3)
O5_9 Zn9_9 O2_9 143.8
O6_3 Zn9_9 O2_9 86.8(3)
O7_3 Zn9_9 O3_9 89.8(3)
O5_9 Zn9_9 O3_9 143.4
O6_3 Zn9_9 O3_9 96.7(2)
O2_9 Zn9_9 O3_9 72.8
O7_3 Zn9_9 O1_9 86.6(3)
O5_9 Zn9_9 O1_9 72.5
O6_3 Zn9_9 O1_9 89.8(3)
O2_9 Zn9_9 O1_9 71.8
O3_9 Zn9_9 O1_9 143.5
O7_3 Zn9_9 O4_9 90.8(3)
O5_9 Zn9_9 O4_9 71.8
O6_3 Zn9_9 O4_9 88.5(3)
O2_9 Zn9_9 O4_9 143.7
O3_9 Zn9_9 O4_9 72.0
O1_9 Zn9_9 O4_9 144.3
C1_9 O1_9 C10_9 112.8
C1_9 O1_9 Zn9_9 114.4
C10_9 O1_9 Zn9_9 112.1
C3_9 O2_9 C2_9 116.1
C3_9 O2_9 Zn9_9 115.9
C2_9 O2_9 Zn9_9 116.8
C5_9 O3_9 C4_9 114.3
C5_9 O3_9 Zn9_9 115.4
C4_9 O3_9 Zn9_9 114.7
C6_9 O4_9 C7_9 116.3
C6_9 O4_9 Zn9_9 115.2
C7_9 O4_9 Zn9_9 111.3
C9_9 O5_9 C8_9 118.0
C9_9 O5_9 Zn9_9 120.4
C8_9 O5_9 Zn9_9 121.5
O1_9 C1_9 C2_9 107.0
O1_9 C1_9 H1A_9 109.7
C2_9 C1_9 H1A_9 110.3
O1_9 C1_9 H1B_9 110.8
C2_9 C1_9 H1B_9 110.0
H1A_9 C1_9 H1B_9 109.0
C1_9 C2_9 O2_9 105.8
C1_9 C2_9 H2A_9 110.5
O2_9 C2_9 H2A_9 111.1
C1_9 C2_9 H2B_9 110.5
O2_9 C2_9 H2B_9 110.8
H2A_9 C2_9 H2B_9 108.1
O2_9 C3_9 C4_9 105.6
O2_9 C3_9 H3A_9 110.5
C4_9 C3_9 H3A_9 110.9
O2_9 C3_9 H3B_9 110.5
C4_9 C3_9 H3B_9 111.0
H3A_9 C3_9 H3B_9 108.3
O3_9 C4_9 C3_9 106.5
O3_9 C4_9 H4A_9 110.4
C3_9 C4_9 H4A_9 110.6
O3_9 C4_9 H4B_9 110.1
C3_9 C4_9 H4B_9 110.9
H4A_9 C4_9 H4B_9 108.5
O3_9 C5_9 C6_9 106.2
O3_9 C5_9 H5A_9 111.0
C6_9 C5_9 H5A_9 110.2
O3_9 C5_9 H5B_9 110.7
C6_9 C5_9 H5B_9 110.4
H5A_9 C5_9 H5B_9 108.3
O4_9 C6_9 C5_9 106.3
O4_9 C6_9 H6A_9 110.1
C5_9 C6_9 H6A_9 110.2
O4_9 C6_9 H6B_9 110.8
C5_9 C6_9 H6B_9 110.4
H6A_9 C6_9 H6B_9 109.0
O4_9 C7_9 C8_9 108.6
O4_9 C7_9 H7A_9 109.7
C8_9 C7_9 H7A_9 110.4
O4_9 C7_9 H7B_9 109.8
C8_9 C7_9 H7B_9 109.5
H7A_9 C7_9 H7B_9 108.9
O5_9 C8_9 C7_9 107.6
O5_9 C8_9 H8A_9 109.6
C7_9 C8_9 H8A_9 110.5
O5_9 C8_9 H8B_9 110.9
C7_9 C8_9 H8B_9 109.6
H8A_9 C8_9 H8B_9 108.6
O5_9 C9_9 C10_9 107.6
O5_9 C9_9 H9A_9 109.6
C10_9 C9_9 H9A_9 110.5
O5_9 C9_9 H9B_9 110.8
C10_9 C9_9 H9B_9 109.5
H9A_9 C9_9 H9B_9 108.8
O1_9 C10_9 C9_9 104.8
O1_9 C10_9 H10A_9 110.4
C9_9 C10_9 H10A_9 111.3
O1_9 C10_9 H10B_9 110.9
C9_9 C10_9 H10B_9 110.1
H10A_9 C10_9 H10B_9 109.4
Zn4_4 O6_4 H1W_4 117(5)
Zn4_4 O6_4 H2W_4 117(5)
H1W_4 O6_4 H2W_4 105(2)
Zn4_4 O7_4 H3W_4 129(5)
Zn4_4 O7_4 H4W_4 122(5)
H3W_4 O7_4 H4W_4 109(3)
O7_4 Zn4_4 O6_4 177.1(3)
O7_4 Zn4_4 O5_4 88.5(2)
O6_4 Zn4_4 O5_4 89.4(2)
O7_4 Zn4_4 O2_4 84.6(2)
O6_4 Zn4_4 O2_4 98.2(2)
O5_4 Zn4_4 O2_4 143.48(17)
O7_4 Zn4_4 O3_4 95.7(2)
O6_4 Zn4_4 O3_4 84.9(2)
O5_4 Zn4_4 O3_4 143.60(18)
O2_4 Zn4_4 O3_4 72.88(16)
O7_4 Zn4_4 O1_4 92.0(2)
O6_4 Zn4_4 O1_4 89.1(2)
O5_4 Zn4_4 O1_4 71.80(15)
O2_4 Zn4_4 O1_4 72.66(15)
O3_4 Zn4_4 O1_4 143.74(16)
O7_4 Zn4_4 O4_4 87.1(2)
O6_4 Zn4_4 O4_4 90.4(2)
O5_4 Zn4_4 O4_4 71.51(16)
O2_4 Zn4_4 O4_4 143.44(16)
O3_4 Zn4_4 O4_4 72.61(16)
O1_4 Zn4_4 O4_4 143.31(16)
C10_4 O1_4 C1_4 113.5(5)
C10_4 O1_4 Zn4_4 112.5(3)
C1_4 O1_4 Zn4_4 113.1(4)
C2_4 O2_4 C3_4 114.6(5)
C2_4 O2_4 Zn4_4 115.1(4)
C3_4 O2_4 Zn4_4 113.6(4)
C4_4 O3_4 C5_4 114.7(5)
C4_4 O3_4 Zn4_4 113.7(4)
C5_4 O3_4 Zn4_4 114.1(3)
C7_4 O4_4 C6_4 115.7(6)
C7_4 O4_4 Zn4_4 111.7(4)
C6_4 O4_4 Zn4_4 112.6(4)
C9_4 O5_4 C8_4 117.5(5)
C9_4 O5_4 Zn4_4 120.3(4)
C8_4 O5_4 Zn4_4 121.7(4)
O1_4 C1_4 C2_4 106.3(6)
O1_4 C1_4 H11_4 110.5
C2_4 C1_4 H11_4 110.5
O1_4 C1_4 H12_4 110.5
C2_4 C1_4 H12_4 110.5
H11_4 C1_4 H12_4 108.7
O2_4 C2_4 C1_4 106.4(5)
O2_4 C2_4 H21_4 110.5
C1_4 C2_4 H21_4 110.5
O2_4 C2_4 H22_4 110.5
C1_4 C2_4 H22_4 110.5
H21_4 C2_4 H22_4 108.6
O2_4 C3_4 C4_4 105.8(5)
O2_4 C3_4 H31_4 110.6
C4_4 C3_4 H31_4 110.6
O2_4 C3_4 H32_4 110.6
C4_4 C3_4 H32_4 110.6
H31_4 C3_4 H32_4 108.7
O3_4 C4_4 C3_4 105.9(5)
O3_4 C4_4 H41_4 110.6
C3_4 C4_4 H41_4 110.6
O3_4 C4_4 H42_4 110.6
C3_4 C4_4 H42_4 110.6
H41_4 C4_4 H42_4 108.7
O3_4 C5_4 C6_4 106.3(6)
O3_4 C5_4 H51_4 110.5
C6_4 C5_4 H51_4 110.5
O3_4 C5_4 H52_4 110.5
C6_4 C5_4 H52_4 110.5
H51_4 C5_4 H52_4 108.7
O4_4 C6_4 C5_4 108.7(6)
O4_4 C6_4 H61_4 110.0
C5_4 C6_4 H61_4 110.0
O4_4 C6_4 H62_4 110.0
C5_4 C6_4 H62_4 110.0
H61_4 C6_4 H62_4 108.3
O4_4 C7_4 C8_4 109.0(6)
O4_4 C7_4 H71_4 109.9
C8_4 C7_4 H71_4 109.9
O4_4 C7_4 H72_4 109.9
C8_4 C7_4 H72_4 109.9
H71_4 C7_4 H72_4 108.3
O5_4 C8_4 C7_4 107.9(5)
O5_4 C8_4 H81_4 110.1
C7_4 C8_4 H81_4 110.1
O5_4 C8_4 H82_4 110.1
C7_4 C8_4 H82_4 110.1
H81_4 C8_4 H82_4 108.4
O5_4 C9_4 C10_4 106.8(5)
O5_4 C9_4 H91_4 110.4
C10_4 C9_4 H91_4 110.4
O5_4 C9_4 H92_4 110.4
C10_4 C9_4 H92_4 110.4
H91_4 C9_4 H92_4 108.6
O1_4 C10_4 C9_4 106.0(5)
O1_4 C10_4 H101_4 110.5
C9_4 C10_4 H101_4 110.5
O1_4 C10_4 H102_4 110.5
C9_4 C10_4 H102_4 110.5
H101_4 C10_4 H102_4 108.7
Zn5_5 O6_5 H1W_5 117(4)
Zn5_5 O6_5 H2W_5 131(4)
H1W_5 O6_5 H2W_5 107(3)
Zn5_5 O7_5 H3W_5 121(5)
Zn5_5 O7_5 H4W_5 104(5)
H3W_5 O7_5 H4W_5 106(2)
O6_5 Zn5_5 O7_5 178.2(2)
O6_5 Zn5_5 O5_5 89.6(2)
O7_5 Zn5_5 O5_5 89.3(2)
O6_5 Zn5_5 O2_5 96.7(2)
O7_5 Zn5_5 O2_5 83.4(2)
O5_5 Zn5_5 O2_5 143.28(16)
O6_5 Zn5_5 O3_5 85.5(2)
O7_5 Zn5_5 O3_5 96.2(2)
O5_5 Zn5_5 O3_5 143.56(17)
O2_5 Zn5_5 O3_5 73.15(16)
O6_5 Zn5_5 O4_5 92.6(2)
O7_5 Zn5_5 O4_5 88.4(2)
O5_5 Zn5_5 O4_5 70.22(15)
O2_5 Zn5_5 O4_5 144.92(15)
O3_5 Zn5_5 O4_5 73.94(16)
O6_5 Zn5_5 O1_5 87.5(2)
O7_5 Zn5_5 O1_5 90.8(2)
O5_5 Zn5_5 O1_5 71.36(14)
O2_5 Zn5_5 O1_5 72.80(15)
O3_5 Zn5_5 O1_5 144.13(16)
O4_5 Zn5_5 O1_5 141.58(16)
C1_5 O1_5 C10_5 114.1(5)
C1_5 O1_5 Zn5_5 110.7(3)
C10_5 O1_5 Zn5_5 109.7(3)
C2_5 O2_5 C3_5 115.0(5)
C2_5 O2_5 Zn5_5 115.5(4)
C3_5 O2_5 Zn5_5 113.8(4)
C4_5 O3_5 C5_5 115.1(5)
C4_5 O3_5 Zn5_5 114.3(4)
C5_5 O3_5 Zn5_5 111.4(3)
C7_5 O4_5 C6_5 116.4(6)
C7_5 O4_5 Zn5_5 111.5(4)
C6_5 O4_5 Zn5_5 110.9(4)
C9_5 O5_5 C8_5 117.1(5)
C9_5 O5_5 Zn5_5 120.3(4)
C8_5 O5_5 Zn5_5 122.2(3)
O1_5 C1_5 C2_5 107.8(6)
O1_5 C1_5 H11_5 110.1
C2_5 C1_5 H11_5 110.1
O1_5 C1_5 H12_5 110.1
C2_5 C1_5 H12_5 110.1
H11_5 C1_5 H12_5 108.5
O2_5 C2_5 C1_5 105.4(5)
O2_5 C2_5 H21_5 110.7
C1_5 C2_5 H21_5 110.7
O2_5 C2_5 H22_5 110.7
C1_5 C2_5 H22_5 110.7
H21_5 C2_5 H22_5 108.8
O2_5 C3_5 C4_5 106.0(5)
O2_5 C3_5 H31_5 110.5
C4_5 C3_5 H31_5 110.5
O2_5 C3_5 H32_5 110.5
C4_5 C3_5 H32_5 110.5
H31_5 C3_5 H32_5 108.7
O3_5 C4_5 C3_5 106.3(5)
O3_5 C4_5 H41_5 110.5
C3_5 C4_5 H41_5 110.5
O3_5 C4_5 H42_5 110.5
C3_5 C4_5 H42_5 110.5
H41_5 C4_5 H42_5 108.7
O3_5 C5_5 C6_5 107.6(6)
O3_5 C5_5 H51_5 110.2
C6_5 C5_5 H51_5 110.2
O3_5 C5_5 H52_5 110.2
C6_5 C5_5 H52_5 110.2
H51_5 C5_5 H52_5 108.5
O4_5 C6_5 C5_5 106.9(6)
O4_5 C6_5 H61_5 110.3
C5_5 C6_5 H61_5 110.3
O4_5 C6_5 H62_5 110.3
C5_5 C6_5 H62_5 110.3
H61_5 C6_5 H62_5 108.6
O4_5 C7_5 C8_5 108.4(6)
O4_5 C7_5 H71_5 110.0
C8_5 C7_5 H71_5 110.0
O4_5 C7_5 H72_5 110.0
C8_5 C7_5 H72_5 110.0
H71_5 C7_5 H72_5 108.4
O5_5 C8_5 C7_5 107.2(5)
O5_5 C8_5 H81_5 110.3
C7_5 C8_5 H81_5 110.3
O5_5 C8_5 H82_5 110.3
C7_5 C8_5 H82_5 110.3
H81_5 C8_5 H82_5 108.5
O5_5 C9_5 C10_5 106.2(5)
O5_5 C9_5 H91_5 110.5
C10_5 C9_5 H91_5 110.5
O5_5 C9_5 H92_5 110.5
C10_5 C9_5 H92_5 110.5
H91_5 C9_5 H92_5 108.7
O1_5 C10_5 C9_5 105.3(5)
O1_5 C10_5 H101_5 110.7
C9_5 C10_5 H101_5 110.7
O1_5 C10_5 H102_5 110.7
C9_5 C10_5 H102_5 110.7
H101_5 C10_5 H102_5 108.8
Zn6_6 O6_6 H1W_6 116(5)
Zn6_6 O6_6 H2W_6 120(5)
H1W_6 O6_6 H2W_6 103(2)
Zn6_6 O7_6 H3W_6 125(5)
Zn6_6 O7_6 H4W_6 129(5)
H3W_6 O7_6 H4W_6 106(2)
O7_6 Zn6_6 O6_6 177.5(3)
O7_6 Zn6_6 O5_6 89.3(2)
O6_6 Zn6_6 O5_6 88.4(2)
O7_6 Zn6_6 O2_6 83.9(2)
O6_6 Zn6_6 O2_6 98.6(2)
O5_6 Zn6_6 O2_6 143.99(16)
O7_6 Zn6_6 O3_6 95.8(2)
O6_6 Zn6_6 O3_6 85.5(2)
O5_6 Zn6_6 O3_6 143.42(18)
O2_6 Zn6_6 O3_6 72.57(16)
O7_6 Zn6_6 O1_6 91.3(2)
O6_6 Zn6_6 O1_6 88.9(2)
O5_6 Zn6_6 O1_6 71.48(15)
O2_6 Zn6_6 O1_6 73.38(15)
O3_6 Zn6_6 O1_6 144.20(16)
O7_6 Zn6_6 O4_6 87.3(2)
O6_6 Zn6_6 O4_6 91.0(2)
O5_6 Zn6_6 O4_6 71.26(15)
O2_6 Zn6_6 O4_6 143.12(16)
O3_6 Zn6_6 O4_6 72.82(16)
O1_6 Zn6_6 O4_6 142.73(16)
C10_6 O1_6 C1_6 113.1(5)
C10_6 O1_6 Zn6_6 112.4(3)
C1_6 O1_6 Zn6_6 111.8(4)
C3_6 O2_6 C2_6 115.9(5)
C3_6 O2_6 Zn6_6 115.0(4)
C2_6 O2_6 Zn6_6 113.9(4)
C5_6 O3_6 C4_6 114.8(5)
C5_6 O3_6 Zn6_6 113.2(3)
C4_6 O3_6 Zn6_6 113.1(4)
C6_6 O4_6 C7_6 116.0(6)
C6_6 O4_6 Zn6_6 112.7(4)
C7_6 O4_6 Zn6_6 110.9(4)
C8_6 O5_6 C9_6 118.5(5)
C8_6 O5_6 Zn6_6 121.2(3)
C9_6 O5_6 Zn6_6 120.1(4)
O1_6 C1_6 C2_6 106.3(6)
O1_6 C1_6 H11_6 110.5
C2_6 C1_6 H11_6 110.5
O1_6 C1_6 H12_6 110.5
C2_6 C1_6 H12_6 110.5
H11_6 C1_6 H12_6 108.7
O2_6 C2_6 C1_6 107.4(5)
O2_6 C2_6 H21_6 110.2
C1_6 C2_6 H21_6 110.2
O2_6 C2_6 H22_6 110.2
C1_6 C2_6 H22_6 110.2
H21_6 C2_6 H22_6 108.5
O2_6 C3_6 C4_6 105.9(5)
O2_6 C3_6 H31_6 110.6
C4_6 C3_6 H31_6 110.6
O2_6 C3_6 H32_6 110.6
C4_6 C3_6 H32_6 110.6
H31_6 C3_6 H32_6 108.7
O3_6 C4_6 C3_6 107.0(5)
O3_6 C4_6 H41_6 110.3
C3_6 C4_6 H41_6 110.3
O3_6 C4_6 H42_6 110.3
C3_6 C4_6 H42_6 110.3
H41_6 C4_6 H42_6 108.6
O3_6 C5_6 C6_6 106.6(6)
O3_6 C5_6 H51_6 110.4
C6_6 C5_6 H51_6 110.4
O3_6 C5_6 H52_6 110.4
C6_6 C5_6 H52_6 110.4
H51_6 C5_6 H52_6 108.6
O4_6 C6_6 C5_6 109.0(6)
O4_6 C6_6 H61_6 109.9
C5_6 C6_6 H61_6 109.9
O4_6 C6_6 H62_6 109.9
C5_6 C6_6 H62_6 109.9
H61_6 C6_6 H62_6 108.3
O4_6 C7_6 C8_6 108.1(6)
O4_6 C7_6 H71_6 110.1
C8_6 C7_6 H71_6 110.1
O4_6 C7_6 H72_6 110.1
C8_6 C7_6 H72_6 110.1
H71_6 C7_6 H72_6 108.4
O5_6 C8_6 C7_6 108.4(6)
O5_6 C8_6 H81_6 110.0
C7_6 C8_6 H81_6 110.0
O5_6 C8_6 H82_6 110.0
C7_6 C8_6 H82_6 110.0
H81_6 C8_6 H82_6 108.4
O5_6 C9_6 C10_6 107.2(5)
O5_6 C9_6 H91_6 110.3
C10_6 C9_6 H91_6 110.3
O5_6 C9_6 H92_6 110.3
C10_6 C9_6 H92_6 110.3
H91_6 C9_6 H92_6 108.5
O1_6 C10_6 C9_6 106.0(5)
O1_6 C10_6 H101_6 110.5
C9_6 C10_6 H101_6 110.5
O1_6 C10_6 H102_6 110.5
C9_6 C10_6 H102_6 110.5
H101_6 C10_6 H102_6 108.7
Zn7_7 O6_7 Zn10_10 4.97(10)
Zn7_7 O6_7 H1W_7 114(4)
Zn10_10 O6_7 H1W_7 109(4)
Zn7_7 O6_7 H2W_7 127(4)
Zn10_10 O6_7 H2W_7 130(4)
H1W_7 O6_7 H2W_7 106(2)
Zn10_10 O7_7 Zn7_7 5.02(9)
Zn10_10 O7_7 H3W_7 130(5)
Zn7_7 O7_7 H3W_7 125(5)
Zn10_10 O7_7 H4W_7 111(5)
Zn7_7 O7_7 H4W_7 116(5)
H3W_7 O7_7 H4W_7 107(2)
O6_7 Zn7_7 O7_7 177.6(3)
O6_7 Zn7_7 O5_7 90.1(2)
O7_7 Zn7_7 O5_7 88.4(2)
O6_7 Zn7_7 O2_7 95.7(2)
O7_7 Zn7_7 O2_7 84.4(2)
O5_7 Zn7_7 O2_7 143.3(2)
O6_7 Zn7_7 O3_7 85.5(2)
O7_7 Zn7_7 O3_7 96.9(2)
O5_7 Zn7_7 O3_7 143.6(2)
O2_7 Zn7_7 O3_7 73.1(2)
O6_7 Zn7_7 O4_7 92.8(3)
O7_7 Zn7_7 O4_7 88.5(2)
O5_7 Zn7_7 O4_7 70.78(19)
O2_7 Zn7_7 O4_7 144.6(2)
O3_7 Zn7_7 O4_7 73.4(2)
O6_7 Zn7_7 O1_7 85.1(2)
O7_7 Zn7_7 O1_7 92.6(2)
O5_7 Zn7_7 O1_7 71.08(18)
O2_7 Zn7_7 O1_7 73.31(19)
O3_7 Zn7_7 O1_7 144.0(2)
O4_7 Zn7_7 O1_7 141.79(19)
C1_7 O1_7 C10_7 113.4(6)
C1_7 O1_7 Zn7_7 109.7(4)
C10_7 O1_7 Zn7_7 111.1(4)
C3_7 O2_7 C2_7 114.5(6)
C3_7 O2_7 Zn7_7 115.7(5)
C2_7 O2_7 Zn7_7 115.0(5)
C5_7 O3_7 C4_7 114.4(6)
C5_7 O3_7 Zn7_7 114.3(4)
C4_7 O3_7 Zn7_7 113.3(5)
C7_7 O4_7 C6_7 115.3(7)
C7_7 O4_7 Zn7_7 110.5(5)
C6_7 O4_7 Zn7_7 111.0(5)
C8_7 O5_7 C9_7 118.5(6)
C8_7 O5_7 Zn7_7 121.2(4)
C9_7 O5_7 Zn7_7 119.6(4)
O1_7 C1_7 C2_7 107.8(7)
O1_7 C1_7 H11_7 110.1
C2_7 C1_7 H11_7 110.2
O1_7 C1_7 H12_7 110.2
C2_7 C1_7 H12_7 110.1
H11_7 C1_7 H12_7 108.5
H6A_10 C1_7 H6B_10 87.0
O2_7 C2_7 C1_7 105.3(6)
O2_7 C2_7 H21_7 110.7
C1_7 C2_7 H21_7 110.7
O2_7 C2_7 H22_7 110.7
C1_7 C2_7 H22_7 110.7
H21_7 C2_7 H22_7 108.8
O2_7 C3_7 C4_7 105.0(6)
O2_7 C3_7 H31_7 110.8
C4_7 C3_7 H31_7 110.8
O2_7 C3_7 H32_7 110.8
C4_7 C3_7 H32_7 110.8
H31_7 C3_7 H32_7 108.8
H8A_10 C3_7 H8B_10 107.3
O3_7 C4_7 C3_7 107.4(6)
O3_7 C4_7 H41_7 110.2
C3_7 C4_7 H41_7 110.2
O3_7 C4_7 H42_7 110.2
C3_7 C4_7 H42_7 110.2
H41_7 C4_7 H42_7 108.5
H9A_10 C4_7 H9B_10 102.0
O3_7 C5_7 C6_7 106.8(7)
O3_7 C5_7 H51_7 110.4
C6_7 C5_7 H51_7 110.4
O3_7 C5_7 H52_7 110.4
C6_7 C5_7 H52_7 110.4
H51_7 C5_7 H52_7 108.6
O4_7 C6_7 C5_7 106.4(7)
O4_7 C6_7 H61_7 110.4
C5_7 C6_7 H61_7 110.4
O4_7 C6_7 H62_7 110.4
C5_7 C6_7 H62_7 110.4
H61_7 C6_7 H62_7 108.6
H1A_10 C6_7 H1B_10 85.5
O4_7 C7_7 C8_7 108.1(7)
O4_7 C7_7 H71_7 110.1
C8_7 C7_7 H71_7 110.1
O4_7 C7_7 H72_7 110.1
C8_7 C7_7 H72_7 110.1
H71_7 C7_7 H72_7 108.4
O5_7 C8_7 C7_7 107.8(7)
O5_7 C8_7 H81_7 110.1
C7_7 C8_7 H81_7 110.1
O5_7 C8_7 H82_7 110.1
C7_7 C8_7 H82_7 110.1
H81_7 C8_7 H82_7 108.5
H3A_10 C8_7 H3B_10 82.7
O5_7 C9_7 C10_7 107.6(6)
O5_7 C9_7 H91_7 110.2
C10_7 C9_7 H91_7 110.2
O5_7 C9_7 H92_7 110.2
C10_7 C9_7 H92_7 110.2
H91_7 C9_7 H92_7 108.5
H4A_10 C9_7 H4B_10 87.1
O1_7 C10_7 C9_7 104.8(6)
O1_7 C10_7 H101_7 110.8
C9_7 C10_7 H101_7 110.8
O1_7 C10_7 H102_7 110.8
C9_7 C10_7 H102_7 110.8
H101_7 C10_7 H102_7 108.9
O7_7 Zn10_10 O6_7 171.1(3)
O7_7 Zn10_10 O5_10 85.5(3)
O6_7 Zn10_10 O5_10 86.0(2)
O7_7 Zn10_10 O2_10 99.9(3)
O6_7 Zn10_10 O2_10 88.4(3)
O5_10 Zn10_10 O2_10 143.4
O7_7 Zn10_10 O3_10 88.0(3)
O6_7 Zn10_10 O3_10 97.3(2)
O5_10 Zn10_10 O3_10 143.6
O2_10 Zn10_10 O3_10 73.0
O7_7 Zn10_10 O4_10 88.7(3)
O6_7 Zn10_10 O4_10 86.2(3)
O5_10 Zn10_10 O4_10 71.6
O2_10 Zn10_10 O4_10 144.1
O3_10 Zn10_10 O4_10 72.5
O7_7 Zn10_10 O1_10 89.6(3)
O6_7 Zn10_10 O1_10 90.3(3)
O5_10 Zn10_10 O1_10 71.4
O2_10 Zn10_10 O1_10 72.5
O3_10 Zn10_10 O1_10 144.4
O4_10 Zn10_10 O1_10 142.9
C10_10 O1_10 C1_10 114.7
C10_10 O1_10 Zn10_10 112.0
C1_10 O1_10 Zn10_10 113.1
C3_10 O2_10 C2_10 113.0
C3_10 O2_10 Zn10_10 116.6
C2_10 O2_10 Zn10_10 118.2
C4_10 O3_10 C5_10 114.4
C4_10 O3_10 Zn10_10 115.1
C5_10 O3_10 Zn10_10 114.2
C7_10 O4_10 C6_10 113.4
C7_10 O4_10 Zn10_10 112.9
C6_10 O4_10 Zn10_10 114.1
C9_10 O5_10 C8_10 115.9
C9_10 O5_10 Zn10_10 121.8
C8_10 O5_10 Zn10_10 122.1
O1_10 C1_10 C2_10 106.0
O1_10 C1_10 H1A_10 110.9
C2_10 C1_10 H1A_10 110.3
O1_10 C1_10 H1B_10 109.9
C2_10 C1_10 H1B_10 110.5
H1A_10 C1_10 H1B_10 109.2
O2_10 C2_10 C1_10 105.4
O2_10 C2_10 H2A_10 110.8
C1_10 C2_10 H2A_10 110.6
O2_10 C2_10 H2B_10 111.3
C1_10 C2_10 H2B_10 110.5
H2A_10 C2_10 H2B_10 108.2
O2_10 C3_10 C4_10 105.7
O2_10 C3_10 H3A_10 110.4
C4_10 C3_10 H3A_10 111.1
O2_10 C3_10 H3B_10 110.5
C4_10 C3_10 H3B_10 110.8
H3A_10 C3_10 H3B_10 108.3
O3_10 C4_10 C3_10 105.9
O3_10 C4_10 H4A_10 110.2
C3_10 C4_10 H4A_10 111.1
O3_10 C4_10 H4B_10 110.5
C3_10 C4_10 H4B_10 110.6
H4A_10 C4_10 H4B_10 108.5
O3_10 C5_10 C6_10 105.0
O3_10 C5_10 H5A_10 110.9
C6_10 C5_10 H5A_10 110.7
O3_10 C5_10 H5B_10 111.3
C6_10 C5_10 H5B_10 110.5
H5A_10 C5_10 H5B_10 108.5
O4_10 C6_10 C5_10 106.6
O4_10 C6_10 H6A_10 110.7
C5_10 C6_10 H6A_10 110.3
O4_10 C6_10 H6B_10 110.0
C5_10 C6_10 H6B_10 110.1
H6A_10 C6_10 H6B_10 109.1
O4_10 C7_10 C8_10 106.5
O4_10 C7_10 H7A_10 110.3
C8_10 C7_10 H7A_10 109.9
O4_10 C7_10 H7B_10 110.1
C8_10 C7_10 H7B_10 110.8
H7A_10 C7_10 H7B_10 109.3
O5_10 C8_10 C7_10 107.4
O5_10 C8_10 H8A_10 111.0
C7_10 C8_10 H8A_10 109.6
O5_10 C8_10 H8B_10 109.6
C7_10 C8_10 H8B_10 110.6
H8A_10 C8_10 H8B_10 108.7
O5_10 C9_10 C10_10 106.4
O5_10 C9_10 H9A_10 111.1
C10_10 C9_10 H9A_10 109.8
O5_10 C9_10 H9B_10 109.9
C10_10 C9_10 H9B_10 110.7
H9A_10 C9_10 H9B_10 109.0
O1_10 C10_10 C9_10 107.1
O1_10 C10_10 H10A_10 110.4
C9_10 C10_10 H10A_10 109.6
O1_10 C10_10 H10B_10 109.8
C9_10 C10_10 H10B_10 110.7
H10A_10 C10_10 H10B_10 109.1
Zn8_8 O6_8 H1W_8 122(4)
Zn8_8 O6_8 H2W_8 132(4)
H1W_8 O6_8 H2W_8 106(2)
Zn8_8 O7_8 H3W_8 123(5)
Zn8_8 O7_8 H4W_8 123(5)
H3W_8 O7_8 H4W_8 104(2)
O6_8 Zn8_8 O7_8 178.3(2)
O6_8 Zn8_8 O5_8 88.9(2)
O7_8 Zn8_8 O5_8 89.5(2)
O6_8 Zn8_8 O2_8 97.0(2)
O7_8 Zn8_8 O2_8 84.2(2)
O5_8 Zn8_8 O2_8 143.68(16)
O6_8 Zn8_8 O3_8 85.0(2)
O7_8 Zn8_8 O3_8 96.5(2)
O5_8 Zn8_8 O3_8 143.66(18)
O2_8 Zn8_8 O3_8 72.66(16)
O6_8 Zn8_8 O4_8 91.2(3)
O7_8 Zn8_8 O4_8 88.5(2)
O5_8 Zn8_8 O4_8 70.43(15)
O2_8 Zn8_8 O4_8 144.67(15)
O3_8 Zn8_8 O4_8 73.93(16)
O6_8 Zn8_8 O1_8 87.6(2)
O7_8 Zn8_8 O1_8 91.7(2)
O5_8 Zn8_8 O1_8 72.09(15)
O2_8 Zn8_8 O1_8 72.39(15)
O3_8 Zn8_8 O1_8 143.01(16)
O4_8 Zn8_8 O1_8 142.52(16)
C1_8 O1_8 C10_8 114.5(5)
C1_8 O1_8 Zn8_8 111.8(4)
C10_8 O1_8 Zn8_8 110.0(3)
C2_8 O2_8 C3_8 114.8(5)
C2_8 O2_8 Zn8_8 115.8(4)
C3_8 O2_8 Zn8_8 114.9(4)
C4_8 O3_8 C5_8 114.4(5)
C4_8 O3_8 Zn8_8 114.3(4)
C5_8 O3_8 Zn8_8 111.5(3)
C7_8 O4_8 C6_8 115.1(6)
C7_8 O4_8 Zn8_8 111.5(4)
C6_8 O4_8 Zn8_8 110.7(4)
C8_8 O5_8 C9_8 116.1(5)
C8_8 O5_8 Zn8_8 123.1(3)
C9_8 O5_8 Zn8_8 120.4(4)
O1_8 C1_8 C2_8 106.9(6)
O1_8 C1_8 H11_8 110.3
C2_8 C1_8 H11_8 110.3
O1_8 C1_8 H12_8 110.3
C2_8 C1_8 H12_8 110.3
H11_8 C1_8 H12_8 108.6
O2_8 C2_8 C1_8 106.3(5)
O2_8 C2_8 H21_8 110.5
C1_8 C2_8 H21_8 110.5
O2_8 C2_8 H22_8 110.5
C1_8 C2_8 H22_8 110.5
H21_8 C2_8 H22_8 108.7
O2_8 C3_8 C4_8 106.0(5)
O2_8 C3_8 H31_8 110.5
C4_8 C3_8 H31_8 110.5
O2_8 C3_8 H32_8 110.5
C4_8 C3_8 H32_8 110.5
H31_8 C3_8 H32_8 108.7
O3_8 C4_8 C3_8 106.0(5)
O3_8 C4_8 H41_8 110.5
C3_8 C4_8 H41_8 110.5
O3_8 C4_8 H42_8 110.5
C3_8 C4_8 H42_8 110.5
H41_8 C4_8 H42_8 108.7
O3_8 C5_8 C6_8 106.4(6)
O3_8 C5_8 H51_8 110.4
C6_8 C5_8 H51_8 110.4
O3_8 C5_8 H52_8 110.4
C6_8 C5_8 H52_8 110.4
H51_8 C5_8 H52_8 108.6
O4_8 C6_8 C5_8 106.7(6)
O4_8 C6_8 H61_8 110.4
C5_8 C6_8 H61_8 110.4
O4_8 C6_8 H62_8 110.4
C5_8 C6_8 H62_8 110.4
H61_8 C6_8 H62_8 108.6
O4_8 C7_8 C8_8 107.9(6)
O4_8 C7_8 H71_8 110.1
C8_8 C7_8 H71_8 110.1
O4_8 C7_8 H72_8 110.1
C8_8 C7_8 H72_8 110.1
H71_8 C7_8 H72_8 108.4
O5_8 C8_8 C7_8 106.1(5)
O5_8 C8_8 H81_8 110.5
C7_8 C8_8 H81_8 110.5
O5_8 C8_8 H82_8 110.5
C7_8 C8_8 H82_8 110.5
H81_8 C8_8 H82_8 108.7
O5_8 C9_8 C10_8 106.7(5)
O5_8 C9_8 H91_8 110.4
C10_8 C9_8 H91_8 110.4
O5_8 C9_8 H92_8 110.4
C10_8 C9_8 H92_8 110.4
H91_8 C9_8 H92_8 108.6
O1_8 C10_8 C9_8 107.5(5)
O1_8 C10_8 H101_8 110.2
C9_8 C10_8 H101_8 110.2
O1_8 C10_8 H102_8 110.2
C9_8 C10_8 H102_8 110.2
H101_8 C10_8 H102_8 108.5
O8_11 N1_11 O10_11 124.1(7)
O8_11 N1_11 O9_11 114.5(7)
O10_11 N1_11 O9_11 121.1(6)
O10_12 N2_12 O8_12 122.8(7)
O10_12 N2_12 O9_12 120.5(6)
O8_12 N2_12 O9_12 116.6(6)
O9_13 N3_13 O10_13 121.2(6)
O9_13 N3_13 O8_13 114.4(6)
O10_13 N3_13 O8_13 123.8(7)
O8_14 N4_14 O10_14 127.8(7)
O8_14 N4_14 O9_14 114.0(7)
O10_14 N4_14 O9_14 117.9(6)
O10_15 N5_15 O9_15 122.5(6)
O10_15 N5_15 O8_15 120.3(7)
O9_15 N5_15 O8_15 117.0(6)
O8_16 N6_16 O10_16 124.4(7)
O8_16 N6_16 O9_16 113.6(6)
O10_16 N6_16 O9_16 121.7(6)
O10_17 N7_17 O8_17 126.5(7)
O10_17 N7_17 O9_17 119.4(6)
O8_17 N7_17 O9_17 114.0(6)
O10_18 N8_18 O9_18 121.7(6)
O10_18 N8_18 O8_18 123.0(7)
O9_18 N8_18 O8_18 114.6(6)
O10_19 N9_19 O8_19 125.0(7)
O10_19 N9_19 O9_19 116.1(6)
O8_19 N9_19 O9_19 118.9(6)
O8_20 N10_20 O9_20 121.4(7)
O8_20 N10_20 O10_20 119.8(7)
O9_20 N10_20 O10_20 118.7(6)
O8_21 N11_21 O10_21 122.4(7)
O8_21 N11_21 O9_21 121.7(6)
O10_21 N11_21 O9_21 115.9(6)
O8_22 N12_22 O9_22 120.4(6)
O8_22 N12_22 O10_22 122.5(7)
O9_22 N12_22 O10_22 117.0(6)
O8_23 N13_23 O10_23 122.3(7)
O8_23 N13_23 O9_23 121.9(6)
O10_23 N13_23 O9_23 115.8(6)
O8_24 N14_24 O10_24 122.6(7)
O8_24 N14_24 O9_24 121.1(6)
O10_24 N14_24 O9_24 116.3(6)
O8_25 N15_25 O9_25 122.0(7)
O8_25 N15_25 O10_25 118.5(7)
O9_25 N15_25 O10_25 119.4(6)
O8_26 N16_26 O10_26 121.2(7)
O8_26 N16_26 O9_26 122.5(7)
O10_26 N16_26 O9_26 116.2(6)

loop_
_geom_bond_atom_site_label_1
_geom_bond_atom_site_label_2
_geom_bond_distance
O6_1 Zn1_1 2.027(5)
O6_1 H1W_1 0.821(10)
O6_1 H2W_1 0.815(10)
O7_1 Zn1_1 1.997(5)
O7_1 H3W_1 0.817(10)
O7_1 H4W_1 0.817(10)
Zn1_1 O5_1 2.142(4)
Zn1_1 O2_1 2.203(5)
Zn1_1 O3_1 2.231(4)
Zn1_1 O1_1 2.248(3)
Zn1_1 O4_1 2.264(4)
O1_1 C10_1 1.440(6)
O1_1 C1_1 1.453(7)
O2_1 C3_1 1.421(7)
O2_1 C2_1 1.438(6)
O3_1 C5_1 1.435(6)
O3_1 C4_1 1.440(7)
O4_1 C6_1 1.417(7)
O4_1 C7_1 1.421(7)
O5_1 C8_1 1.411(7)
O5_1 C9_1 1.436(6)
C1_1 C2_1 1.498(8)
C1_1 H11_1 0.9700
C1_1 H12_1 0.9700
C2_1 H21_1 0.9700
C2_1 H22_1 0.9700
C3_1 C4_1 1.510(7)
C3_1 H31_1 0.9700
C3_1 H32_1 0.9700
C4_1 H41_1 0.9700
C4_1 H42_1 0.9700
C5_1 C6_1 1.490(9)
C5_1 H51_1 0.9700
C5_1 H52_1 0.9700
C6_1 H61_1 0.9700
C6_1 H62_1 0.9700
C7_1 C8_1 1.478(8)
C7_1 H71_1 0.9700
C7_1 H72_1 0.9700
C8_1 H81_1 0.9700
C8_1 H82_1 0.9700
C9_1 C10_1 1.466(8)
C9_1 H91_1 0.9700
C9_1 H92_1 0.9700
C10_1 H101_1 0.9700
C10_1 H102_1 0.9700
O6_2 Zn2_2 1.968(5)
O6_2 H1W_2 0.820(10)
O6_2 H2W_2 0.821(10)
O7_2 Zn2_2 2.019(6)
O7_2 H3W_2 0.811(10)
O7_2 H4W_2 0.809(10)
Zn2_2 O5_2 2.149(4)
Zn2_2 O2_2 2.211(5)
Zn2_2 O3_2 2.221(4)
Zn2_2 O4_2 2.263(4)
Zn2_2 O1_2 2.304(4)
O1_2 C10_2 1.421(6)
O1_2 C1_2 1.425(7)
O2_2 C2_2 1.415(6)
O2_2 C3_2 1.429(6)
O3_2 C5_2 1.419(6)
O3_2 C4_2 1.422(7)
O4_2 C7_2 1.421(8)
O4_2 C6_2 1.443(7)
O5_2 C9_2 1.404(6)
O5_2 C8_2 1.413(7)
C1_2 C2_2 1.503(8)
C1_2 H11_2 0.9700
C1_2 H12_2 0.9700
C2_2 H21_2 0.9700
C2_2 H22_2 0.9700
C3_2 C4_2 1.502(8)
C3_2 H31_2 0.9700
C3_2 H32_2 0.9700
C4_2 H41_2 0.9700
C4_2 H42_2 0.9700
C5_2 C6_2 1.486(9)
C5_2 H51_2 0.9700
C5_2 H52_2 0.9700
C6_2 H61_2 0.9700
C6_2 H62_2 0.9700
C7_2 C8_2 1.481(8)
C7_2 H71_2 0.9700
C7_2 H72_2 0.9700
C8_2 H81_2 0.9700
C8_2 H82_2 0.9700
C9_2 C10_2 1.508(8)
C9_2 H91_2 0.9700
C9_2 H92_2 0.9700
C10_2 H101_2 0.9700
C10_2 H102_2 0.9700
O6_3 Zn3_3 2.007(6)
O6_3 Zn9_9 2.105(6)
O6_3 H1W_3 0.818(10)
O6_3 H2W_3 0.812(10)
O7_3 Zn9_9 1.916(6)
O7_3 Zn3_3 2.007(6)
O7_3 H3W_3 0.817(10)
O7_3 H4W_3 0.817(10)
Zn3_3 O5_3 2.165(5)
Zn3_3 O2_3 2.209(6)
Zn3_3 O3_3 2.232(5)
Zn3_3 O1_3 2.266(5)
Zn3_3 O4_3 2.269(5)
O1_3 C10_3 1.436(8)
O1_3 C1_3 1.439(9)
O2_3 C2_3 1.422(8)
O2_3 C3_3 1.432(8)
O3_3 C5_3 1.416(8)
O3_3 C4_3 1.440(8)
O3_3 H10B_9 1.4232
O4_3 C7_3 1.418(9)
O4_3 C6_3 1.431(8)
O5_3 C9_3 1.423(8)
O5_3 C8_3 1.431(8)
C1_3 C2_3 1.498(10)
C1_3 H11_3 0.9700
C1_3 H12_3 0.9700
C1_3 H6A_9 1.1897
C1_3 H6B_9 1.1630
C2_3 H21_3 0.9700
C2_3 H22_3 0.9700
C2_3 H7A_9 0.9284
C3_3 C4_3 1.500(9)
C3_3 H31_3 0.9700
C3_3 H32_3 0.9700
C3_3 H8A_9 1.0277
C3_3 H8B_9 1.0083
C4_3 H41_3 0.9700
C4_3 H42_3 0.9700
C4_3 H9A_9 0.8026
C4_3 H9B_9 1.1351
C5_3 C6_3 1.492(10)
C5_3 H51_3 0.9700
C5_3 H52_3 0.9700
C5_3 H10A_9 0.9271
C6_3 H61_3 0.9700
C6_3 H62_3 0.9700
C6_3 H1A_9 1.2215
C6_3 H1B_9 1.0009
C7_3 C8_3 1.468(10)
C7_3 H71_3 0.9700
C7_3 H72_3 0.9700
C7_3 H2B_9 1.0907
C8_3 H81_3 0.9700
C8_3 H82_3 0.9700
C8_3 H3A_9 1.0026
C8_3 H3B_9 1.4656
C9_3 C10_3 1.496(10)
C9_3 H91_3 0.9700
C9_3 H92_3 0.9700
C9_3 H4A_9 1.0702
C9_3 H4B_9 1.2472
C10_3 H101_3 0.9700
C10_3 H102_3 0.9700
C10_3 H5B_9 1.1131
Zn9_9 O5_9 2.0946
Zn9_9 O2_9 2.1722
Zn9_9 O3_9 2.2015
Zn9_9 O1_9 2.2333
Zn9_9 O4_9 2.2366
O1_9 C1_9 1.4157
O1_9 C10_9 1.4414
O2_9 C3_9 1.4292
O2_9 C2_9 1.4628
O3_9 C5_9 1.4050
O3_9 C4_9 1.4212
O4_9 C6_9 1.4098
O4_9 C7_9 1.4276
O5_9 C9_9 1.4307
O5_9 C8_9 1.4343
C1_9 C2_9 1.4600
C1_9 H1A_9 0.9678
C1_9 H1B_9 0.9775
C2_9 H2A_9 0.9695
C2_9 H2B_9 0.9665
C3_9 C4_9 1.5017
C3_9 H3A_9 0.9666
C3_9 H3B_9 0.9675
C4_9 H4A_9 0.9669
C4_9 H4B_9 0.9673
C5_9 C6_9 1.5175
C5_9 H5A_9 0.9680
C5_9 H5B_9 0.9674
C6_9 H6A_9 0.9671
C6_9 H6B_9 0.9789
C7_9 C8_9 1.4401
C7_9 H7A_9 0.9774
C7_9 H7B_9 0.9686
C8_9 H8A_9 0.9656
C8_9 H8B_9 0.9708
C9_9 C10_9 1.4950
C9_9 H9A_9 0.9679
C9_9 H9B_9 0.9697
C10_9 H10A_9 0.9763
C10_9 H10B_9 0.9687
O6_4 Zn4_4 2.041(5)
O6_4 H1W_4 0.822(10)
O6_4 H2W_4 0.821(10)
O7_4 Zn4_4 1.978(5)
O7_4 H3W_4 0.815(10)
O7_4 H4W_4 0.811(10)
Zn4_4 O5_4 2.130(4)
Zn4_4 O2_4 2.210(5)
Zn4_4 O3_4 2.229(4)
Zn4_4 O1_4 2.242(4)
Zn4_4 O4_4 2.265(4)
O1_4 C10_4 1.431(6)
O1_4 C1_4 1.441(7)
O2_4 C2_4 1.417(6)
O2_4 C3_4 1.431(6)
O3_4 C4_4 1.419(7)
O3_4 C5_4 1.426(6)
O4_4 C7_4 1.411(7)
O4_4 C6_4 1.418(7)
O5_4 C9_4 1.429(6)
O5_4 C8_4 1.434(7)
C1_4 C2_4 1.501(8)
C1_4 H11_4 0.9700
C1_4 H12_4 0.9700
C2_4 H21_4 0.9700
C2_4 H22_4 0.9700
C3_4 C4_4 1.508(7)
C3_4 H31_4 0.9700
C3_4 H32_4 0.9700
C4_4 H41_4 0.9700
C4_4 H42_4 0.9700
C5_4 C6_4 1.485(9)
C5_4 H51_4 0.9700
C5_4 H52_4 0.9700
C6_4 H61_4 0.9700
C6_4 H62_4 0.9700
C7_4 C8_4 1.484(8)
C7_4 H71_4 0.9700
C7_4 H72_4 0.9700
C8_4 H81_4 0.9700
C8_4 H82_4 0.9700
C9_4 C10_4 1.491(8)
C9_4 H91_4 0.9700
C9_4 H92_4 0.9700
C10_4 H101_4 0.9700
C10_4 H102_4 0.9700
O6_5 Zn5_5 1.987(6)
O6_5 H1W_5 0.813(10)
O6_5 H2W_5 0.816(10)
O7_5 Zn5_5 2.011(6)
O7_5 H3W_5 0.815(10)
O7_5 H4W_5 0.818(10)
Zn5_5 O5_5 2.147(4)
Zn5_5 O2_5 2.202(5)
Zn5_5 O3_5 2.220(4)
Zn5_5 O4_5 2.278(4)
Zn5_5 O1_5 2.291(3)
O1_5 C1_5 1.424(7)
O1_5 C10_5 1.428(6)
O2_5 C2_5 1.434(6)
O2_5 C3_5 1.449(7)
O3_5 C4_5 1.423(7)
O3_5 C5_5 1.433(6)
O4_5 C7_5 1.398(7)
O4_5 C6_5 1.454(7)
O5_5 C9_5 1.411(6)
O5_5 C8_5 1.419(7)
C1_5 C2_5 1.501(8)
C1_5 H11_5 0.9700
C1_5 H12_5 0.9700
C2_5 H21_5 0.9700
C2_5 H22_5 0.9700
C3_5 C4_5 1.502(7)
C3_5 H31_5 0.9700
C3_5 H32_5 0.9700
C4_5 H41_5 0.9700
C4_5 H42_5 0.9700
C5_5 C6_5 1.474(9)
C5_5 H51_5 0.9700
C5_5 H52_5 0.9700
C6_5 H61_5 0.9700
C6_5 H62_5 0.9700
C7_5 C8_5 1.478(8)
C7_5 H71_5 0.9700
C7_5 H72_5 0.9700
C8_5 H81_5 0.9700
C8_5 H82_5 0.9700
C9_5 C10_5 1.506(8)
C9_5 H91_5 0.9700
C9_5 H92_5 0.9700
C10_5 H101_5 0.9700
C10_5 H102_5 0.9700
O6_6 Zn6_6 2.025(6)
O6_6 H1W_6 0.820(10)
O6_6 H2W_6 0.820(10)
O7_6 Zn6_6 2.002(6)
O7_6 H3W_6 0.819(10)
O7_6 H4W_6 0.817(10)
Zn6_6 O5_6 2.150(4)
Zn6_6 O2_6 2.205(5)
Zn6_6 O3_6 2.237(4)
Zn6_6 O1_6 2.250(4)
Zn6_6 O4_6 2.267(4)
O1_6 C10_6 1.435(6)
O1_6 C1_6 1.443(8)
O2_6 C3_6 1.419(7)
O2_6 C2_6 1.429(6)
O3_6 C5_6 1.420(6)
O3_6 C4_6 1.433(7)
O4_6 C6_6 1.407(7)
O4_6 C7_6 1.433(7)
O5_6 C8_6 1.421(7)
O5_6 C9_6 1.432(6)
C1_6 C2_6 1.482(8)
C1_6 H11_6 0.9700
C1_6 H12_6 0.9700
C2_6 H21_6 0.9700
C2_6 H22_6 0.9700
C3_6 C4_6 1.489(7)
C3_6 H31_6 0.9700
C3_6 H32_6 0.9700
C4_6 H41_6 0.9700
C4_6 H42_6 0.9700
C5_6 C6_6 1.492(9)
C5_6 H51_6 0.9700
C5_6 H52_6 0.9700
C6_6 H61_6 0.9700
C6_6 H62_6 0.9700
C7_6 C8_6 1.472(8)
C7_6 H71_6 0.9700
C7_6 H72_6 0.9700
C8_6 H81_6 0.9700
C8_6 H82_6 0.9700
C9_6 C10_6 1.486(8)
C9_6 H91_6 0.9700
C9_6 H92_6 0.9700
C10_6 H101_6 0.9700
C10_6 H102_6 0.9700
O6_7 Zn7_7 1.950(5)
O6_7 Zn10_10 2.027(6)
O6_7 H1W_7 0.820(10)
O6_7 H2W_7 0.820(10)
O7_7 Zn10_10 1.985(6)
O7_7 Zn7_7 2.052(5)
O7_7 H3W_7 0.819(10)
O7_7 H4W_7 0.814(10)
Zn7_7 O5_7 2.164(5)
Zn7_7 O2_7 2.199(6)
Zn7_7 O3_7 2.209(5)
Zn7_7 O4_7 2.269(6)
Zn7_7 O1_7 2.289(5)
O1_7 C1_7 1.427(9)
O1_7 C10_7 1.441(7)
O1_7 H5B_10 1.4572
O2_7 C3_7 1.430(8)
O2_7 C2_7 1.430(8)
O3_7 C5_7 1.400(8)
O3_7 C4_7 1.426(8)
O3_7 H10A_10 1.4782
O4_7 C7_7 1.430(9)
O4_7 C6_7 1.455(8)
O5_7 C8_7 1.410(8)
O5_7 C9_7 1.420(8)
C1_7 C2_7 1.501(10)
C1_7 H11_7 0.9700
C1_7 H12_7 0.9700
C1_7 H6A_10 1.0361
C1_7 H6B_10 1.2556
C2_7 H21_7 0.9700
C2_7 H22_7 0.9700
C2_7 H7B_10 0.9856
C3_7 C4_7 1.509(9)
C3_7 H31_7 0.9700
C3_7 H32_7 0.9700
C3_7 H8A_10 0.8861
C3_7 H8B_10 1.0648
C4_7 H41_7 0.9700
C4_7 H42_7 0.9700
C4_7 H9A_10 1.1060
C4_7 H9B_10 0.9187
C5_7 C6_7 1.504(11)
C5_7 H51_7 0.9700
C5_7 H52_7 0.9700
C5_7 H10B_10 0.9351
C6_7 H61_7 0.9700
C6_7 H62_7 0.9700
C6_7 H1A_10 1.0786
C6_7 H1B_10 1.2508
C7_7 C8_7 1.467(10)
C7_7 H71_7 0.9700
C7_7 H72_7 0.9700
C7_7 H2A_10 1.0781
C8_7 H81_7 0.9700
C8_7 H82_7 0.9700
C8_7 H3A_10 1.3434
C8_7 H3B_10 0.9971
C9_7 C10_7 1.488(10)
C9_7 H91_7 0.9700
C9_7 H92_7 0.9700
C9_7 H4A_10 1.1850
C9_7 H4B_10 1.0915
C10_7 H101_7 0.9700
C10_7 H102_7 0.9700
C10_7 H5A_10 1.0687
Zn10_10 O5_10 2.1118
Zn10_10 O2_10 2.1665
Zn10_10 O3_10 2.1836
Zn10_10 O4_10 2.2340
Zn10_10 O1_10 2.2461
O1_10 C10_10 1.4134
O1_10 C1_10 1.4548
O2_10 C3_10 1.4094
O2_10 C2_10 1.4206
O3_10 C4_10 1.4359
O3_10 C5_10 1.4648
O4_10 C7_10 1.4046
O4_10 C6_10 1.4269
O5_10 C9_10 1.4140
O5_10 C8_10 1.4163
C1_10 C2_10 1.5176
C1_10 H1A_10 0.9778
C1_10 H1B_10 0.9688
C2_10 H2A_10 0.9660
C2_10 H2B_10 0.9700
C3_10 C4_10 1.5191
C3_10 H3A_10 0.9685
C3_10 H3B_10 0.9658
C4_10 H4A_10 0.9682
C4_10 H4B_10 0.9668
C5_10 C6_10 1.4735
C5_10 H5A_10 0.9675
C5_10 H5B_10 0.9688
C6_10 H6A_10 0.9783
C6_10 H6B_10 0.9683
C7_10 C8_10 1.5243
C7_10 H7A_10 0.9692
C7_10 H7B_10 0.9770
C8_10 H8A_10 0.9717
C8_10 H8B_10 0.9664
C9_10 C10_10 1.4858
C9_10 H9A_10 0.9706
C9_10 H9B_10 0.9682
C10_10 H10A_10 0.9695
C10_10 H10B_10 0.9759
O6_8 Zn8_8 1.990(6)
O6_8 H1W_8 0.821(10)
O6_8 H2W_8 0.818(10)
O7_8 Zn8_8 2.007(6)
O7_8 H3W_8 0.824(10)
O7_8 H4W_8 0.821(10)
Zn8_8 O5_8 2.133(4)
Zn8_8 O2_8 2.206(5)
Zn8_8 O3_8 2.223(4)
Zn8_8 O4_8 2.261(4)
Zn8_8 O1_8 2.283(4)
O1_8 C1_8 1.419(7)
O1_8 C10_8 1.421(6)
O2_8 C2_8 1.419(6)
O2_8 C3_8 1.427(6)
O3_8 C4_8 1.420(7)
O3_8 C5_8 1.424(6)
O4_8 C7_8 1.407(7)
O4_8 C6_8 1.451(7)
O5_8 C8_8 1.417(7)
O5_8 C9_8 1.422(6)
C1_8 C2_8 1.507(8)
C1_8 H11_8 0.9700
C1_8 H12_8 0.9700
C2_8 H21_8 0.9700
C2_8 H22_8 0.9700
C3_8 C4_8 1.513(7)
C3_8 H31_8 0.9700
C3_8 H32_8 0.9700
C4_8 H41_8 0.9700
C4_8 H42_8 0.9700
C5_8 C6_8 1.484(9)
C5_8 H51_8 0.9700
C5_8 H52_8 0.9700
C6_8 H61_8 0.9700
C6_8 H62_8 0.9700
C7_8 C8_8 1.498(8)
C7_8 H71_8 0.9700
C7_8 H72_8 0.9700
C8_8 H81_8 0.9700
C8_8 H82_8 0.9700
C9_8 C10_8 1.494(8)
C9_8 H91_8 0.9700
C9_8 H92_8 0.9700
C10_8 H101_8 0.9700
C10_8 H102_8 0.9700
N1_11 O8_11 1.215(6)
N1_11 O10_11 1.226(6)
N1_11 O9_11 1.232(6)
N2_12 O10_12 1.212(6)
N2_12 O8_12 1.237(6)
N2_12 O9_12 1.239(6)
N3_13 O9_13 1.224(6)
N3_13 O10_13 1.229(6)
N3_13 O8_13 1.231(6)
N4_14 O8_14 1.210(6)
N4_14 O10_14 1.225(6)
N4_14 O9_14 1.249(6)
N5_15 O10_15 1.214(6)
N5_15 O9_15 1.221(6)
N5_15 O8_15 1.242(6)
N6_16 O8_16 1.220(7)
N6_16 O10_16 1.225(6)
N6_16 O9_16 1.227(6)
N7_17 O10_17 1.201(6)
N7_17 O8_17 1.231(6)
N7_17 O9_17 1.252(6)
N8_18 O10_18 1.226(6)
N8_18 O9_18 1.231(6)
N8_18 O8_18 1.240(6)
N9_19 O10_19 1.219(6)
N9_19 O8_19 1.224(6)
N9_19 O9_19 1.237(6)
N10_20 O8_20 1.209(6)
N10_20 O9_20 1.224(6)
N10_20 O10_20 1.225(6)
N11_21 O8_21 1.209(6)
N11_21 O10_21 1.214(6)
N11_21 O9_21 1.253(6)
N12_22 O8_22 1.223(6)
N12_22 O9_22 1.237(6)
N12_22 O10_22 1.242(6)
N13_23 O8_23 1.210(6)
N13_23 O10_23 1.225(6)
N13_23 O9_23 1.237(6)
N14_24 O8_24 1.226(6)
N14_24 O10_24 1.228(6)
N14_24 O9_24 1.243(6)
N15_25 O8_25 1.215(6)
N15_25 O9_25 1.227(6)
N15_25 O10_25 1.230(6)
N16_26 O8_26 1.198(7)
N16_26 O10_26 1.220(6)
N16_26 O9_26 1.241(6)

loop_
_geom_hbond_atom_site_label_D
_geom_hbond_atom_site_label_H
_geom_hbond_atom_site_label_A
_geom_hbond_site_symmetry_A
_geom_hbond_distance_DH
_geom_hbond_distance_HA
_geom_hbond_distance_DA
_geom_hbond_angle_DHA
O6_1 H1W_1 O9_11 . 0.821(10) 2.50(6) 2.972(8) 118(6)
O6_1 H1W_1 O8_11 . 0.821(10) 2.133(18) 2.944(9) 169(6)
O6_1 H2W_1 O9_21 4 0.815(10) 1.88(2) 2.675(7) 164(7)
O6_1 H2W_1 O10_21 4 0.815(10) 2.71(4) 3.380(9) 140(5)
O7_1 H3W_1 O9_14 4_545 0.817(10) 2.02(2) 2.820(8) 165(6)
O7_1 H3W_1 O10_14 4_545 0.817(10) 2.63(6) 3.120(9) 120(5)
O7_1 H4W_1 O8_19 . 0.817(10) 2.08(4) 2.744(8) 138(6)
O6_2 H1W_2 O9_13 4_545 0.820(10) 2.08(2) 2.885(8) 167(7)
O6_2 H1W_2 O10_13 4_545 0.820(10) 2.59(4) 3.255(9) 139(6)
O6_2 H2W_2 O8_20 . 0.821(10) 2.55(6) 2.970(9) 113(5)
O6_2 H2W_2 O9_20 . 0.821(10) 2.31(3) 3.072(8) 154(6)
O7_2 H3W_2 O9_20 4 0.811(10) 1.95(2) 2.741(8) 163(7)
O7_2 H4W_2 O8_12 . 0.809(10) 1.95(2) 2.741(8) 167(7)
O7_2 H4W_2 O9_12 . 0.809(10) 2.78(7) 3.240(8) 118(6)
O6_3 H1W_3 O9_19 4 0.818(10) 1.928(13) 2.744(8) 176(7)
O6_3 H2W_3 O8_13 . 0.812(10) 2.018(14) 2.824(9) 172(6)
O6_3 H2W_3 O9_13 . 0.812(10) 2.50(5) 3.064(7) 127(6)
O7_3 H3W_3 O9_12 4_545 0.817(10) 2.03(4) 2.756(8) 149(6)
O7_3 H3W_3 O10_12 4_545 0.817(10) 2.55(3) 3.299(9) 152(5)
O7_3 H4W_3 O8_21 . 0.817(10) 2.05(4) 2.769(7) 147(6)
O6_4 H1W_4 O9_26 4_556 0.822(10) 1.97(4) 2.678(8) 143(6)
O6_4 H1W_4 O10_26 4_556 0.822(10) 2.70(5) 3.335(8) 135(5)
O6_4 H2W_4 O8_14 . 0.821(10) 2.071(15) 2.889(8) 174(6)
O6_4 H2W_4 O9_14 . 0.821(10) 2.44(6) 2.962(8) 123(6)
O7_4 H3W_4 O9_11 4_545 0.815(10) 2.057(17) 2.860(9) 168(7)
O7_4 H3W_4 O10_11 4_545 0.815(10) 2.60(5) 3.202(9) 132(6)
O7_4 H4W_4 O8_22 . 0.811(10) 1.979(18) 2.780(8) 169(7)
O6_5 H1W_5 O8_23 . 0.813(10) 2.47(6) 2.938(9) 118(5)
O6_5 H1W_5 O9_23 . 0.813(10) 2.38(3) 3.110(8) 149(6)
O6_5 H2W_5 O9_18 4_546 0.816(10) 2.04(2) 2.821(8) 160(6)
O7_5 H3W_5 O9_25 4_556 0.815(10) 2.03(3) 2.774(8) 151(6)
O7_5 H3W_5 O10_25 4_556 0.815(10) 2.53(5) 3.169(9) 136(6)
O7_5 H4W_5 O8_15 . 0.818(10) 2.02(4) 2.749(8) 148(6)
O7_5 H4W_5 O9_15 . 0.818(10) 2.94(7) 3.222(8) 102(5)
O6_6 H1W_6 O8_16 . 0.820(10) 2.078(15) 2.896(9) 175(7)
O6_6 H1W_6 O9_16 . 0.820(10) 2.47(6) 3.004(8) 123(6)
O6_6 H2W_6 O9_24 4_556 0.820(10) 1.99(4) 2.703(8) 146(6)
O6_6 H2W_6 O10_24 4_556 0.820(10) 2.69(4) 3.389(9) 145(6)
O7_6 H3W_6 O8_24 . 0.819(10) 1.97(3) 2.727(8) 154(6)
O7_6 H4W_6 O9_17 4_546 0.817(10) 1.947(14) 2.759(8) 172(6)
O7_6 H4W_6 O10_17 4_546 0.817(10) 2.63(5) 3.227(9) 131(6)
O6_7 H1W_7 O9_16 4_546 0.820(10) 2.09(2) 2.886(8) 165(6)
O6_7 H1W_7 O10_16 4_546 0.820(10) 2.77(6) 3.220(8) 117(5)
O6_7 H2W_7 O8_25 . 0.820(10) 2.39(5) 2.953(8) 126(5)
O6_7 H2W_7 O9_25 . 0.820(10) 2.271(17) 3.081(8) 170(6)
O7_7 H3W_7 O9_23 4_556 0.819(10) 1.91(2) 2.698(8) 161(6)
O7_7 H3W_7 O10_23 4_556 0.819(10) 2.55(4) 3.208(8) 138(6)
O7_7 H4W_7 O8_17 . 0.814(10) 1.96(2) 2.753(7) 165(7)
O7_7 H4W_7 O9_17 . 0.814(10) 2.71(7) 3.142(8) 115(6)
O6_8 H1W_8 O9_15 4_546 0.821(10) 2.03(3) 2.810(8) 158(7)
O6_8 H2W_8 O8_26 . 0.818(10) 2.27(5) 2.838(9) 127(5)
O6_8 H2W_8 O9_26 . 0.818(10) 2.42(2) 3.219(8) 165(5)
O7_8 H3W_8 O9_22 4_556 0.824(10) 1.932(19) 2.740(8) 166(7)
O7_8 H4W_8 O8_18 . 0.821(10) 1.94(2) 2.736(8) 163(6)
O7_8 H4W_8 O9_18 . 0.821(10) 2.70(6) 3.197(8) 121(6)

loop_
_geom_torsion_atom_site_label_1
_geom_torsion_atom_site_label_2
_geom_torsion_atom_site_label_3
_geom_torsion_atom_site_label_4
_geom_torsion
O7_1 Zn1_1 O1_1 C10_1 63.3(4)
O6_1 Zn1_1 O1_1 C10_1 -114.5(4)
O5_1 Zn1_1 O1_1 C10_1 -25.5(4)
O2_1 Zn1_1 O1_1 C10_1 146.8(5)
O3_1 Zn1_1 O1_1 C10_1 164.7(4)
O4_1 Zn1_1 O1_1 C10_1 -23.9(6)
O7_1 Zn1_1 O1_1 C1_1 -66.7(4)
O6_1 Zn1_1 O1_1 C1_1 115.6(4)
O5_1 Zn1_1 O1_1 C1_1 -155.5(5)
O2_1 Zn1_1 O1_1 C1_1 16.8(4)
O3_1 Zn1_1 O1_1 C1_1 34.7(6)
O4_1 Zn1_1 O1_1 C1_1 -153.9(5)
O7_1 Zn1_1 O2_1 C3_1 -116.0(5)
O6_1 Zn1_1 O2_1 C3_1 64.4(5)
O5_1 Zn1_1 O2_1 C3_1 163.3(4)
O3_1 Zn1_1 O2_1 C3_1 -18.3(4)
O1_1 Zn1_1 O2_1 C3_1 150.9(5)
O4_1 Zn1_1 O2_1 C3_1 -38.6(6)
O7_1 Zn1_1 O2_1 C2_1 108.5(5)
O6_1 Zn1_1 O2_1 C2_1 -71.2(5)
O5_1 Zn1_1 O2_1 C2_1 27.8(7)
O3_1 Zn1_1 O2_1 C2_1 -153.9(5)
O1_1 Zn1_1 O2_1 C2_1 15.3(5)
O4_1 Zn1_1 O2_1 C2_1 -174.2(5)
O7_1 Zn1_1 O3_1 C5_1 -65.3(5)
O6_1 Zn1_1 O3_1 C5_1 112.7(5)
O5_1 Zn1_1 O3_1 C5_1 31.0(7)
O2_1 Zn1_1 O3_1 C5_1 -147.4(5)
O1_1 Zn1_1 O3_1 C5_1 -165.3(5)
O4_1 Zn1_1 O3_1 C5_1 20.1(5)
O7_1 Zn1_1 O3_1 C4_1 66.9(5)
O6_1 Zn1_1 O3_1 C4_1 -115.1(5)
O5_1 Zn1_1 O3_1 C4_1 163.2(4)
O2_1 Zn1_1 O3_1 C4_1 -15.2(4)
O1_1 Zn1_1 O3_1 C4_1 -33.2(6)
O4_1 Zn1_1 O3_1 C4_1 152.3(5)
O7_1 Zn1_1 O4_1 C6_1 108.3(5)
O6_1 Zn1_1 O4_1 C6_1 -73.3(5)
O5_1 Zn1_1 O4_1 C6_1 -161.5(6)
O2_1 Zn1_1 O4_1 C6_1 32.0(7)
O3_1 Zn1_1 O4_1 C6_1 11.6(5)
O1_1 Zn1_1 O4_1 C6_1 -163.1(5)
O7_1 Zn1_1 O4_1 C7_1 -118.1(5)
O6_1 Zn1_1 O4_1 C7_1 60.4(5)
O5_1 Zn1_1 O4_1 C7_1 -27.9(5)
O2_1 Zn1_1 O4_1 C7_1 165.6(4)
O3_1 Zn1_1 O4_1 C7_1 145.3(5)
O1_1 Zn1_1 O4_1 C7_1 -29.5(6)
O7_1 Zn1_1 O5_1 C8_1 92.0(6)
O6_1 Zn1_1 O5_1 C8_1 -87.0(6)
O2_1 Zn1_1 O5_1 C8_1 171.0(5)
O3_1 Zn1_1 O5_1 C8_1 -6.4(7)
O1_1 Zn1_1 O5_1 C8_1 -176.4(6)
O4_1 Zn1_1 O5_1 C8_1 4.7(5)
O7_1 Zn1_1 O5_1 C9_1 -94.2(5)
O6_1 Zn1_1 O5_1 C9_1 86.9(5)
O2_1 Zn1_1 O5_1 C9_1 -15.1(7)
O3_1 Zn1_1 O5_1 C9_1 167.5(4)
O1_1 Zn1_1 O5_1 C9_1 -2.5(5)
O4_1 Zn1_1 O5_1 C9_1 178.5(5)
C10_1 O1_1 C1_1 C2_1 -173.4(5)
Zn1_1 O1_1 C1_1 C2_1 -44.1(6)
C3_1 O2_1 C2_1 C1_1 -179.2(6)
Zn1_1 O2_1 C2_1 C1_1 -43.6(8)
O1_1 C1_1 C2_1 O2_1 56.0(8)
C2_1 O2_1 C3_1 C4_1 -178.2(6)
Zn1_1 O2_1 C3_1 C4_1 46.2(7)
C5_1 O3_1 C4_1 C3_1 174.9(6)
Zn1_1 O3_1 C4_1 C3_1 43.1(6)
O2_1 C3_1 C4_1 O3_1 -56.5(7)
C4_1 O3_1 C5_1 C6_1 -178.7(6)
Zn1_1 O3_1 C5_1 C6_1 -46.6(7)
C7_1 O4_1 C6_1 C5_1 -171.5(7)
Zn1_1 O4_1 C6_1 C5_1 -40.3(8)
O3_1 C5_1 C6_1 O4_1 56.5(8)
C6_1 O4_1 C7_1 C8_1 177.7(6)
Zn1_1 O4_1 C7_1 C8_1 46.2(8)
C9_1 O5_1 C8_1 C7_1 -156.0(7)
Zn1_1 O5_1 C8_1 C7_1 18.0(9)
O4_1 C7_1 C8_1 O5_1 -40.9(9)
C8_1 O5_1 C9_1 C10_1 -157.2(6)
Zn1_1 O5_1 C9_1 C10_1 28.7(7)
C1_1 O1_1 C10_1 C9_1 177.7(5)
Zn1_1 O1_1 C10_1 C9_1 48.2(6)
O5_1 C9_1 C10_1 O1_1 -47.9(7)
O6_2 Zn2_2 O1_2 C10_2 118.3(4)
O7_2 Zn2_2 O1_2 C10_2 -62.0(5)
O5_2 Zn2_2 O1_2 C10_2 26.9(4)
O2_2 Zn2_2 O1_2 C10_2 -145.1(5)
O3_2 Zn2_2 O1_2 C10_2 -164.4(4)
O4_2 Zn2_2 O1_2 C10_2 27.3(6)
O6_2 Zn2_2 O1_2 C1_2 -115.4(5)
O7_2 Zn2_2 O1_2 C1_2 64.3(4)
O5_2 Zn2_2 O1_2 C1_2 153.1(5)
O2_2 Zn2_2 O1_2 C1_2 -18.8(4)
O3_2 Zn2_2 O1_2 C1_2 -38.2(6)
O4_2 Zn2_2 O1_2 C1_2 153.5(5)
O6_2 Zn2_2 O2_2 C2_2 70.6(5)
O7_2 Zn2_2 O2_2 C2_2 -108.1(5)
O5_2 Zn2_2 O2_2 C2_2 -27.4(7)
O3_2 Zn2_2 O2_2 C2_2 153.6(5)
O4_2 Zn2_2 O2_2 C2_2 173.4(5)
O1_2 Zn2_2 O2_2 C2_2 -14.6(5)
O6_2 Zn2_2 O2_2 C3_2 -67.3(5)
O7_2 Zn2_2 O2_2 C3_2 114.0(5)
O5_2 Zn2_2 O2_2 C3_2 -165.3(5)
O3_2 Zn2_2 O2_2 C3_2 15.7(5)
O4_2 Zn2_2 O2_2 C3_2 35.6(6)
O1_2 Zn2_2 O2_2 C3_2 -152.5(5)
O6_2 Zn2_2 O3_2 C5_2 -112.2(5)
O7_2 Zn2_2 O3_2 C5_2 68.8(6)
O5_2 Zn2_2 O3_2 C5_2 -28.5(7)
O2_2 Zn2_2 O3_2 C5_2 150.5(5)
O4_2 Zn2_2 O3_2 C5_2 -17.5(5)
O1_2 Zn2_2 O3_2 C5_2 169.9(5)
O6_2 Zn2_2 O3_2 C4_2 113.5(5)
O7_2 Zn2_2 O3_2 C4_2 -65.4(5)
O5_2 Zn2_2 O3_2 C4_2 -162.8(5)
O2_2 Zn2_2 O3_2 C4_2 16.2(4)
O4_2 Zn2_2 O3_2 C4_2 -151.8(5)
O1_2 Zn2_2 O3_2 C4_2 35.6(6)
O6_2 Zn2_2 O4_2 C7_2 -60.7(5)
O7_2 Zn2_2 O4_2 C7_2 118.6(5)
O5_2 Zn2_2 O4_2 C7_2 28.6(5)
O2_2 Zn2_2 O4_2 C7_2 -164.4(5)
O3_2 Zn2_2 O4_2 C7_2 -144.6(5)
O1_2 Zn2_2 O4_2 C7_2 28.2(6)
O6_2 Zn2_2 O4_2 C6_2 68.7(5)
O7_2 Zn2_2 O4_2 C6_2 -112.0(5)
O5_2 Zn2_2 O4_2 C6_2 158.1(6)
O2_2 Zn2_2 O4_2 C6_2 -34.9(7)
O3_2 Zn2_2 O4_2 C6_2 -15.1(5)
O1_2 Zn2_2 O4_2 C6_2 157.7(5)
O6_2 Zn2_2 O5_2 C9_2 -83.1(5)
O7_2 Zn2_2 O5_2 C9_2 95.4(5)
O2_2 Zn2_2 O5_2 C9_2 16.5(7)
O3_2 Zn2_2 O5_2 C9_2 -165.1(5)
O4_2 Zn2_2 O5_2 C9_2 -176.2(6)
O1_2 Zn2_2 O5_2 C9_2 3.6(5)
O6_2 Zn2_2 O5_2 C8_2 91.0(6)
O7_2 Zn2_2 O5_2 C8_2 -90.5(6)
O2_2 Zn2_2 O5_2 C8_2 -169.4(5)
O3_2 Zn2_2 O5_2 C8_2 9.0(7)
O4_2 Zn2_2 O5_2 C8_2 -2.1(5)
O1_2 Zn2_2 O5_2 C8_2 177.7(6)
C10_2 O1_2 C1_2 C2_2 170.7(6)
Zn2_2 O1_2 C1_2 C2_2 47.1(6)
C3_2 O2_2 C2_2 C1_2 -179.1(7)
Zn2_2 O2_2 C2_2 C1_2 43.7(8)
O1_2 C1_2 C2_2 O2_2 -59.6(8)
C2_2 O2_2 C3_2 C4_2 -179.8(7)
Zn2_2 O2_2 C3_2 C4_2 -42.6(7)
C5_2 O3_2 C4_2 C3_2 -175.8(6)
Zn2_2 O3_2 C4_2 C3_2 -43.0(7)
O2_2 C3_2 C4_2 O3_2 54.4(8)
C4_2 O3_2 C5_2 C6_2 -179.5(6)
Zn2_2 O3_2 C5_2 C6_2 46.7(8)
C7_2 O4_2 C6_2 C5_2 170.2(7)
Zn2_2 O4_2 C6_2 C5_2 43.4(8)
O3_2 C5_2 C6_2 O4_2 -59.0(8)
C6_2 O4_2 C7_2 C8_2 -177.9(6)
Zn2_2 O4_2 C7_2 C8_2 -50.4(8)
C9_2 O5_2 C8_2 C7_2 151.2(7)
Zn2_2 O5_2 C8_2 C7_2 -23.1(9)
O4_2 C7_2 C8_2 O5_2 46.8(9)
C8_2 O5_2 C9_2 C10_2 154.6(6)
Zn2_2 O5_2 C9_2 C10_2 -31.0(7)
C1_2 O1_2 C10_2 C9_2 -174.4(6)
Zn2_2 O1_2 C10_2 C9_2 -50.7(6)
O5_2 C9_2 C10_2 O1_2 52.4(7)
Zn9_9 O6_3 Zn3_3 O7_3 -7(6)
Zn9_9 O6_3 Zn3_3 O5_3 -8.8(14)
Zn9_9 O6_3 Zn3_3 O2_3 135.1(14)
Zn9_9 O6_3 Zn3_3 O3_3 -153.0(14)
Zn9_9 O6_3 Zn3_3 O1_3 62.3(14)
Zn9_9 O6_3 Zn3_3 O4_3 -79.6(14)
Zn9_9 O7_3 Zn3_3 O6_3 7(6)
Zn9_9 O7_3 Zn3_3 O5_3 9.0(14)
Zn9_9 O7_3 Zn3_3 O2_3 -135.1(14)
Zn9_9 O7_3 Zn3_3 O3_3 153.1(15)
Zn9_9 O7_3 Zn3_3 O1_3 -62.0(14)
Zn9_9 O7_3 Zn3_3 O4_3 79.9(14)
O6_3 Zn3_3 O1_3 C10_3 -115.4(5)
O7_3 Zn3_3 O1_3 C10_3 61.7(5)
O5_3 Zn3_3 O1_3 C10_3 -25.5(5)
O2_3 Zn3_3 O1_3 C10_3 144.0(5)
O3_3 Zn3_3 O1_3 C10_3 163.9(5)
O4_3 Zn3_3 O1_3 C10_3 -25.6(7)
O6_3 Zn3_3 O1_3 C1_3 117.1(5)
O7_3 Zn3_3 O1_3 C1_3 -65.8(5)
O5_3 Zn3_3 O1_3 C1_3 -153.0(5)
O2_3 Zn3_3 O1_3 C1_3 16.5(5)
O3_3 Zn3_3 O1_3 C1_3 36.5(7)
O4_3 Zn3_3 O1_3 C1_3 -153.0(5)
O6_3 Zn3_3 O2_3 C2_3 -68.5(6)
O7_3 Zn3_3 O2_3 C2_3 109.6(6)
O5_3 Zn3_3 O2_3 C2_3 33.2(7)
O3_3 Zn3_3 O2_3 C2_3 -151.4(6)
O1_3 Zn3_3 O2_3 C2_3 16.6(6)
O4_3 Zn3_3 O2_3 C2_3 -174.3(6)
O6_3 Zn3_3 O2_3 C3_3 65.7(5)
O7_3 Zn3_3 O2_3 C3_3 -116.2(6)
O5_3 Zn3_3 O2_3 C3_3 167.4(5)
O3_3 Zn3_3 O2_3 C3_3 -17.2(5)
O1_3 Zn3_3 O2_3 C3_3 150.8(6)
O4_3 Zn3_3 O2_3 C3_3 -40.1(7)
O6_3 Zn3_3 O3_3 C5_3 112.1(6)
O7_3 Zn3_3 O3_3 C5_3 -66.2(6)
O5_3 Zn3_3 O3_3 C5_3 28.7(8)
O2_3 Zn3_3 O3_3 C5_3 -146.7(6)
O1_3 Zn3_3 O3_3 C5_3 -166.7(6)
O4_3 Zn3_3 O3_3 C5_3 19.4(6)
O6_3 Zn3_3 O3_3 C4_3 -115.3(5)
O7_3 Zn3_3 O3_3 C4_3 66.4(5)
O5_3 Zn3_3 O3_3 C4_3 161.2(5)
O2_3 Zn3_3 O3_3 C4_3 -14.1(5)
O1_3 Zn3_3 O3_3 C4_3 -34.1(7)
O4_3 Zn3_3 O3_3 C4_3 152.0(5)
O6_3 Zn3_3 O4_3 C7_3 57.7(5)
O7_3 Zn3_3 O4_3 C7_3 -119.3(5)
O5_3 Zn3_3 O4_3 C7_3 -31.0(5)
O2_3 Zn3_3 O4_3 C7_3 166.1(5)
O3_3 Zn3_3 O4_3 C7_3 143.3(6)
O1_3 Zn3_3 O4_3 C7_3 -31.0(7)
O6_3 Zn3_3 O4_3 C6_3 -73.1(6)
O7_3 Zn3_3 O4_3 C6_3 109.9(6)
O5_3 Zn3_3 O4_3 C6_3 -161.8(6)
O2_3 Zn3_3 O4_3 C6_3 35.3(8)
O3_3 Zn3_3 O4_3 C6_3 12.4(6)
O1_3 Zn3_3 O4_3 C6_3 -161.8(6)
O6_3 Zn3_3 O5_3 C9_3 83.3(6)
O7_3 Zn3_3 O5_3 C9_3 -96.6(6)
O2_3 Zn3_3 O5_3 C9_3 -21.8(8)
O3_3 Zn3_3 O5_3 C9_3 165.7(6)
O1_3 Zn3_3 O5_3 C9_3 -4.9(6)
O4_3 Zn3_3 O5_3 C9_3 175.0(6)
O6_3 Zn3_3 O5_3 C8_3 -84.9(6)
O7_3 Zn3_3 O5_3 C8_3 95.2(7)
O2_3 Zn3_3 O5_3 C8_3 170.0(6)
O3_3 Zn3_3 O5_3 C8_3 -2.5(8)
O1_3 Zn3_3 O5_3 C8_3 -173.1(7)
O4_3 Zn3_3 O5_3 C8_3 6.9(6)
C10_3 O1_3 C1_3 C2_3 -171.9(7)
Zn3_3 O1_3 C1_3 C2_3 -45.1(8)
C3_3 O2_3 C2_3 C1_3 179.6(8)
Zn3_3 O2_3 C2_3 C1_3 -45.1(9)
O1_3 C1_3 C2_3 O2_3 58.7(10)
C2_3 O2_3 C3_3 C4_3 177.6(8)
Zn3_3 O2_3 C3_3 C4_3 43.1(8)
C5_3 O3_3 C4_3 C3_3 172.8(7)
Zn3_3 O3_3 C4_3 C3_3 41.2(8)
O2_3 C3_3 C4_3 O3_3 -53.4(9)
C4_3 O3_3 C5_3 C6_3 -178.6(7)
Zn3_3 O3_3 C5_3 C6_3 -46.6(9)
C7_3 O4_3 C6_3 C5_3 -169.2(8)
Zn3_3 O4_3 C6_3 C5_3 -40.8(9)
O3_3 C5_3 C6_3 O4_3 57.6(10)
C6_3 O4_3 C7_3 C8_3 178.4(8)
Zn3_3 O4_3 C7_3 C8_3 50.0(9)
C9_3 O5_3 C8_3 C7_3 -151.4(8)
Zn3_3 O5_3 C8_3 C7_3 17.0(11)
O4_3 C7_3 C8_3 O5_3 -42.9(11)
C8_3 O5_3 C9_3 C10_3 -159.4(7)
Zn3_3 O5_3 C9_3 C10_3 32.2(8)
C1_3 O1_3 C10_3 C9_3 175.9(7)
Zn3_3 O1_3 C10_3 C9_3 49.7(7)
O5_3 C9_3 C10_3 O1_3 -51.2(8)
Zn3_3 O7_3 Zn9_9 O5_9 9.9(14)
Zn3_3 O7_3 Zn9_9 O6_3 -3(2)
Zn3_3 O7_3 Zn9_9 O2_9 -133.9(14)
Zn3_3 O7_3 Zn9_9 O3_9 153.5(14)
Zn3_3 O7_3 Zn9_9 O1_9 -62.8(14)
Zn3_3 O7_3 Zn9_9 O4_9 81.5(14)
Zn3_3 O6_3 Zn9_9 O7_3 3(3)
Zn3_3 O6_3 Zn9_9 O5_9 -9.6(14)
Zn3_3 O6_3 Zn9_9 O2_9 134.6(14)
Zn3_3 O6_3 Zn9_9 O3_9 -153.2(14)
Zn3_3 O6_3 Zn9_9 O1_9 62.8(14)
Zn3_3 O6_3 Zn9_9 O4_9 -81.5(14)
O7_3 Zn9_9 O1_9 C1_9 -117.7(3)
O5_9 Zn9_9 O1_9 C1_9 156.0
O6_3 Zn9_9 O1_9 C1_9 68.4(2)
O2_9 Zn9_9 O1_9 C1_9 -18.3
O3_9 Zn9_9 O1_9 C1_9 -32.6
O4_9 Zn9_9 O1_9 C1_9 155.6
O7_3 Zn9_9 O1_9 C10_9 112.3(3)
O5_9 Zn9_9 O1_9 C10_9 26.0
O6_3 Zn9_9 O1_9 C10_9 -61.7(2)
O2_9 Zn9_9 O1_9 C10_9 -148.3
O3_9 Zn9_9 O1_9 C10_9 -162.7
O4_9 Zn9_9 O1_9 C10_9 25.6
O7_3 Zn9_9 O2_9 C3_9 -71.4(3)
O5_9 Zn9_9 O2_9 C3_9 -164.4
O6_3 Zn9_9 O2_9 C3_9 114.0(2)
O3_9 Zn9_9 O2_9 C3_9 16.0
O1_9 Zn9_9 O2_9 C3_9 -155.1
O4_9 Zn9_9 O2_9 C3_9 30.9
O7_3 Zn9_9 O2_9 C2_9 71.2(3)
O5_9 Zn9_9 O2_9 C2_9 -21.8
O6_3 Zn9_9 O2_9 C2_9 -103.4(3)
O3_9 Zn9_9 O2_9 C2_9 158.6
O1_9 Zn9_9 O2_9 C2_9 -12.6
O4_9 Zn9_9 O2_9 C2_9 173.5
O7_3 Zn9_9 O3_9 C5_9 -109.9(3)
O5_9 Zn9_9 O3_9 C5_9 -27.8
O6_3 Zn9_9 O3_9 C5_9 67.3(3)
O2_9 Zn9_9 O3_9 C5_9 151.8
O1_9 Zn9_9 O3_9 C5_9 166.1
O4_9 Zn9_9 O3_9 C5_9 -19.0
O7_3 Zn9_9 O3_9 C4_9 114.2(3)
O5_9 Zn9_9 O3_9 C4_9 -163.8
O6_3 Zn9_9 O3_9 C4_9 -68.6(3)
O2_9 Zn9_9 O3_9 C4_9 15.9
O1_9 Zn9_9 O3_9 C4_9 30.1
O4_9 Zn9_9 O3_9 C4_9 -154.9
O7_3 Zn9_9 O4_9 C6_9 76.1(3)
O5_9 Zn9_9 O4_9 C6_9 161.0
O6_3 Zn9_9 O4_9 C6_9 -110.9(2)
O2_9 Zn9_9 O4_9 C6_9 -28.4
O3_9 Zn9_9 O4_9 C6_9 -13.4
O1_9 Zn9_9 O4_9 C6_9 161.5
O7_3 Zn9_9 O4_9 C7_9 -59.1(3)
O5_9 Zn9_9 O4_9 C7_9 25.8
O6_3 Zn9_9 O4_9 C7_9 113.9(2)
O2_9 Zn9_9 O4_9 C7_9 -163.6
O3_9 Zn9_9 O4_9 C7_9 -148.6
O1_9 Zn9_9 O4_9 C7_9 26.2
O7_3 Zn9_9 O5_9 C9_9 -84.7(3)
O6_3 Zn9_9 O5_9 C9_9 93.7(3)
O2_9 Zn9_9 O5_9 C9_9 12.3
O3_9 Zn9_9 O5_9 C9_9 -168.2
O1_9 Zn9_9 O5_9 C9_9 3.1
O4_9 Zn9_9 O5_9 C9_9 -177.1
O7_3 Zn9_9 O5_9 C8_9 91.5(3)
O6_3 Zn9_9 O5_9 C8_9 -90.1(3)
O2_9 Zn9_9 O5_9 C8_9 -171.5
O3_9 Zn9_9 O5_9 C8_9 8.0
O1_9 Zn9_9 O5_9 C8_9 179.3
O4_9 Zn9_9 O5_9 C8_9 -0.9
C10_9 O1_9 C1_9 C2_9 174.8
Zn9_9 O1_9 C1_9 C2_9 45.1
O1_9 C1_9 C2_9 O2_9 -52.6
C3_9 O2_9 C2_9 C1_9 -178.0
Zn9_9 O2_9 C2_9 C1_9 39.5
C2_9 O2_9 C3_9 C4_9 174.8
Zn9_9 O2_9 C3_9 C4_9 -42.3
C5_9 O3_9 C4_9 C3_9 -178.9
Zn9_9 O3_9 C4_9 C3_9 -42.4
O2_9 C3_9 C4_9 O3_9 53.0
C4_9 O3_9 C5_9 C6_9 -178.8
Zn9_9 O3_9 C5_9 C6_9 45.1
C7_9 O4_9 C6_9 C5_9 172.8
Zn9_9 O4_9 C6_9 C5_9 39.9
O3_9 C5_9 C6_9 O4_9 -53.7
C6_9 O4_9 C7_9 C8_9 178.7
Zn9_9 O4_9 C7_9 C8_9 -46.6
C9_9 O5_9 C8_9 C7_9 153.0
Zn9_9 O5_9 C8_9 C7_9 -23.3
O4_9 C7_9 C8_9 O5_9 44.1
C8_9 O5_9 C9_9 C10_9 153.8
Zn9_9 O5_9 C9_9 C10_9 -29.9
C1_9 O1_9 C10_9 C9_9 -178.9
Zn9_9 O1_9 C10_9 C9_9 -48.1
O5_9 C9_9 C10_9 O1_9 48.6
O7_4 Zn4_4 O1_4 C10_4 63.0(5)
O6_4 Zn4_4 O1_4 C10_4 -114.4(4)
O5_4 Zn4_4 O1_4 C10_4 -24.8(4)
O2_4 Zn4_4 O1_4 C10_4 146.7(5)
O3_4 Zn4_4 O1_4 C10_4 165.4(4)
O4_4 Zn4_4 O1_4 C10_4 -24.9(6)
O7_4 Zn4_4 O1_4 C1_4 -67.2(5)
O6_4 Zn4_4 O1_4 C1_4 115.4(5)
O5_4 Zn4_4 O1_4 C1_4 -154.9(5)
O2_4 Zn4_4 O1_4 C1_4 16.6(4)
O3_4 Zn4_4 O1_4 C1_4 35.3(6)
O4_4 Zn4_4 O1_4 C1_4 -155.0(5)
O7_4 Zn4_4 O2_4 C2_4 109.8(5)
O6_4 Zn4_4 O2_4 C2_4 -70.6(5)
O5_4 Zn4_4 O2_4 C2_4 29.6(7)
O3_4 Zn4_4 O2_4 C2_4 -152.6(5)
O1_4 Zn4_4 O2_4 C2_4 16.0(5)
O4_4 Zn4_4 O2_4 C2_4 -172.5(5)
O7_4 Zn4_4 O2_4 C3_4 -115.2(5)
O6_4 Zn4_4 O2_4 C3_4 64.5(4)
O5_4 Zn4_4 O2_4 C3_4 164.7(4)
O3_4 Zn4_4 O2_4 C3_4 -17.5(4)
O1_4 Zn4_4 O2_4 C3_4 151.0(5)
O4_4 Zn4_4 O2_4 C3_4 -37.5(6)
O7_4 Zn4_4 O3_4 C4_4 66.6(5)
O6_4 Zn4_4 O3_4 C4_4 -116.2(5)
O5_4 Zn4_4 O3_4 C4_4 161.8(4)
O2_4 Zn4_4 O3_4 C4_4 -16.0(4)
O1_4 Zn4_4 O3_4 C4_4 -34.7(6)
O4_4 Zn4_4 O3_4 C4_4 151.7(5)
O7_4 Zn4_4 O3_4 C5_4 -67.5(6)
O6_4 Zn4_4 O3_4 C5_4 109.7(5)
O5_4 Zn4_4 O3_4 C5_4 27.6(7)
O2_4 Zn4_4 O3_4 C5_4 -150.1(6)
O1_4 Zn4_4 O3_4 C5_4 -168.8(5)
O4_4 Zn4_4 O3_4 C5_4 17.6(5)
O7_4 Zn4_4 O4_4 C7_4 -117.1(5)
O6_4 Zn4_4 O4_4 C7_4 61.5(5)
O5_4 Zn4_4 O4_4 C7_4 -27.7(5)
O2_4 Zn4_4 O4_4 C7_4 166.0(5)
O3_4 Zn4_4 O4_4 C7_4 146.0(5)
O1_4 Zn4_4 O4_4 C7_4 -27.6(7)
O7_4 Zn4_4 O4_4 C6_4 110.8(6)
O6_4 Zn4_4 O4_4 C6_4 -70.6(6)
O5_4 Zn4_4 O4_4 C6_4 -159.8(6)
O2_4 Zn4_4 O4_4 C6_4 33.9(7)
O3_4 Zn4_4 O4_4 C6_4 13.9(5)
O1_4 Zn4_4 O4_4 C6_4 -159.7(5)
O7_4 Zn4_4 O5_4 C9_4 -97.2(5)
O6_4 Zn4_4 O5_4 C9_4 84.8(5)
O2_4 Zn4_4 O5_4 C9_4 -18.3(7)
O3_4 Zn4_4 O5_4 C9_4 165.3(5)
O1_4 Zn4_4 O5_4 C9_4 -4.5(5)
O4_4 Zn4_4 O5_4 C9_4 175.4(5)
O7_4 Zn4_4 O5_4 C8_4 91.2(6)
O6_4 Zn4_4 O5_4 C8_4 -86.9(6)
O2_4 Zn4_4 O5_4 C8_4 170.1(5)
O3_4 Zn4_4 O5_4 C8_4 -6.3(7)
O1_4 Zn4_4 O5_4 C8_4 -176.2(6)
O4_4 Zn4_4 O5_4 C8_4 3.8(5)
C10_4 O1_4 C1_4 C2_4 -173.5(6)
Zn4_4 O1_4 C1_4 C2_4 -43.9(7)
C3_4 O2_4 C2_4 C1_4 -178.4(6)
Zn4_4 O2_4 C2_4 C1_4 -43.8(8)
O1_4 C1_4 C2_4 O2_4 55.8(8)
C2_4 O2_4 C3_4 C4_4 -179.1(7)
Zn4_4 O2_4 C3_4 C4_4 45.6(7)
C5_4 O3_4 C4_4 C3_4 178.1(6)
Zn4_4 O3_4 C4_4 C3_4 44.2(7)
O2_4 C3_4 C4_4 O3_4 -57.4(8)
C4_4 O3_4 C5_4 C6_4 -178.0(6)
Zn4_4 O3_4 C5_4 C6_4 -44.3(8)
C7_4 O4_4 C6_4 C5_4 -172.0(7)
Zn4_4 O4_4 C6_4 C5_4 -41.8(8)
O3_4 C5_4 C6_4 O4_4 55.8(9)
C6_4 O4_4 C7_4 C8_4 177.1(7)
Zn4_4 O4_4 C7_4 C8_4 46.6(8)
C9_4 O5_4 C8_4 C7_4 -153.0(7)
Zn4_4 O5_4 C8_4 C7_4 18.9(9)
O4_4 C7_4 C8_4 O5_4 -41.7(9)
C8_4 O5_4 C9_4 C10_4 -157.2(6)
Zn4_4 O5_4 C9_4 C10_4 30.8(7)
C1_4 O1_4 C10_4 C9_4 177.8(6)
Zn4_4 O1_4 C10_4 C9_4 47.8(6)
O5_4 C9_4 C10_4 O1_4 -49.0(7)
O6_5 Zn5_5 O1_5 C1_5 -115.3(4)
O7_5 Zn5_5 O1_5 C1_5 65.4(5)
O5_5 Zn5_5 O1_5 C1_5 154.3(5)
O2_5 Zn5_5 O1_5 C1_5 -17.5(4)
O3_5 Zn5_5 O1_5 C1_5 -36.4(6)
O4_5 Zn5_5 O1_5 C1_5 153.7(4)
O6_5 Zn5_5 O1_5 C10_5 117.9(4)
O7_5 Zn5_5 O1_5 C10_5 -61.5(4)
O5_5 Zn5_5 O1_5 C10_5 27.5(4)
O2_5 Zn5_5 O1_5 C10_5 -144.4(5)
O3_5 Zn5_5 O1_5 C10_5 -163.3(4)
O4_5 Zn5_5 O1_5 C10_5 26.9(6)
O6_5 Zn5_5 O2_5 C2_5 70.0(5)
O7_5 Zn5_5 O2_5 C2_5 -108.2(5)
O5_5 Zn5_5 O2_5 C2_5 -28.3(6)
O3_5 Zn5_5 O2_5 C2_5 153.2(5)
O4_5 Zn5_5 O2_5 C2_5 174.1(5)
O1_5 Zn5_5 O2_5 C2_5 -15.3(5)
O6_5 Zn5_5 O2_5 C3_5 -66.3(4)
O7_5 Zn5_5 O2_5 C3_5 115.5(5)
O5_5 Zn5_5 O2_5 C3_5 -164.5(4)
O3_5 Zn5_5 O2_5 C3_5 17.0(4)
O4_5 Zn5_5 O2_5 C3_5 37.9(6)
O1_5 Zn5_5 O2_5 C3_5 -151.6(5)
O6_5 Zn5_5 O3_5 C4_5 113.8(5)
O7_5 Zn5_5 O3_5 C4_5 -65.8(5)
O5_5 Zn5_5 O3_5 C4_5 -163.0(4)
O2_5 Zn5_5 O3_5 C4_5 15.4(4)
O4_5 Zn5_5 O3_5 C4_5 -152.3(5)
O1_5 Zn5_5 O3_5 C4_5 34.3(6)
O6_5 Zn5_5 O3_5 C5_5 -113.7(5)
O7_5 Zn5_5 O3_5 C5_5 66.8(5)
O5_5 Zn5_5 O3_5 C5_5 -30.5(7)
O2_5 Zn5_5 O3_5 C5_5 148.0(5)
O4_5 Zn5_5 O3_5 C5_5 -19.7(5)
O1_5 Zn5_5 O3_5 C5_5 166.9(5)
O6_5 Zn5_5 O4_5 C7_5 -59.4(5)
O7_5 Zn5_5 O4_5 C7_5 119.0(5)
O5_5 Zn5_5 O4_5 C7_5 29.2(5)
O2_5 Zn5_5 O4_5 C7_5 -164.9(5)
O3_5 Zn5_5 O4_5 C7_5 -144.1(5)
O1_5 Zn5_5 O4_5 C7_5 29.8(6)
O6_5 Zn5_5 O4_5 C6_5 72.0(5)
O7_5 Zn5_5 O4_5 C6_5 -109.6(5)
O5_5 Zn5_5 O4_5 C6_5 160.6(5)
O2_5 Zn5_5 O4_5 C6_5 -33.4(7)
O3_5 Zn5_5 O4_5 C6_5 -12.6(5)
O1_5 Zn5_5 O4_5 C6_5 161.2(5)
O6_5 Zn5_5 O5_5 C9_5 -83.6(5)
O7_5 Zn5_5 O5_5 C9_5 95.1(5)
O2_5 Zn5_5 O5_5 C9_5 17.0(7)
O3_5 Zn5_5 O5_5 C9_5 -165.4(4)
O4_5 Zn5_5 O5_5 C9_5 -176.4(5)
O1_5 Zn5_5 O5_5 C9_5 3.9(5)
O6_5 Zn5_5 O5_5 C8_5 89.0(6)
O7_5 Zn5_5 O5_5 C8_5 -92.3(6)
O2_5 Zn5_5 O5_5 C8_5 -170.4(5)
O3_5 Zn5_5 O5_5 C8_5 7.2(7)
O4_5 Zn5_5 O5_5 C8_5 -3.8(5)
O1_5 Zn5_5 O5_5 C8_5 176.5(6)
C10_5 O1_5 C1_5 C2_5 170.2(5)
Zn5_5 O1_5 C1_5 C2_5 45.8(6)
C3_5 O2_5 C2_5 C1_5 179.0(6)
Zn5_5 O2_5 C2_5 C1_5 43.3(7)
O1_5 C1_5 C2_5 O2_5 -57.7(8)
C2_5 O2_5 C3_5 C4_5 179.2(6)
Zn5_5 O2_5 C3_5 C4_5 -44.3(7)
C5_5 O3_5 C4_5 C3_5 -173.9(6)
Zn5_5 O3_5 C4_5 C3_5 -43.1(6)
O2_5 C3_5 C4_5 O3_5 55.5(7)
C4_5 O3_5 C5_5 C6_5 -178.7(6)
Zn5_5 O3_5 C5_5 C6_5 49.1(7)
C7_5 O4_5 C6_5 C5_5 170.6(7)
Zn5_5 O4_5 C6_5 C5_5 41.8(8)
O3_5 C5_5 C6_5 O4_5 -59.8(8)
C6_5 O4_5 C7_5 C8_5 -177.8(6)
Zn5_5 O4_5 C7_5 C8_5 -49.3(7)
C9_5 O5_5 C8_5 C7_5 152.8(7)
Zn5_5 O5_5 C8_5 C7_5 -20.0(9)
O4_5 C7_5 C8_5 O5_5 44.1(9)
C8_5 O5_5 C9_5 C10_5 154.7(6)
Zn5_5 O5_5 C9_5 C10_5 -32.3(7)
C1_5 O1_5 C10_5 C9_5 -177.0(5)
Zn5_5 O1_5 C10_5 C9_5 -52.1(6)
O5_5 C9_5 C10_5 O1_5 53.8(7)
O7_6 Zn6_6 O1_6 C10_6 62.8(5)
O6_6 Zn6_6 O1_6 C10_6 -114.7(5)
O5_6 Zn6_6 O1_6 C10_6 -26.0(4)
O2_6 Zn6_6 O1_6 C10_6 146.0(5)
O3_6 Zn6_6 O1_6 C10_6 164.5(4)
O4_6 Zn6_6 O1_6 C10_6 -24.4(6)
O7_6 Zn6_6 O1_6 C1_6 -65.6(5)
O6_6 Zn6_6 O1_6 C1_6 116.9(5)
O5_6 Zn6_6 O1_6 C1_6 -154.4(5)
O2_6 Zn6_6 O1_6 C1_6 17.6(4)
O3_6 Zn6_6 O1_6 C1_6 36.1(6)
O4_6 Zn6_6 O1_6 C1_6 -152.8(5)
O7_6 Zn6_6 O2_6 C3_6 -115.3(5)
O6_6 Zn6_6 O2_6 C3_6 65.3(5)
O5_6 Zn6_6 O2_6 C3_6 164.5(5)
O3_6 Zn6_6 O2_6 C3_6 -17.2(5)
O1_6 Zn6_6 O2_6 C3_6 151.6(5)
O4_6 Zn6_6 O2_6 C3_6 -38.1(6)
O7_6 Zn6_6 O2_6 C2_6 107.6(5)
O6_6 Zn6_6 O2_6 C2_6 -71.8(5)
O5_6 Zn6_6 O2_6 C2_6 27.4(7)
O3_6 Zn6_6 O2_6 C2_6 -154.4(5)
O1_6 Zn6_6 O2_6 C2_6 14.4(5)
O4_6 Zn6_6 O2_6 C2_6 -175.2(5)
O7_6 Zn6_6 O3_6 C5_6 -66.2(6)
O6_6 Zn6_6 O3_6 C5_6 111.7(6)
O5_6 Zn6_6 O3_6 C5_6 30.4(7)
O2_6 Zn6_6 O3_6 C5_6 -147.9(6)
O1_6 Zn6_6 O3_6 C5_6 -166.4(5)
O4_6 Zn6_6 O3_6 C5_6 19.2(5)
O7_6 Zn6_6 O3_6 C4_6 66.5(5)
O6_6 Zn6_6 O3_6 C4_6 -115.7(5)
O5_6 Zn6_6 O3_6 C4_6 163.1(5)
O2_6 Zn6_6 O3_6 C4_6 -15.2(4)
O1_6 Zn6_6 O3_6 C4_6 -33.8(6)
O4_6 Zn6_6 O3_6 C4_6 151.9(5)
O7_6 Zn6_6 O4_6 C6_6 109.2(6)
O6_6 Zn6_6 O4_6 C6_6 -72.7(6)
O5_6 Zn6_6 O4_6 C6_6 -160.7(6)
O2_6 Zn6_6 O4_6 C6_6 33.1(7)
O3_6 Zn6_6 O4_6 C6_6 12.3(5)
O1_6 Zn6_6 O4_6 C6_6 -162.3(5)
O7_6 Zn6_6 O4_6 C7_6 -118.8(5)
O6_6 Zn6_6 O4_6 C7_6 59.2(5)
O5_6 Zn6_6 O4_6 C7_6 -28.7(4)
O2_6 Zn6_6 O4_6 C7_6 165.1(4)
O3_6 Zn6_6 O4_6 C7_6 144.3(5)
O1_6 Zn6_6 O4_6 C7_6 -30.3(6)
O7_6 Zn6_6 O5_6 C8_6 91.6(6)
O6_6 Zn6_6 O5_6 C8_6 -87.5(6)
O2_6 Zn6_6 O5_6 C8_6 170.0(5)
O3_6 Zn6_6 O5_6 C8_6 -7.2(7)
O1_6 Zn6_6 O5_6 C8_6 -176.9(6)
O4_6 Zn6_6 O5_6 C8_6 4.1(6)
O7_6 Zn6_6 O5_6 C9_6 -94.5(5)
O6_6 Zn6_6 O5_6 C9_6 86.4(5)
O2_6 Zn6_6 O5_6 C9_6 -16.0(7)
O3_6 Zn6_6 O5_6 C9_6 166.7(5)
O1_6 Zn6_6 O5_6 C9_6 -2.9(5)
O4_6 Zn6_6 O5_6 C9_6 178.1(5)
C10_6 O1_6 C1_6 C2_6 -173.1(6)
Zn6_6 O1_6 C1_6 C2_6 -45.1(7)
C3_6 O2_6 C2_6 C1_6 -179.9(7)
Zn6_6 O2_6 C2_6 C1_6 -43.1(8)
O1_6 C1_6 C2_6 O2_6 57.0(8)
C2_6 O2_6 C3_6 C4_6 -179.0(7)
Zn6_6 O2_6 C3_6 C4_6 44.7(7)
C5_6 O3_6 C4_6 C3_6 174.9(6)
Zn6_6 O3_6 C4_6 C3_6 43.0(7)
O2_6 C3_6 C4_6 O3_6 -55.9(8)
C4_6 O3_6 C5_6 C6_6 -177.4(6)
Zn6_6 O3_6 C5_6 C6_6 -45.5(8)
C7_6 O4_6 C6_6 C5_6 -169.6(7)
Zn6_6 O4_6 C6_6 C5_6 -40.2(8)
O3_6 C5_6 C6_6 O4_6 56.1(9)
C6_6 O4_6 C7_6 C8_6 178.8(7)
Zn6_6 O4_6 C7_6 C8_6 48.6(7)
C9_6 O5_6 C8_6 C7_6 -154.0(7)
Zn6_6 O5_6 C8_6 C7_6 20.1(9)
O4_6 C7_6 C8_6 O5_6 -43.8(9)
C8_6 O5_6 C9_6 C10_6 -156.5(7)
Zn6_6 O5_6 C9_6 C10_6 29.4(7)
C1_6 O1_6 C10_6 C9_6 176.7(6)
Zn6_6 O1_6 C10_6 C9_6 48.9(6)
O5_6 C9_6 C10_6 O1_6 -48.9(7)
Zn10_10 O6_7 Zn7_7 O7_7 -55(7)
Zn10_10 O6_7 Zn7_7 O5_7 -3.7(14)
Zn10_10 O6_7 Zn7_7 O2_7 -147.4(15)
Zn10_10 O6_7 Zn7_7 O3_7 140.1(15)
Zn10_10 O6_7 Zn7_7 O4_7 67.1(15)
Zn10_10 O6_7 Zn7_7 O1_7 -74.7(15)
Zn10_10 O7_7 Zn7_7 O6_7 56(7)
Zn10_10 O7_7 Zn7_7 O5_7 4.5(14)
Zn10_10 O7_7 Zn7_7 O2_7 148.4(15)
Zn10_10 O7_7 Zn7_7 O3_7 -139.4(15)
Zn10_10 O7_7 Zn7_7 O4_7 -66.3(15)
Zn10_10 O7_7 Zn7_7 O1_7 75.5(15)
O6_7 Zn7_7 O1_7 C1_7 -115.7(5)
O7_7 Zn7_7 O1_7 C1_7 65.1(5)
O5_7 Zn7_7 O1_7 C1_7 152.6(5)
O2_7 Zn7_7 O1_7 C1_7 -18.3(5)
O3_7 Zn7_7 O1_7 C1_7 -40.3(7)
O4_7 Zn7_7 O1_7 C1_7 156.0(5)
O6_7 Zn7_7 O1_7 C10_7 118.1(5)
O7_7 Zn7_7 O1_7 C10_7 -61.1(5)
O5_7 Zn7_7 O1_7 C10_7 26.4(5)
O2_7 Zn7_7 O1_7 C10_7 -144.4(5)
O3_7 Zn7_7 O1_7 C10_7 -166.5(5)
O4_7 Zn7_7 O1_7 C10_7 29.8(7)
O6_7 Zn7_7 O2_7 C3_7 -68.8(5)
O7_7 Zn7_7 O2_7 C3_7 113.6(6)
O5_7 Zn7_7 O2_7 C3_7 -166.6(5)
O3_7 Zn7_7 O2_7 C3_7 14.7(5)
O4_7 Zn7_7 O2_7 C3_7 34.2(7)
O1_7 Zn7_7 O2_7 C3_7 -151.9(6)
O6_7 Zn7_7 O2_7 C2_7 68.2(6)
O7_7 Zn7_7 O2_7 C2_7 -109.3(6)
O5_7 Zn7_7 O2_7 C2_7 -29.6(8)
O3_7 Zn7_7 O2_7 C2_7 151.7(6)
O4_7 Zn7_7 O2_7 C2_7 171.2(6)
O1_7 Zn7_7 O2_7 C2_7 -14.9(6)
O6_7 Zn7_7 O3_7 C5_7 -111.7(6)
O7_7 Zn7_7 O3_7 C5_7 68.9(6)
O5_7 Zn7_7 O3_7 C5_7 -27.8(8)
O2_7 Zn7_7 O3_7 C5_7 150.9(7)
O4_7 Zn7_7 O3_7 C5_7 -17.4(6)
O1_7 Zn7_7 O3_7 C5_7 173.0(6)
O6_7 Zn7_7 O3_7 C4_7 114.8(5)
O7_7 Zn7_7 O3_7 C4_7 -64.5(5)
O5_7 Zn7_7 O3_7 C4_7 -161.2(5)
O2_7 Zn7_7 O3_7 C4_7 17.5(5)
O4_7 Zn7_7 O3_7 C4_7 -150.9(6)
O1_7 Zn7_7 O3_7 C4_7 39.5(7)
O6_7 Zn7_7 O4_7 C7_7 -60.3(6)
O7_7 Zn7_7 O4_7 C7_7 117.7(5)
O5_7 Zn7_7 O4_7 C7_7 28.8(5)
O2_7 Zn7_7 O4_7 C7_7 -164.2(5)
O3_7 Zn7_7 O4_7 C7_7 -144.7(6)
O1_7 Zn7_7 O4_7 C7_7 25.4(7)
O6_7 Zn7_7 O4_7 C6_7 68.8(6)
O7_7 Zn7_7 O4_7 C6_7 -113.2(6)
O5_7 Zn7_7 O4_7 C6_7 157.9(6)
O2_7 Zn7_7 O4_7 C6_7 -35.1(8)
O3_7 Zn7_7 O4_7 C6_7 -15.6(6)
O1_7 Zn7_7 O4_7 C6_7 154.5(6)
O6_7 Zn7_7 O5_7 C8_7 89.9(7)
O7_7 Zn7_7 O5_7 C8_7 -92.0(7)
O2_7 Zn7_7 O5_7 C8_7 -170.5(6)
O3_7 Zn7_7 O5_7 C8_7 7.4(8)
O4_7 Zn7_7 O5_7 C8_7 -3.1(6)
O1_7 Zn7_7 O5_7 C8_7 174.7(7)
O6_7 Zn7_7 O5_7 C9_7 -80.4(6)
O7_7 Zn7_7 O5_7 C9_7 97.7(6)
O2_7 Zn7_7 O5_7 C9_7 19.2(8)
O3_7 Zn7_7 O5_7 C9_7 -162.9(6)
O4_7 Zn7_7 O5_7 C9_7 -173.3(6)
O1_7 Zn7_7 O5_7 C9_7 4.4(6)
C10_7 O1_7 C1_7 C2_7 171.9(7)
Zn7_7 O1_7 C1_7 C2_7 47.0(8)
C3_7 O2_7 C2_7 C1_7 -179.1(8)
Zn7_7 O2_7 C2_7 C1_7 43.4(9)
O1_7 C1_7 C2_7 O2_7 -59.1(10)
C2_7 O2_7 C3_7 C4_7 -178.5(8)
Zn7_7 O2_7 C3_7 C4_7 -41.3(8)
C5_7 O3_7 C4_7 C3_7 -178.1(7)
Zn7_7 O3_7 C4_7 C3_7 -44.8(8)
O2_7 C3_7 C4_7 O3_7 54.5(9)
C4_7 O3_7 C5_7 C6_7 179.0(7)
Zn7_7 O3_7 C5_7 C6_7 46.1(9)
C7_7 O4_7 C6_7 C5_7 170.0(8)
Zn7_7 O4_7 C6_7 C5_7 43.4(9)
O3_7 C5_7 C6_7 O4_7 -58.2(10)
C6_7 O4_7 C7_7 C8_7 -176.8(8)
Zn7_7 O4_7 C7_7 C8_7 -50.0(9)
C9_7 O5_7 C8_7 C7_7 148.3(8)
Zn7_7 O5_7 C8_7 C7_7 -22.0(10)
O4_7 C7_7 C8_7 O5_7 46.0(11)
C8_7 O5_7 C9_7 C10_7 156.6(7)
Zn7_7 O5_7 C9_7 C10_7 -32.9(8)
C1_7 O1_7 C10_7 C9_7 -174.7(7)
Zn7_7 O1_7 C10_7 C9_7 -50.6(7)
O5_7 C9_7 C10_7 O1_7 52.7(8)
Zn7_7 O7_7 Zn10_10 O6_7 -12.6(19)
Zn7_7 O7_7 Zn10_10 O5_10 4.8(15)
Zn7_7 O7_7 Zn10_10 O2_10 148.3(15)
Zn7_7 O7_7 Zn10_10 O3_10 -139.3(15)
Zn7_7 O7_7 Zn10_10 O4_10 -66.8(15)
Zn7_7 O7_7 Zn10_10 O1_10 76.2(15)
Zn7_7 O6_7 Zn10_10 O7_7 13(2)
Zn7_7 O6_7 Zn10_10 O5_10 -4.0(15)
Zn7_7 O6_7 Zn10_10 O2_10 -147.8(15)
Zn7_7 O6_7 Zn10_10 O3_10 139.6(15)
Zn7_7 O6_7 Zn10_10 O4_10 67.8(15)
Zn7_7 O6_7 Zn10_10 O1_10 -75.3(15)
O7_7 Zn10_10 O1_10 C10_10 -110.6(3)
O6_7 Zn10_10 O1_10 C10_10 60.6(2)
O5_10 Zn10_10 O1_10 C10_10 -25.2
O2_10 Zn10_10 O1_10 C10_10 148.9
O3_10 Zn10_10 O1_10 C10_10 163.5
O4_10 Zn10_10 O1_10 C10_10 -23.4
O7_7 Zn10_10 O1_10 C1_10 118.0(3)
O6_7 Zn10_10 O1_10 C1_10 -70.9(2)
O5_10 Zn10_10 O1_10 C1_10 -156.6
O2_10 Zn10_10 O1_10 C1_10 17.4
O3_10 Zn10_10 O1_10 C1_10 32.1
O4_10 Zn10_10 O1_10 C1_10 -154.8
O7_7 Zn10_10 O2_10 C3_10 68.3(3)
O6_7 Zn10_10 O2_10 C3_10 -114.6(3)
O5_10 Zn10_10 O2_10 C3_10 164.2
O3_10 Zn10_10 O2_10 C3_10 -16.5
O4_10 Zn10_10 O2_10 C3_10 -33.3
O1_10 Zn10_10 O2_10 C3_10 154.7
O7_7 Zn10_10 O2_10 C2_10 -71.5(3)
O6_7 Zn10_10 O2_10 C2_10 105.6(3)
O5_10 Zn10_10 O2_10 C2_10 24.4
O3_10 Zn10_10 O2_10 C2_10 -156.3
O4_10 Zn10_10 O2_10 C2_10 -173.1
O1_10 Zn10_10 O2_10 C2_10 14.8
O7_7 Zn10_10 O3_10 C4_10 -116.5(3)
O6_7 Zn10_10 O3_10 C4_10 70.7(3)
O5_10 Zn10_10 O3_10 C4_10 163.9
O2_10 Zn10_10 O3_10 C4_10 -15.5
O4_10 Zn10_10 O3_10 C4_10 154.3
O1_10 Zn10_10 O3_10 C4_10 -30.1
O7_7 Zn10_10 O3_10 C5_10 108.2(3)
O6_7 Zn10_10 O3_10 C5_10 -64.7(3)
O5_10 Zn10_10 O3_10 C5_10 28.6
O2_10 Zn10_10 O3_10 C5_10 -150.8
O4_10 Zn10_10 O3_10 C5_10 18.9
O1_10 Zn10_10 O3_10 C5_10 -165.4
O7_7 Zn10_10 O4_10 C7_10 56.7(3)
O6_7 Zn10_10 O4_10 C7_10 -116.1(2)
O5_10 Zn10_10 O4_10 C7_10 -29.0
O2_10 Zn10_10 O4_10 C7_10 161.9
O3_10 Zn10_10 O4_10 C7_10 145.0
O1_10 Zn10_10 O4_10 C7_10 -30.8
O7_7 Zn10_10 O4_10 C6_10 -74.7(3)
O6_7 Zn10_10 O4_10 C6_10 112.5(2)
O5_10 Zn10_10 O4_10 C6_10 -160.4
O2_10 Zn10_10 O4_10 C6_10 30.5
O3_10 Zn10_10 O4_10 C6_10 13.6
O1_10 Zn10_10 O4_10 C6_10 -162.2
O7_7 Zn10_10 O5_10 C9_10 88.0(3)
O6_7 Zn10_10 O5_10 C9_10 -94.6(3)
O2_10 Zn10_10 O5_10 C9_10 -12.6
O3_10 Zn10_10 O5_10 C9_10 168.4
O4_10 Zn10_10 O5_10 C9_10 178.1
O1_10 Zn10_10 O5_10 C9_10 -3.0
O7_7 Zn10_10 O5_10 C8_10 -87.2(3)
O6_7 Zn10_10 O5_10 C8_10 90.2(3)
O2_10 Zn10_10 O5_10 C8_10 172.2
O3_10 Zn10_10 O5_10 C8_10 -6.8
O4_10 Zn10_10 O5_10 C8_10 2.9
O1_10 Zn10_10 O5_10 C8_10 -178.2
C10_10 O1_10 C1_10 C2_10 -173.7
Zn10_10 O1_10 C1_10 C2_10 -43.6
C3_10 O2_10 C2_10 C1_10 177.0
Zn10_10 O2_10 C2_10 C1_10 -41.9
O1_10 C1_10 C2_10 O2_10 53.2
C2_10 O2_10 C3_10 C4_10 -175.8
Zn10_10 O2_10 C3_10 C4_10 42.4
C5_10 O3_10 C4_10 C3_10 176.5
Zn10_10 O3_10 C4_10 C3_10 41.2
O2_10 C3_10 C4_10 O3_10 -52.0
C4_10 O3_10 C5_10 C6_10 177.5
Zn10_10 O3_10 C5_10 C6_10 -46.8
C7_10 O4_10 C6_10 C5_10 -173.9
Zn10_10 O4_10 C6_10 C5_10 -42.7
O3_10 C5_10 C6_10 O4_10 56.3
C6_10 O4_10 C7_10 C8_10 179.4
Zn10_10 O4_10 C7_10 C8_10 47.7
C9_10 O5_10 C8_10 C7_10 -154.9
Zn10_10 O5_10 C8_10 C7_10 20.6
O4_10 C7_10 C8_10 O5_10 -42.7
C8_10 O5_10 C9_10 C10_10 -156.2
Zn10_10 O5_10 C9_10 C10_10 28.3
C1_10 O1_10 C10_10 C9_10 178.1
Zn10_10 O1_10 C10_10 C9_10 47.4
O5_10 C9_10 C10_10 O1_10 -47.3
O6_8 Zn8_8 O1_8 C1_8 -116.6(5)
O7_8 Zn8_8 O1_8 C1_8 64.9(5)
O5_8 Zn8_8 O1_8 C1_8 153.8(5)
O2_8 Zn8_8 O1_8 C1_8 -18.5(4)
O3_8 Zn8_8 O1_8 C1_8 -38.2(6)
O4_8 Zn8_8 O1_8 C1_8 154.6(5)
O6_8 Zn8_8 O1_8 C10_8 115.0(5)
O7_8 Zn8_8 O1_8 C10_8 -63.5(5)
O5_8 Zn8_8 O1_8 C10_8 25.4(4)
O2_8 Zn8_8 O1_8 C10_8 -146.9(5)
O3_8 Zn8_8 O1_8 C10_8 -166.7(5)
O4_8 Zn8_8 O1_8 C10_8 26.2(6)
O6_8 Zn8_8 O2_8 C2_8 71.0(5)
O7_8 Zn8_8 O2_8 C2_8 -107.8(5)
O5_8 Zn8_8 O2_8 C2_8 -26.6(7)
O3_8 Zn8_8 O2_8 C2_8 153.5(5)
O4_8 Zn8_8 O2_8 C2_8 173.1(5)
O1_8 Zn8_8 O2_8 C2_8 -14.2(5)
O6_8 Zn8_8 O2_8 C3_8 -66.6(5)
O7_8 Zn8_8 O2_8 C3_8 114.7(5)
O5_8 Zn8_8 O2_8 C3_8 -164.2(5)
O3_8 Zn8_8 O2_8 C3_8 15.9(5)
O4_8 Zn8_8 O2_8 C3_8 35.6(6)
O1_8 Zn8_8 O2_8 C3_8 -151.7(5)
O6_8 Zn8_8 O3_8 C4_8 115.8(5)
O7_8 Zn8_8 O3_8 C4_8 -65.0(5)
O5_8 Zn8_8 O3_8 C4_8 -163.1(5)
O2_8 Zn8_8 O3_8 C4_8 16.8(4)
O4_8 Zn8_8 O3_8 C4_8 -151.5(5)
O1_8 Zn8_8 O3_8 C4_8 36.6(6)
O6_8 Zn8_8 O3_8 C5_8 -112.5(6)
O7_8 Zn8_8 O3_8 C5_8 66.7(6)
O5_8 Zn8_8 O3_8 C5_8 -31.3(7)
O2_8 Zn8_8 O3_8 C5_8 148.5(6)
O4_8 Zn8_8 O3_8 C5_8 -19.8(5)
O1_8 Zn8_8 O3_8 C5_8 168.3(5)
O6_8 Zn8_8 O4_8 C7_8 -58.6(5)
O7_8 Zn8_8 O4_8 C7_8 119.7(5)
O5_8 Zn8_8 O4_8 C7_8 29.7(5)
O2_8 Zn8_8 O4_8 C7_8 -162.5(5)
O3_8 Zn8_8 O4_8 C7_8 -143.0(5)
O1_8 Zn8_8 O4_8 C7_8 29.0(6)
O6_8 Zn8_8 O4_8 C6_8 70.8(5)
O7_8 Zn8_8 O4_8 C6_8 -110.9(5)
O5_8 Zn8_8 O4_8 C6_8 159.1(6)
O2_8 Zn8_8 O4_8 C6_8 -33.2(7)
O3_8 Zn8_8 O4_8 C6_8 -13.7(5)
O1_8 Zn8_8 O4_8 C6_8 158.3(5)
O6_8 Zn8_8 O5_8 C8_8 87.8(6)
O7_8 Zn8_8 O5_8 C8_8 -92.5(6)
O2_8 Zn8_8 O5_8 C8_8 -171.9(6)
O3_8 Zn8_8 O5_8 C8_8 7.9(7)
O4_8 Zn8_8 O5_8 C8_8 -3.9(6)
O1_8 Zn8_8 O5_8 C8_8 175.6(6)
O6_8 Zn8_8 O5_8 C9_8 -84.2(5)
O7_8 Zn8_8 O5_8 C9_8 95.5(5)
O2_8 Zn8_8 O5_8 C9_8 16.1(7)
O3_8 Zn8_8 O5_8 C9_8 -164.1(5)
O4_8 Zn8_8 O5_8 C9_8 -175.9(5)
O1_8 Zn8_8 O5_8 C9_8 3.6(5)
C10_8 O1_8 C1_8 C2_8 171.6(6)
Zn8_8 O1_8 C1_8 C2_8 45.6(7)
C3_8 O2_8 C2_8 C1_8 179.6(7)
Zn8_8 O2_8 C2_8 C1_8 42.0(8)
O1_8 C1_8 C2_8 O2_8 -56.5(8)
C2_8 O2_8 C3_8 C4_8 178.8(7)
Zn8_8 O2_8 C3_8 C4_8 -43.2(7)
C5_8 O3_8 C4_8 C3_8 -174.2(6)
Zn8_8 O3_8 C4_8 C3_8 -43.9(7)
O2_8 C3_8 C4_8 O3_8 55.1(8)
C4_8 O3_8 C5_8 C6_8 -179.0(6)
Zn8_8 O3_8 C5_8 C6_8 49.4(7)
C7_8 O4_8 C6_8 C5_8 170.9(7)
Zn8_8 O4_8 C6_8 C5_8 43.5(8)
O3_8 C5_8 C6_8 O4_8 -61.1(8)
C6_8 O4_8 C7_8 C8_8 -176.9(6)
Zn8_8 O4_8 C7_8 C8_8 -49.9(7)
C9_8 O5_8 C8_8 C7_8 152.2(7)
Zn8_8 O5_8 C8_8 C7_8 -20.1(9)
O4_8 C7_8 C8_8 O5_8 44.1(9)
C8_8 O5_8 C9_8 C10_8 157.5(6)
Zn8_8 O5_8 C9_8 C10_8 -30.0(7)
C1_8 O1_8 C10_8 C9_8 -175.7(6)
Zn8_8 O1_8 C10_8 C9_8 -48.8(6)
O5_8 C9_8 C10_8 O1_8 50.5(7)
